data_4135440
loop_
_publ_author_name
'Xiao, Xiao'
'Pedersen, Stephan K.'
'Aranda, Daniel'
'Yang, Jingjing'
'Wiscons, Ren A.'
'Pittelkow, Michael'
'Steigerwald, Michael L.'
'Santoro, Fabrizio'
'Schuster, Nathaniel J.'
'Nuckolls, Colin'

_publ_section_title
;
 Chirality Amplified: Long, Discrete Helicene Nanoribbons
;
_journal_name_full 'Journal of the American Chemical Society'
_journal_paper_doi 10.1021/jacs.0c11260
_journal_year 2020
_chemical_formula_moiety 'C178 H86 N10 O20, C173 H76 N10 O20'
_chemical_formula_sum 'C351 H162 N20 O40'
_chemical_formula_weight 5299.00
_chemical_name_common NP5H
_space_group_crystal_system monoclinic
_space_group_IT_number 14
_space_group_name_Hall '-P 2yn'
_space_group_name_H-M_alt 'P 1 21/n 1'
_atom_sites_solution_hydrogens mixed
_atom_sites_solution_primary dual
_audit_creation_date 2020-08-31
_audit_creation_method
;
Olex2 1.2
(compiled 2018.05.29 svn.r3508 for OlexSys, GUI svn.r5506)
;
_cell_angle_alpha 90
_cell_angle_beta 96.384(2)
_cell_angle_gamma 90
_cell_formula_units_Z 4
_cell_length_a 33.7390(6)
_cell_length_b 39.7538(10)
_cell_length_c 43.9214(13)
_cell_measurement_reflns_used 17598
_cell_measurement_temperature 100.01(10)
_cell_measurement_theta_max 51.2260
_cell_measurement_theta_min 3.6670
_cell_volume 58544(3)
_computing_cell_refinement 'CrysAlisPro 1.171.38.46 (Rigaku OD, 2015)'
_computing_data_collection 'CrysAlisPro 1.171.38.46 (Rigaku OD, 2015)'
_computing_data_reduction 'CrysAlisPro 1.171.38.46 (Rigaku OD, 2015)'
_computing_molecular_graphics 'Olex2 (Dolomanov et al., 2009)'
_computing_publication_material 'Olex2 (Dolomanov et al., 2009)'
_computing_structure_refinement 'ShelXL (Sheldrick, 2015)'
_computing_structure_solution 'ShelXT (Sheldrick, 2015)'
_diffrn_ambient_environment N~2~
_diffrn_ambient_temperature 100.01(10)
_diffrn_detector 'CCD plate'
_diffrn_detector_area_resol_mean 8.0549
_diffrn_detector_type EosS2
_diffrn_measured_fraction_theta_full 0.999
_diffrn_measured_fraction_theta_max 0.999
_diffrn_measurement_details
;
List of Runs (angles in degrees, time in seconds):

  # Type    Start    End  Width  t~exp~   \w     \q     \k     \f   Frames
--------------------------------------------------------------------------
  1  \w   -100.00  -4.00   1.00    5.00    --  -29.68 -57.00 -60.00   96
  2  \w    -55.00  38.00   1.00    5.00    --  -29.68  57.00  90.00   93
  3  \w   -108.00 -41.00   1.00    5.00    --  -29.68-178.00  90.00   67
  4  \w    -65.00 -36.00   1.00    5.00    --  -29.68-178.00  60.00   29
  5  \w    -92.00 -27.00   1.00   30.00    --  -70.39 125.00  60.00   65
  6  \w   -146.00 -91.00   1.00   30.00    --  -70.39 -94.00 120.00   55
  7  \w    -91.00 -10.00   1.00   30.00    --  -70.39 125.00-120.00   81
  8  \w   -111.00 -81.00   1.00   30.00    --  -70.39 -94.00  30.00   30
  9  \w   -144.00-118.00   1.00   30.00    --  -70.39 -94.00-120.00   26
 10  \w    -22.00   3.00   1.00   30.00    --  -70.39  77.00 -30.00   25
 11  \w   -105.00 -77.00   1.00   30.00    --  -70.39  77.00 -30.00   28
 12  \w     48.00 145.00   1.00   30.00    --   72.58  45.00-180.00   97
 13  \w      5.00 103.00   1.00   30.00    --   72.58 -77.00 -30.00   98
 14  \w     98.00 132.00   1.00   30.00    --   72.58 125.00   0.00   34
 15  \w     44.00 117.00   1.00   30.00    --   72.58-125.00-150.00   73
 16  \w     43.00 146.00   1.00   30.00    --   72.58  45.00 120.00  103
 17  \w     95.00 147.00   1.00   30.00    --   72.58 125.00 -30.00   52
 18  \w     62.00 123.00   1.00   30.00    --   72.58  77.00  30.00   61
;
_diffrn_measurement_device 'four-circle diffractometer'
_diffrn_measurement_device_type 'SuperNova, Dual, Cu at zero, EosS2'
_diffrn_measurement_method '\w scans'
_diffrn_orient_matrix_type 'CrysAlisPro convention (1999,Acta A55,543-557)'
_diffrn_orient_matrix_UB_11 0.0242495000
_diffrn_orient_matrix_UB_12 -0.0198592000
_diffrn_orient_matrix_UB_13 0.0258373000
_diffrn_orient_matrix_UB_21 -0.0068349000
_diffrn_orient_matrix_UB_22 -0.0325949000
_diffrn_orient_matrix_UB_23 -0.0188460000
_diffrn_orient_matrix_UB_31 0.0383995000
_diffrn_orient_matrix_UB_32 0.0067209000
_diffrn_orient_matrix_UB_33 -0.0149453000
_diffrn_radiation_monochromator mirror
_diffrn_radiation_probe x-ray
_diffrn_radiation_type CuK\a
_diffrn_radiation_wavelength 1.54184
_diffrn_reflns_av_R_equivalents 0.1064
_diffrn_reflns_av_unetI/netI 0.0812
_diffrn_reflns_Laue_measured_fraction_full 0.999
_diffrn_reflns_Laue_measured_fraction_max 0.999
_diffrn_reflns_limit_h_max 30
_diffrn_reflns_limit_h_min -25
_diffrn_reflns_limit_k_max 36
_diffrn_reflns_limit_k_min -34
_diffrn_reflns_limit_l_max 39
_diffrn_reflns_limit_l_min -39
_diffrn_reflns_number 194640
_diffrn_reflns_point_group_measured_fraction_full 0.999
_diffrn_reflns_point_group_measured_fraction_max 0.999
_diffrn_reflns_theta_full 44.494
_diffrn_reflns_theta_max 44.494
_diffrn_reflns_theta_min 3.332
_diffrn_source 'micro-focus sealed X-ray tube'
_diffrn_source_type 'SuperNova (Cu) X-ray Source'
_exptl_absorpt_coefficient_mu 0.323
_exptl_absorpt_correction_T_max 1.000
_exptl_absorpt_correction_T_min 0.502
_exptl_absorpt_correction_type gaussian
_exptl_absorpt_process_details
;
CrysAlisPro 1.171.38.46 (Rigaku Oxford Diffraction, 2015)
Numerical absorption correction based on gaussian integration over
			a multifaceted crystal model
Empirical absorption correction using spherical harmonics,
 implemented in SCALE3 ABSPACK scaling algorithm.
;
_exptl_crystal_colour 'clear reddish red'
_exptl_crystal_colour_lustre clear
_exptl_crystal_colour_modifier reddish
_exptl_crystal_colour_primary red
_exptl_crystal_density_diffrn 0.601
_exptl_crystal_description 'rect. Prism'
_exptl_crystal_F_000 10912
_exptl_crystal_size_max 0.485
_exptl_crystal_size_mid 0.3
_exptl_crystal_size_min 0.165
_refine_diff_density_max 0.901
_refine_diff_density_min -0.697
_refine_diff_density_rms 0.124
_refine_ls_extinction_method none
_refine_ls_goodness_of_fit_ref 1.599
_refine_ls_hydrogen_treatment constr
_refine_ls_matrix_type full
_refine_ls_number_parameters 3546
_refine_ls_number_reflns 46017
_refine_ls_number_restraints 4798
_refine_ls_restrained_S_all 1.573
_refine_ls_R_factor_all 0.2716
_refine_ls_R_factor_gt 0.2168
_refine_ls_shift/su_max 0.002
_refine_ls_shift/su_mean 0.000
_refine_ls_structure_factor_coef Fsqd
_refine_ls_weighting_details 'w=1/[\s^2^(Fo^2^)+(0.2000P)^2^] where P=(Fo^2^+2Fc^2^)/3'
_refine_ls_weighting_scheme calc
_refine_ls_wR_factor_gt 0.4906
_refine_ls_wR_factor_ref 0.5446
_reflns_Friedel_coverage 0.000
_reflns_number_gt 19903
_reflns_number_total 46017
_reflns_threshold_expression 'I > 2\s(I)'
_cod_data_source_file ja0c11260_si_002.cif
_cod_data_source_block np5h-cu-100k
_cod_database_code 4135440
_shelx_shelxl_version_number 2014/7
_chemical_oxdiff_formula C350H50N10O20
_shelx_space_group_comment
;
The symmetry employed for this shelxl refinement is uniquely defined
by the following loop, which should always be used as a source of
symmetry information in preference to the above space-group names.
They are only intended as comments.
;
_shelx_estimated_absorpt_t_max 0.949
_shelx_estimated_absorpt_t_min 0.859
_reflns_odcompleteness_completeness 99.95
_reflns_odcompleteness_iscentric 1
_reflns_odcompleteness_theta 50.38
_olex2_refinement_description
;
1. Fixed Uiso
 At 1.2 times of:
  All C(H) groups, All C(H,H) groups
 At 1.5 times of:
  All C(H,H,H) groups
2. Restrained distances
 O12-N8
 2.29 with sigma of 0.04
 O12-C101
 1.27 with sigma of 0.02
 O12-C102
 2.32 with sigma of 0.04
 O14-N8
 2.29 with sigma of 0.04
 O14-C99
 2.32 with sigma of 0.04
 O14-C4
 1.28 with sigma of 0.02
 O18-C243
 1.28 with sigma of 0.02
 O18-C244
 2.32 with sigma of 0.04
 O28-C246
 2.32 with sigma of 0.04
 O28-C247
 1.27 with sigma of 0.02
 O31-N19
 2.27 with sigma of 0.04
 O31-C283
 2.33 with sigma of 0.04
 O31-C284
 1.27 with sigma of 0.02
 O32-N19
 2.27 with sigma of 0.04
 O32-C280
 1.27 with sigma of 0.02
 O32-C281
 2.32 with sigma of 0.04
 O34-C228
 1.27 with sigma of 0.02
 O34-C229
 2.33 with sigma of 0.04
 O35-C226
 2.33 with sigma of 0.04
 O35-C227
 1.27 with sigma of 0.02
 O37-C270
 1.27 with sigma of 0.02
 O37-C271
 2.33 with sigma of 0.04
 O38-C273
 2.33 with sigma of 0.04
 O38-C274
 1.27 with sigma of 0.02
 N8-C99
 2.4 with sigma of 0.04
 N8-C4
 1.37 with sigma of 0.02
 N8-C101
 1.37 with sigma of 0.02
 N8-C102
 2.4 with sigma of 0.04
 N19-C280
 1.36 with sigma of 0.02
 N19-C281
 2.39 with sigma of 0.04
 N19-C283
 2.39 with sigma of 0.04
 N19-C284
 1.36 with sigma of 0.02
 C16-C48
 2.44 with sigma of 0.04
 C16-C71
 1.41 with sigma of 0.02
 C16-C82
 2.44 with sigma of 0.04
 C16-C119
 2.45 with sigma of 0.04
 C16-C128
 2.45 with sigma of 0.04
 C16-C244
 2.44 with sigma of 0.04
 C16-C245
 1.41 with sigma of 0.02
 C16-C246
 2.44 with sigma of 0.04
 C20-C46
 1.41 with sigma of 0.02
 C20-C123
 2.45 with sigma of 0.04
 C20-C135
 1.42 with sigma of 0.02
 C20-C253
 2.45 with sigma of 0.04
 C46-C135
 2.46 with sigma of 0.04
 C46-C253
 1.41 with sigma of 0.02
 C48-C82
 2.45 with sigma of 0.04
 C48-C98
 2.44 with sigma of 0.04
 C48-C103
 2.42 with sigma of 0.04
 C48-C118
 1.41 with sigma of 0.02
 C48-C127
 1.41 with sigma of 0.02
 C48-C128
 2.44 with sigma of 0.04
 C48-C148
 2.46 with sigma of 0.04
 C71-C72
 2.44 with sigma of 0.04
 C71-C82
 1.41 with sigma of 0.02
 C71-C119
 1.41 with sigma of 0.02
 C71-C127
 2.44 with sigma of 0.04
 C71-C205
 2.43 with sigma of 0.04
 C71-C245
 2.44 with sigma of 0.04
 C72-C82
 1.41 with sigma of 0.02
 C72-C102
 2.45 with sigma of 0.04
 C72-C127
 2.45 with sigma of 0.04
 C72-C129
 1.41 with sigma of 0.02
 C82-C98
 2.44 with sigma of 0.04
 C82-C119
 2.44 with sigma of 0.04
 C82-C127
 1.41 with sigma of 0.02
 C82-C129
 2.42 with sigma of 0.04
 C98-C99
 1.4 with sigma of 0.02
 C98-C4
 2.42 with sigma of 0.04
 C98-C101
 2.42 with sigma of 0.04
 C98-C102
 1.4 with sigma of 0.02
 C98-C103
 2.41 with sigma of 0.04
 C98-C127
 1.41 with sigma of 0.02
 C98-C129
 2.42 with sigma of 0.04
 C99-C4
 1.4 with sigma of 0.02
 C99-C102
 2.42 with sigma of 0.04
 C99-C103
 1.4 with sigma of 0.02
 C99-C118
 2.45 with sigma of 0.04
 C99-C127
 2.44 with sigma of 0.04
 C4-C101
 2.39 with sigma of 0.04
 C4-C103
 2.44 with sigma of 0.04
 C101-C102
 1.4 with sigma of 0.02
 C101-C129
 2.44 with sigma of 0.04
 C102-C127
 2.44 with sigma of 0.04
 C102-C129
 1.4 with sigma of 0.02
 C103-C118
 1.41 with sigma of 0.02
 C103-C148
 2.47 with sigma of 0.04
 C118-C127
 2.45 with sigma of 0.04
 C118-C148
 1.43 with sigma of 0.02
 C118-C156
 2.44 with sigma of 0.04
 C119-C205
 1.4 with sigma of 0.02
 C119-C246
 2.44 with sigma of 0.04
 C123-C124
 1.44 with sigma of 0.02
 C123-C125
 2.46 with sigma of 0.04
 C123-C135
 1.44 with sigma of 0.02
 C124-C125
 1.42 with sigma of 0.02
 C124-C135
 2.56 with sigma of 0.04
 C128-C148
 2.46 with sigma of 0.04
 C128-C156
 1.41 with sigma of 0.02
 C128-C167
 1.41 with sigma of 0.02
 C128-C244
 2.45 with sigma of 0.04
 C128-C260
 2.44 with sigma of 0.04
 C136-C214
 1.41 with sigma of 0.02
 C136-C215
 1.41 with sigma of 0.02
 C136-C218
 2.44 with sigma of 0.04
 C136-C221
 2.44 with sigma of 0.04
 C136-C275
 2.45 with sigma of 0.04
 C136-C287
 2.43 with sigma of 0.04
 C148-C156
 1.42 with sigma of 0.02
 C148-C260
 2.44 with sigma of 0.04
 C156-C167
 2.45 with sigma of 0.04
 C156-C249
 2.43 with sigma of 0.04
 C156-C260
 1.4 with sigma of 0.02
 C166-C180
 1.42 with sigma of 0.02
 C167-C243
 2.45 with sigma of 0.04
 C167-C244
 1.4 with sigma of 0.02
 C167-C245
 2.43 with sigma of 0.04
 C171-C175
 1.41 with sigma of 0.02
 C171-C218
 2.44 with sigma of 0.04
 C171-C255
 1.42 with sigma of 0.02
 C171-C275
 2.44 with sigma of 0.04
 C171-C295
 2.45 with sigma of 0.04
 C175-C214
 2.44 with sigma of 0.04
 C175-C218
 1.41 with sigma of 0.02
 C175-C229
 2.44 with sigma of 0.04
 C175-C255
 2.45 with sigma of 0.04
 C175-C268
 2.45 with sigma of 0.04
 C175-C295
 1.4 with sigma of 0.02
 C205-C245
 2.43 with sigma of 0.04
 C205-C246
 1.4 with sigma of 0.02
 C205-C247
 2.44 with sigma of 0.04
 C214-C215
 2.45 with sigma of 0.04
 C214-C218
 1.41 with sigma of 0.02
 C214-C255
 2.46 with sigma of 0.04
 C214-C268
 2.44 with sigma of 0.04
 C214-C269
 2.42 with sigma of 0.04
 C214-C275
 1.41 with sigma of 0.02
 C215-C221
 1.41 with sigma of 0.02
 C215-C268
 2.44 with sigma of 0.04
 C215-C276
 2.45 with sigma of 0.04
 C215-C287
 1.4 with sigma of 0.02
 C215-C301
 2.43 with sigma of 0.04
 C218-C221
 2.45 with sigma of 0.04
 C218-C230
 2.44 with sigma of 0.04
 C218-C268
 1.41 with sigma of 0.02
 C218-C275
 2.44 with sigma of 0.04
 C218-C295
 2.43 with sigma of 0.04
 C221-C230
 2.45 with sigma of 0.04
 C221-C268
 1.42 with sigma of 0.02
 C221-C276
 1.4 with sigma of 0.02
 C221-C285
 2.44 with sigma of 0.04
 C221-C287
 2.45 with sigma of 0.04
 C226-C227
 1.4 with sigma of 0.02
 C226-C229
 2.44 with sigma of 0.04
 C226-C230
 1.41 with sigma of 0.02
 C226-C268
 2.44 with sigma of 0.04
 C226-C276
 2.42 with sigma of 0.04
 C226-C285
 1.4 with sigma of 0.02
 C227-C228
 2.38 with sigma of 0.04
 C227-C230
 2.42 with sigma of 0.04
 C227-C285
 2.44 with sigma of 0.04
 C228-C229
 1.4 with sigma of 0.02
 C228-C230
 2.42 with sigma of 0.04
 C228-C295
 2.44 with sigma of 0.04
 C229-C230
 1.41 with sigma of 0.02
 C229-C268
 2.44 with sigma of 0.04
 C229-C295
 1.4 with sigma of 0.02
 C230-C268
 1.41 with sigma of 0.02
 C230-C285
 2.43 with sigma of 0.04
 C230-C295
 2.43 with sigma of 0.04
 C243-C244
 1.4 with sigma of 0.02
 C243-C245
 2.42 with sigma of 0.04
 C243-C247
 2.39 with sigma of 0.04
 C244-C245
 1.41 with sigma of 0.02
 C244-C246
 2.43 with sigma of 0.04
 C245-C246
 1.41 with sigma of 0.02
 C245-C247
 2.42 with sigma of 0.04
 C246-C247
 1.4 with sigma of 0.02
 C249-C260
 1.39 with sigma of 0.02
 C255-C269
 2.47 with sigma of 0.04
 C255-C275
 1.43 with sigma of 0.02
 C268-C276
 2.43 with sigma of 0.04
 C269-C275
 1.41 with sigma of 0.02
 C270-C271
 1.4 with sigma of 0.02
 C270-C272
 2.42 with sigma of 0.04
 C270-C274
 2.38 with sigma of 0.04
 C270-C307
 2.45 with sigma of 0.04
 C271-C272
 1.41 with sigma of 0.02
 C271-C273
 2.44 with sigma of 0.04
 C271-C306
 2.43 with sigma of 0.04
 C271-C307
 1.4 with sigma of 0.02
 C271-C308
 2.45 with sigma of 0.04
 C272-C273
 1.41 with sigma of 0.02
 C272-C274
 2.42 with sigma of 0.04
 C272-C307
 2.43 with sigma of 0.04
 C272-C308
 1.41 with sigma of 0.02
 C272-C309
 2.45 with sigma of 0.04
 C272-C313
 2.44 with sigma of 0.04
 C272-C315
 2.43 with sigma of 0.04
 C273-C274
 1.4 with sigma of 0.02
 C273-C308
 2.44 with sigma of 0.04
 C273-C314
 2.44 with sigma of 0.04
 C273-C315
 1.4 with sigma of 0.02
 C274-C315
 2.44 with sigma of 0.04
 C276-C285
 1.4 with sigma of 0.02
 C280-C281
 1.4 with sigma of 0.02
 C280-C284
 2.38 with sigma of 0.04
 C280-C320
 2.44 with sigma of 0.04
 C281-C283
 2.44 with sigma of 0.04
 C281-C311
 2.44 with sigma of 0.04
 C281-C320
 1.4 with sigma of 0.02
 C281-C321
 2.44 with sigma of 0.04
 C283-C284
 1.4 with sigma of 0.02
 C283-C311
 2.45 with sigma of 0.04
 C283-C322
 1.4 with sigma of 0.02
 C283-C323
 2.43 with sigma of 0.04
 C284-C322
 2.45 with sigma of 0.04
 C287-C301
 1.39 with sigma of 0.02
 C306-C307
 1.4 with sigma of 0.02
 C306-C308
 2.43 with sigma of 0.04
 C306-C309
 1.4 with sigma of 0.02
 C306-C310
 2.45 with sigma of 0.04
 C307-C309
 2.44 with sigma of 0.04
 C308-C309
 1.42 with sigma of 0.02
 C308-C310
 2.44 with sigma of 0.04
 C308-C312
 2.44 with sigma of 0.04
 C308-C313
 1.41 with sigma of 0.02
 C308-C314
 2.45 with sigma of 0.04
 C309-C310
 1.41 with sigma of 0.02
 C309-C311
 2.44 with sigma of 0.04
 C309-C313
 2.45 with sigma of 0.04
 C309-C323
 2.45 with sigma of 0.04
 C310-C311
 1.41 with sigma of 0.02
 C310-C312
 2.45 with sigma of 0.04
 C310-C322
 2.44 with sigma of 0.04
 C310-C323
 1.4 with sigma of 0.02
 C311-C312
 1.41 with sigma of 0.02
 C311-C313
 2.44 with sigma of 0.04
 C311-C321
 2.45 with sigma of 0.04
 C311-C323
 2.43 with sigma of 0.04
 C312-C313
 1.41 with sigma of 0.02
 C312-C314
 2.44 with sigma of 0.04
 C312-C320
 2.43 with sigma of 0.04
 C312-C321
 1.41 with sigma of 0.02
 C313-C314
 1.41 with sigma of 0.02
 C313-C315
 2.43 with sigma of 0.04
 C313-C321
 2.44 with sigma of 0.04
 C314-C315
 1.4 with sigma of 0.02
 C320-C321
 1.4 with sigma of 0.02
 C322-C323
 1.4 with sigma of 0.02
 O1-N1
 2.29 with sigma of 0.04
 O1-C17
 1.28 with sigma of 0.02
 O1-C19
 2.32 with sigma of 0.04
 O5-N7
 2.3 with sigma of 0.04
 O5-C83
 1.28 with sigma of 0.02
 O5-C84
 2.32 with sigma of 0.04
 O8-N7
 2.3 with sigma of 0.04
 O8-C86
 2.32 with sigma of 0.04
 O8-C87
 1.28 with sigma of 0.02
 O10-N1
 2.29 with sigma of 0.04
 O10-C1B
 2.32 with sigma of 0.04
 O10-C1C
 1.27 with sigma of 0.02
 O13-C261
 1.27 with sigma of 0.02
 O13-C262
 2.33 with sigma of 0.04
 O20-C264
 2.33 with sigma of 0.04
 O20-C265
 1.27 with sigma of 0.02
 O30-C324
 1.27 with sigma of 0.02
 O30-C325
 2.32 with sigma of 0.04
 N1-C17
 1.37 with sigma of 0.02
 N1-C19
 2.4 with sigma of 0.04
 N1-C1B
 2.4 with sigma of 0.04
 N1-C1C
 1.37 with sigma of 0.02
 N7-C83
 1.37 with sigma of 0.02
 N7-C84
 2.41 with sigma of 0.04
 N7-C86
 2.41 with sigma of 0.04
 N7-C87
 1.37 with sigma of 0.02
 C17-C19
 1.4 with sigma of 0.02
 C17-C1A
 2.42 with sigma of 0.04
 C17-C1C
 2.39 with sigma of 0.04
 C17-C107
 2.44 with sigma of 0.04
 C19-C1A
 1.4 with sigma of 0.02
 C19-C1B
 2.43 with sigma of 0.04
 C19-C1G
 2.44 with sigma of 0.04
 C19-C107
 1.4 with sigma of 0.02
 C19-C202
 2.45 with sigma of 0.04
 C1A-C1B
 1.41 with sigma of 0.02
 C1A-C1C
 2.42 with sigma of 0.04
 C1A-C1G
 1.41 with sigma of 0.02
 C1A-C58
 2.44 with sigma of 0.04
 C1A-C63
 2.45 with sigma of 0.04
 C1A-C107
 2.42 with sigma of 0.04
 C1A-C155
 2.42 with sigma of 0.04
 C1B-C1C
 1.4 with sigma of 0.02
 C1B-C1G
 2.44 with sigma of 0.04
 C1B-C132
 2.43 with sigma of 0.04
 C1B-C155
 1.4 with sigma of 0.02
 C1C-C155
 2.44 with sigma of 0.04
 C1D-C1E
 1.41 with sigma of 0.02
 C1D-C23
 1.41 with sigma of 0.02
 C1D-C25
 2.45 with sigma of 0.04
 C1D-C26
 1.41 with sigma of 0.02
 C1D-C105
 2.44 with sigma of 0.04
 C1D-C116
 2.43 with sigma of 0.04
 C1D-C117
 2.44 with sigma of 0.04
 C1D-C126
 2.45 with sigma of 0.04
 C1D-C326
 2.44 with sigma of 0.04
 C1E-C23
 2.45 with sigma of 0.04
 C1E-C26
 2.44 with sigma of 0.04
 C1E-C47
 2.43 with sigma of 0.04
 C1E-C50
 2.46 with sigma of 0.04
 C1E-C105
 1.41 with sigma of 0.02
 C1E-C116
 1.4 with sigma of 0.02
 C1E-C327
 2.44 with sigma of 0.04
 C1G-C58
 1.41 with sigma of 0.02
 C1G-C63
 1.41 with sigma of 0.02
 C1G-C132
 2.43 with sigma of 0.04
 C1G-C139
 2.44 with sigma of 0.04
 C1G-C146
 2.44 with sigma of 0.04
 C1G-C202
 2.45 with sigma of 0.04
 C23-C26
 2.44 with sigma of 0.04
 C23-C126
 1.41 with sigma of 0.02
 C23-C182
 2.45 with sigma of 0.04
 C23-C207
 2.44 with sigma of 0.04
 C23-C325
 2.44 with sigma of 0.04
 C23-C326
 1.41 with sigma of 0.02
 C23-C327
 2.44 with sigma of 0.04
 C25-C26
 1.42 with sigma of 0.02
 C25-C50
 1.43 with sigma of 0.02
 C25-C73
 2.53 with sigma of 0.04
 C25-C91
 1.41 with sigma of 0.02
 C25-C105
 2.44 with sigma of 0.04
 C25-C117
 2.46 with sigma of 0.04
 C26-C50
 2.47 with sigma of 0.04
 C26-C91
 2.42 with sigma of 0.04
 C26-C117
 1.42 with sigma of 0.02
 C26-C207
 2.46 with sigma of 0.04
 C35-C73
 2.45 with sigma of 0.04
 C35-C92
 1.42 with sigma of 0.02
 C35-C145
 1.4 with sigma of 0.02
 C35-C219
 2.43 with sigma of 0.04
 C37-C47
 2.41 with sigma of 0.04
 C37-C50
 2.44 with sigma of 0.04
 C37-C73
 1.42 with sigma of 0.02
 C37-C92
 2.43 with sigma of 0.04
 C37-C133
 1.39 with sigma of 0.02
 C37-C145
 2.41 with sigma of 0.04
 C37-C219
 1.39 with sigma of 0.02
 C47-C50
 2.44 with sigma of 0.04
 C47-C105
 1.4 with sigma of 0.02
 C47-C133
 1.39 with sigma of 0.02
 C50-C73
 1.44 with sigma of 0.02
 C50-C91
 2.47 with sigma of 0.04
 C50-C92
 2.55 with sigma of 0.04
 C50-C105
 1.42 with sigma of 0.02
 C58-C63
 2.45 with sigma of 0.04
 C58-C70
 2.44 with sigma of 0.04
 C58-C107
 2.42 with sigma of 0.04
 C58-C146
 1.41 with sigma of 0.02
 C58-C181
 2.44 with sigma of 0.04
 C58-C202
 1.41 with sigma of 0.02
 C60-C64
 1.42 with sigma of 0.02
 C60-C179
 2.43 with sigma of 0.04
 C60-C220
 1.4 with sigma of 0.02
 C63-C132
 1.4 with sigma of 0.02
 C63-C139
 1.41 with sigma of 0.02
 C63-C155
 2.43 with sigma of 0.04
 C63-C181
 2.44 with sigma of 0.04
 C63-C210
 2.45 with sigma of 0.04
 C64-C220
 2.44 with sigma of 0.04
 C70-C146
 1.41 with sigma of 0.02
 C70-C181
 2.45 with sigma of 0.04
 C70-C294
 1.4 with sigma of 0.02
 C73-C92
 1.43 with sigma of 0.02
 C73-C105
 2.45 with sigma of 0.04
 C73-C133
 2.44 with sigma of 0.04
 C73-C219
 2.44 with sigma of 0.04
 C75-C77
 1.41 with sigma of 0.02
 C75-C80
 2.44 with sigma of 0.04
 C75-C93
 1.41 with sigma of 0.02
 C75-C151
 2.45 with sigma of 0.04
 C75-C154
 2.45 with sigma of 0.04
 C75-C169
 2.44 with sigma of 0.04
 C75-C262
 2.44 with sigma of 0.04
 C75-C263
 1.41 with sigma of 0.02
 C75-C264
 2.44 with sigma of 0.04
 C77-C80
 1.41 with sigma of 0.02
 C77-C90
 2.44 with sigma of 0.04
 C77-C93
 2.45 with sigma of 0.04
 C77-C151
 1.41 with sigma of 0.02
 C77-C178
 2.45 with sigma of 0.04
 C77-C242
 2.44 with sigma of 0.04
 C77-C263
 2.44 with sigma of 0.04
 C77-C293
 2.43 with sigma of 0.04
 C80-C85
 2.44 with sigma of 0.04
 C80-C90
 1.41 with sigma of 0.02
 C80-C151
 2.44 with sigma of 0.04
 C80-C169
 2.46 with sigma of 0.04
 C80-C178
 1.42 with sigma of 0.02
 C80-C200
 2.42 with sigma of 0.04
 C80-C208
 2.46 with sigma of 0.04
 C83-C84
 1.4 with sigma of 0.02
 C83-C85
 2.42 with sigma of 0.04
 C83-C87
 2.39 with sigma of 0.04
 C83-C200
 2.44 with sigma of 0.04
 C84-C85
 1.4 with sigma of 0.02
 C84-C86
 2.43 with sigma of 0.04
 C84-C90
 2.44 with sigma of 0.04
 C84-C178
 2.45 with sigma of 0.04
 C84-C200
 1.4 with sigma of 0.02
 C85-C86
 1.4 with sigma of 0.02
 C85-C87
 2.42 with sigma of 0.04
 C85-C90
 1.41 with sigma of 0.02
 C85-C169
 2.44 with sigma of 0.04
 C85-C185
 2.42 with sigma of 0.04
 C85-C200
 2.42 with sigma of 0.04
 C86-C87
 1.4 with sigma of 0.02
 C86-C90
 2.44 with sigma of 0.04
 C86-C185
 1.4 with sigma of 0.02
 C86-C212
 2.45 with sigma of 0.04
 C87-C185
 2.44 with sigma of 0.04
 C88-C93
 2.44 with sigma of 0.04
 C88-C97
 1.42 with sigma of 0.02
 C88-C147
 2.45 with sigma of 0.04
 C88-C154
 1.41 with sigma of 0.02
 C88-C212
 2.44 with sigma of 0.04
 C88-C302
 2.45 with sigma of 0.04
 C90-C93
 2.44 with sigma of 0.04
 C90-C169
 1.42 with sigma of 0.02
 C90-C178
 2.46 with sigma of 0.04
 C90-C212
 2.45 with sigma of 0.04
 C92-C145
 2.44 with sigma of 0.04
 C93-C154
 1.41 with sigma of 0.02
 C93-C169
 1.41 with sigma of 0.02
 C93-C212
 2.45 with sigma of 0.04
 C93-C263
 2.44 with sigma of 0.04
 C93-C302
 2.43 with sigma of 0.04
 C97-C147
 1.44 with sigma of 0.02
 C97-C154
 2.46 with sigma of 0.04
 C97-C158
 2.56 with sigma of 0.04
 C97-C169
 2.46 with sigma of 0.04
 C97-C185
 2.48 with sigma of 0.04
 C97-C212
 1.43 with sigma of 0.02
 C105-C116
 2.45 with sigma of 0.04
 C105-C133
 2.43 with sigma of 0.04
 C107-C202
 1.41 with sigma of 0.02
 C116-C326
 2.42 with sigma of 0.04
 C116-C327
 1.4 with sigma of 0.02
 C117-C126
 2.44 with sigma of 0.04
 C117-C207
 1.41 with sigma of 0.02
 C117-C289
 2.46 with sigma of 0.04
 C126-C182
 1.41 with sigma of 0.02
 C126-C207
 1.41 with sigma of 0.02
 C126-C236
 2.44 with sigma of 0.04
 C126-C279
 2.43 with sigma of 0.04
 C126-C289
 2.45 with sigma of 0.04
 C126-C326
 2.44 with sigma of 0.04
 C132-C139
 2.45 with sigma of 0.04
 C132-C155
 1.4 with sigma of 0.02
 C133-C219
 2.4 with sigma of 0.04
 C139-C146
 2.45 with sigma of 0.04
 C139-C181
 1.42 with sigma of 0.02
 C139-C191
 2.43 with sigma of 0.04
 C139-C210
 1.4 with sigma of 0.02
 C145-C219
 1.39 with sigma of 0.02
 C146-C181
 1.41 with sigma of 0.02
 C146-C202
 2.44 with sigma of 0.04
 C146-C294
 2.43 with sigma of 0.04
 C147-C158
 1.44 with sigma of 0.02
 C147-C192
 2.46 with sigma of 0.04
 C147-C212
 2.53 with sigma of 0.04
 C151-C208
 2.46 with sigma of 0.04
 C151-C242
 1.41 with sigma of 0.02
 C151-C264
 2.44 with sigma of 0.04
 C151-C288
 2.43 with sigma of 0.04
 C151-C293
 1.41 with sigma of 0.02
 C154-C169
 2.44 with sigma of 0.04
 C154-C262
 2.44 with sigma of 0.04
 C154-C302
 1.41 with sigma of 0.02
 C158-C192
 1.42 with sigma of 0.02
 C158-C252
 2.44 with sigma of 0.04
 C169-C185
 2.42 with sigma of 0.04
 C169-C212
 1.42 with sigma of 0.02
 C178-C200
 1.41 with sigma of 0.02
 C178-C208
 1.43 with sigma of 0.02
 C178-C234
 2.54 with sigma of 0.04
 C178-C242
 2.44 with sigma of 0.04
 C179-C220
 1.39 with sigma of 0.02
 C181-C210
 2.43 with sigma of 0.04
 C182-C207
 2.44 with sigma of 0.04
 C182-C231
 2.43 with sigma of 0.04
 C182-C235
 2.46 with sigma of 0.04
 C182-C236
 1.41 with sigma of 0.02
 C182-C279
 1.41 with sigma of 0.02
 C182-C325
 2.45 with sigma of 0.04
 C185-C212
 1.41 with sigma of 0.02
 C191-C210
 1.4 with sigma of 0.02
 C192-C252
 1.4 with sigma of 0.02
 C200-C208
 2.48 with sigma of 0.04
 C207-C235
 2.46 with sigma of 0.04
 C207-C289
 1.42 with sigma of 0.02
 C207-C317
 2.42 with sigma of 0.04
 C208-C233
 2.44 with sigma of 0.04
 C208-C234
 1.44 with sigma of 0.02
 C208-C235
 2.57 with sigma of 0.04
 C208-C242
 1.42 with sigma of 0.02
 C208-C288
 2.44 with sigma of 0.04
 C231-C232
 1.39 with sigma of 0.02
 C231-C233
 2.4 with sigma of 0.04
 C231-C235
 2.44 with sigma of 0.04
 C231-C236
 1.4 with sigma of 0.02
 C232-C233
 1.39 with sigma of 0.02
 C232-C234
 2.44 with sigma of 0.04
 C232-C236
 2.42 with sigma of 0.04
 C232-C330
 2.39 with sigma of 0.04
 C233-C234
 1.42 with sigma of 0.02
 C233-C235
 2.44 with sigma of 0.04
 C233-C288
 2.4 with sigma of 0.04
 C233-C330
 1.39 with sigma of 0.02
 C234-C235
 1.44 with sigma of 0.02
 C234-C236
 2.46 with sigma of 0.04
 C234-C242
 2.46 with sigma of 0.04
 C234-C289
 2.54 with sigma of 0.04
 C234-C330
 2.44 with sigma of 0.04
 C235-C236
 1.43 with sigma of 0.02
 C235-C289
 1.43 with sigma of 0.02
 C235-C317
 2.47 with sigma of 0.04
 C236-C279
 2.45 with sigma of 0.04
 C236-C289
 2.44 with sigma of 0.04
 C242-C288
 1.4 with sigma of 0.02
 C242-C293
 2.45 with sigma of 0.04
 C242-C330
 2.42 with sigma of 0.04
 C261-C262
 1.4 with sigma of 0.02
 C261-C263
 2.42 with sigma of 0.04
 C261-C265
 2.38 with sigma of 0.04
 C261-C302
 2.44 with sigma of 0.04
 C262-C263
 1.41 with sigma of 0.02
 C262-C264
 2.44 with sigma of 0.04
 C262-C302
 1.4 with sigma of 0.02
 C263-C264
 1.41 with sigma of 0.02
 C263-C265
 2.42 with sigma of 0.04
 C263-C293
 2.42 with sigma of 0.04
 C263-C302
 2.43 with sigma of 0.04
 C264-C265
 1.4 with sigma of 0.02
 C264-C293
 1.4 with sigma of 0.02
 C265-C293
 2.44 with sigma of 0.04
 C279-C324
 2.44 with sigma of 0.04
 C279-C325
 1.4 with sigma of 0.02
 C279-C326
 2.42 with sigma of 0.04
 C288-C330
 1.39 with sigma of 0.02
 C289-C317
 1.41 with sigma of 0.02
 C324-C325
 1.4 with sigma of 0.02
 C324-C326
 2.42 with sigma of 0.04
 C325-C326
 1.41 with sigma of 0.02
 C325-C327
 2.43 with sigma of 0.04
 C326-C327
 1.41 with sigma of 0.02
 C280-C282
 2.42 with sigma of 0.04
 C281-C282
 1.41 with sigma of 0.02
 C282-C283
 1.41 with sigma of 0.02
 C282-C284
 2.42 with sigma of 0.04
 C282-C310
 2.45 with sigma of 0.04
 C282-C311
 1.41 with sigma of 0.02
 C282-C312
 2.44 with sigma of 0.04
 C282-C320
 2.42 with sigma of 0.04
 C282-C322
 2.43 with sigma of 0.04
 C97-C193
 2.44 with sigma of 0.04
 C147-C193
 1.42 with sigma of 0.02
 C147-C256
 2.44 with sigma of 0.04
 C158-C193
 2.44 with sigma of 0.04
 C192-C256
 2.42 with sigma of 0.04
 C193-C252
 2.41 with sigma of 0.04
 C193-C256
 1.39 with sigma of 0.02
 C252-C256
 1.39 with sigma of 0.02
 C16-C24
 1.41 with sigma of 0.02
 C24-C48
 1.41 with sigma of 0.02
 C24-C71
 2.45 with sigma of 0.04
 C24-C118
 2.45 with sigma of 0.04
 C24-C127
 2.44 with sigma of 0.04
 C24-C128
 1.41 with sigma of 0.02
 C24-C156
 2.44 with sigma of 0.04
 C24-C167
 2.43 with sigma of 0.04
 C24-C245
 2.44 with sigma of 0.04
 C71-C131
 2.44 with sigma of 0.04
 C72-C121
 1.42 with sigma of 0.02
 C72-C131
 2.44 with sigma of 0.04
 C72-C224
 2.52 with sigma of 0.04
 C82-C121
 2.45 with sigma of 0.04
 C119-C121
 2.45 with sigma of 0.04
 C119-C131
 1.41 with sigma of 0.02
 C119-C172
 2.44 with sigma of 0.04
 C121-C129
 2.47 with sigma of 0.04
 C121-C131
 1.42 with sigma of 0.02
 C121-C172
 2.44 with sigma of 0.04
 C121-C177
 2.43 with sigma of 0.04
 C121-C224
 1.43 with sigma of 0.02
 C121-C255
 2.55 with sigma of 0.04
 C131-C172
 1.4 with sigma of 0.02
 C131-C205
 2.45 with sigma of 0.04
 C131-C224
 2.45 with sigma of 0.04
 C131-C257
 2.43 with sigma of 0.04
 C171-C224
 2.45 with sigma of 0.04
 C172-C177
 2.41 with sigma of 0.04
 C172-C257
 1.39 with sigma of 0.02
 C177-C224
 1.41 with sigma of 0.02
 C177-C255
 2.44 with sigma of 0.04
 C177-C257
 1.39 with sigma of 0.02
 C224-C255
 1.43 with sigma of 0.02
 C224-C257
 2.44 with sigma of 0.04
 C224-C275
 2.52 with sigma of 0.04
 C115-C149
 1.39 with sigma of 0.02
 C115-C166
 2.44 with sigma of 0.04
 C115-C217
 1.41 with sigma of 0.02
 C115-C250
 2.41 with sigma of 0.04
 C115-C305
 2.43 with sigma of 0.04
 C149-C217
 2.43 with sigma of 0.04
 C149-C250
 1.39 with sigma of 0.02
 C149-C304
 2.43 with sigma of 0.04
 C166-C217
 1.44 with sigma of 0.02
 C166-C305
 2.54 with sigma of 0.04
 C180-C217
 2.45 with sigma of 0.04
 C217-C304
 2.45 with sigma of 0.04
 C217-C305
 1.43 with sigma of 0.02
 C217-C321
 2.51 with sigma of 0.04
 C250-C304
 1.4 with sigma of 0.02
 C250-C305
 2.43 with sigma of 0.04
 C250-C314
 2.45 with sigma of 0.04
 C304-C305
 1.42 with sigma of 0.02
 C304-C313
 2.44 with sigma of 0.04
 C304-C314
 1.41 with sigma of 0.02
 C304-C315
 2.45 with sigma of 0.04
 C304-C321
 2.43 with sigma of 0.04
 C305-C312
 2.45 with sigma of 0.04
 C305-C314
 2.45 with sigma of 0.04
 C305-C320
 2.46 with sigma of 0.04
 C305-C321
 1.42 with sigma of 0.02
 C43-C49
 1.4 with sigma of 0.02
 C43-C130
 2.44 with sigma of 0.04
 C43-C153
 1.39 with sigma of 0.02
 C43-C184
 2.41 with sigma of 0.04
 C49-C57
 2.45 with sigma of 0.04
 C49-C130
 1.42 with sigma of 0.02
 C49-C153
 2.43 with sigma of 0.04
 C57-C118
 2.53 with sigma of 0.04
 C57-C130
 1.44 with sigma of 0.02
 C57-C148
 1.44 with sigma of 0.02
 C57-C153
 2.44 with sigma of 0.04
 C57-C156
 2.46 with sigma of 0.04
 C57-C184
 1.42 with sigma of 0.02
 C57-C249
 2.44 with sigma of 0.04
 C130-C148
 2.56 with sigma of 0.04
 C130-C184
 2.44 with sigma of 0.04
 C148-C184
 2.44 with sigma of 0.04
 C153-C184
 1.39 with sigma of 0.02
 C153-C249
 2.4 with sigma of 0.04
 C184-C249
 1.39 with sigma of 0.02
 C184-C260
 2.41 with sigma of 0.04
 O16-N20
 2.29 with sigma of 0.04
 O16-C327
 2.32 with sigma of 0.04
 O16-C328
 1.27 with sigma of 0.02
 O30-N20
 2.29 with sigma of 0.04
 N20-C324
 1.37 with sigma of 0.02
 N20-C325
 2.4 with sigma of 0.04
 N20-C327
 2.4 with sigma of 0.04
 N20-C328
 1.37 with sigma of 0.02
 C116-C328
 2.44 with sigma of 0.04
 C324-C328
 2.39 with sigma of 0.04
 C326-C328
 2.42 with sigma of 0.04
 C327-C328
 1.4 with sigma of 0.02
 O2-N4
 2.29 with sigma of 0.04
 O2-C42
 1.28 with sigma of 0.02
 O4-N2
 2.27 with sigma of 0.04
 O4-C11
 2.33 with sigma of 0.04
 O4-C12
 1.27 with sigma of 0.02
 O9-N4
 2.29 with sigma of 0.04
 O9-C38
 1.27 with sigma of 0.02
 O9-C39
 2.32 with sigma of 0.04
 O17-N2
 2.27 with sigma of 0.04
 O17-C13
 1.27 with sigma of 0.02
 O17-C14
 2.33 with sigma of 0.04
 N2-C11
 2.39 with sigma of 0.04
 N2-C12
 1.36 with sigma of 0.02
 N2-C13
 1.36 with sigma of 0.02
 N2-C14
 2.39 with sigma of 0.04
 N4-C38
 1.37 with sigma of 0.02
 N4-C39
 2.4 with sigma of 0.04
 N4-C42
 1.37 with sigma of 0.02
 N4-C258
 1.46 with sigma of 0.02
 C6-C8
 2.44 with sigma of 0.04
 C6-C10
 1.41 with sigma of 0.02
 C6-C11
 2.44 with sigma of 0.04
 C6-C14
 2.44 with sigma of 0.04
 C6-C18
 2.45 with sigma of 0.04
 C6-C32
 1.41 with sigma of 0.02
 C6-C44
 2.44 with sigma of 0.04
 C6-C46
 2.45 with sigma of 0.04
 C6-C114
 1.41 with sigma of 0.02
 C8-C15
 1.41 with sigma of 0.02
 C8-C18
 2.44 with sigma of 0.04
 C8-C32
 1.41 with sigma of 0.02
 C8-C40
 2.44 with sigma of 0.04
 C8-C44
 2.45 with sigma of 0.04
 C8-C74
 2.42 with sigma of 0.04
 C8-C76
 1.41 with sigma of 0.02
 C10-C11
 1.41 with sigma of 0.02
 C10-C12
 2.42 with sigma of 0.04
 C10-C13
 2.42 with sigma of 0.04
 C10-C14
 1.41 with sigma of 0.02
 C10-C32
 2.44 with sigma of 0.04
 C10-C78
 2.43 with sigma of 0.04
 C10-C114
 2.44 with sigma of 0.04
 C10-C253
 2.43 with sigma of 0.04
 C11-C12
 1.4 with sigma of 0.02
 C11-C14
 2.44 with sigma of 0.04
 C11-C18
 2.44 with sigma of 0.04
 C11-C78
 1.4 with sigma of 0.02
 C12-C13
 2.38 with sigma of 0.04
 C12-C78
 2.44 with sigma of 0.04
 C13-C14
 1.4 with sigma of 0.02
 C13-C253
 2.45 with sigma of 0.04
 C14-C46
 2.44 with sigma of 0.04
 C14-C253
 1.4 with sigma of 0.02
 C15-C32
 2.44 with sigma of 0.04
 C15-C39
 2.44 with sigma of 0.04
 C15-C40
 1.41 with sigma of 0.02
 C15-C44
 1.41 with sigma of 0.02
 C15-C76
 2.45 with sigma of 0.04
 C15-C81
 2.45 with sigma of 0.04
 C15-C114
 2.44 with sigma of 0.04
 C18-C32
 1.41 with sigma of 0.02
 C18-C78
 1.4 with sigma of 0.02
 C20-C81
 2.44 with sigma of 0.04
 C20-C114
 2.44 with sigma of 0.04
 C32-C76
 2.44 with sigma of 0.04
 C32-C78
 2.43 with sigma of 0.04
 C32-C114
 2.45 with sigma of 0.04
 C38-C39
 1.4 with sigma of 0.02
 C38-C40
 2.42 with sigma of 0.04
 C38-C42
 2.39 with sigma of 0.04
 C38-C74
 2.44 with sigma of 0.04
 C38-C258
 2.44 with sigma of 0.04
 C39-C40
 1.4 with sigma of 0.02
 C39-C74
 1.4 with sigma of 0.02
 C39-C76
 2.45 with sigma of 0.04
 C40-C42
 2.42 with sigma of 0.04
 C40-C44
 2.44 with sigma of 0.04
 C40-C74
 2.42 with sigma of 0.04
 C40-C120
 2.42 with sigma of 0.04
 C42-C120
 2.44 with sigma of 0.04
 C42-C258
 2.44 with sigma of 0.04
 C44-C46
 2.44 with sigma of 0.04
 C44-C81
 1.42 with sigma of 0.02
 C44-C114
 1.41 with sigma of 0.02
 C44-C120
 2.42 with sigma of 0.04
 C44-C135
 2.46 with sigma of 0.04
 C46-C114
 1.41 with sigma of 0.02
 C74-C76
 1.41 with sigma of 0.02
 C81-C114
 2.45 with sigma of 0.04
 C81-C120
 1.41 with sigma of 0.02
 C81-C123
 2.53 with sigma of 0.04
 C81-C135
 1.43 with sigma of 0.02
 C114-C253
 2.43 with sigma of 0.04
 C120-C135
 2.47 with sigma of 0.04
 C8-C130
 2.46 with sigma of 0.04
 C18-C43
 2.44 with sigma of 0.04
 C18-C49
 1.41 with sigma of 0.02
 C18-C130
 2.46 with sigma of 0.04
 C32-C49
 2.44 with sigma of 0.04
 C49-C76
 2.44 with sigma of 0.04
 C49-C78
 2.45 with sigma of 0.04
 C57-C76
 2.53 with sigma of 0.04
 C74-C130
 2.47 with sigma of 0.04
 C76-C130
 1.42 with sigma of 0.02
 C2BA-C258
 1.5 with sigma of 0.02
 O2-C41
 2.32 with sigma of 0.04
 N4-C41
 2.4 with sigma of 0.04
 C15-C41
 2.44 with sigma of 0.04
 C39-C41
 2.43 with sigma of 0.04
 C40-C41
 1.4 with sigma of 0.02
 C41-C42
 1.4 with sigma of 0.02
 C41-C81
 2.45 with sigma of 0.04
 C41-C120
 1.4 with sigma of 0.02
 C58-C213
 2.46 with sigma of 0.04
 C60-C170
 2.45 with sigma of 0.04
 C64-C106
 2.43 with sigma of 0.04
 C64-C170
 1.44 with sigma of 0.02
 C64-C213
 2.55 with sigma of 0.04
 C70-C89
 1.41 with sigma of 0.02
 C70-C213
 2.46 with sigma of 0.04
 C70-C259
 2.44 with sigma of 0.04
 C89-C146
 2.44 with sigma of 0.04
 C89-C157
 2.43 with sigma of 0.04
 C89-C170
 2.45 with sigma of 0.04
 C89-C202
 2.44 with sigma of 0.04
 C89-C213
 1.42 with sigma of 0.02
 C89-C259
 1.4 with sigma of 0.02
 C89-C294
 2.45 with sigma of 0.04
 C106-C157
 1.39 with sigma of 0.02
 C106-C170
 1.42 with sigma of 0.02
 C106-C179
 1.39 with sigma of 0.02
 C106-C213
 2.44 with sigma of 0.04
 C106-C220
 2.41 with sigma of 0.04
 C106-C259
 2.41 with sigma of 0.04
 C107-C213
 2.47 with sigma of 0.04
 C157-C170
 2.44 with sigma of 0.04
 C157-C179
 2.4 with sigma of 0.04
 C157-C259
 1.39 with sigma of 0.02
 C170-C179
 2.44 with sigma of 0.04
 C170-C202
 2.52 with sigma of 0.04
 C170-C213
 1.44 with sigma of 0.02
 C202-C213
 1.42 with sigma of 0.02
 C213-C259
 2.44 with sigma of 0.04
 N1-C303
 1.46 with sigma of 0.02
 C17-C303
 2.44 with sigma of 0.04
 C1C-C303
 2.44 with sigma of 0.04
 N20-C331
 1.46 with sigma of 0.02
 C324-C331
 2.44 with sigma of 0.04
 C328-C331
 2.44 with sigma of 0.04
 C316-C0AA = C1AA-C0AA
 1.5 with sigma of 0.02
 C316-C1AA
 2.5 with sigma of 0.02
 C3BA-C2BA
 1.5 with sigma of 0.02
 C258-C3BA
 2.5 with sigma of 0.02
 N2-C9AA
 1.5 with sigma of 0.02
 C303-C2AA = C3AA-C2AA
 1.5 with sigma of 0.02
 C3AA-C303
 2.5 with sigma of 0.02
 O24-N12
 2.29 with sigma of 0.04
 O24-C186
 1.27 with sigma of 0.02
 O24-C187
 2.32 with sigma of 0.04
 O36-N12
 2.29 with sigma of 0.04
 O36-C189
 2.32 with sigma of 0.04
 O36-C190
 1.28 with sigma of 0.02
 N12-C186
 1.37 with sigma of 0.02
 N12-C187
 2.4 with sigma of 0.04
 N12-C189
 2.41 with sigma of 0.04
 N12-C190
 1.37 with sigma of 0.02
 C136-C187
 2.44 with sigma of 0.04
 C136-C188
 1.41 with sigma of 0.02
 C136-C189
 2.44 with sigma of 0.04
 C186-C187
 1.4 with sigma of 0.02
 C186-C188
 2.42 with sigma of 0.04
 C186-C190
 2.39 with sigma of 0.04
 C186-C301
 2.44 with sigma of 0.04
 C187-C188
 1.41 with sigma of 0.02
 C187-C189
 2.43 with sigma of 0.04
 C187-C287
 2.43 with sigma of 0.04
 C187-C301
 1.4 with sigma of 0.02
 C188-C189
 1.4 with sigma of 0.02
 C188-C190
 2.42 with sigma of 0.04
 C188-C214
 2.44 with sigma of 0.04
 C188-C215
 2.45 with sigma of 0.04
 C188-C269
 2.42 with sigma of 0.04
 C188-C301
 2.42 with sigma of 0.04
 C189-C190
 1.4 with sigma of 0.02
 C189-C269
 1.4 with sigma of 0.02
 C189-C275
 2.45 with sigma of 0.04
 C190-C269
 2.44 with sigma of 0.04
 N12-C316
 1.46 with sigma of 0.02
 C186-C316
 2.44 with sigma of 0.04
 C190-C316
 2.46 with sigma of 0.04
 C123-C266
 1.42 with sigma of 0.02
 C123-C286
 2.44 with sigma of 0.04
 C124-C251
 2.44 with sigma of 0.04
 C124-C266
 2.44 with sigma of 0.04
 C125-C251
 1.4 with sigma of 0.02
 C125-C286
 2.43 with sigma of 0.04
 C135-C266
 2.44 with sigma of 0.04
 C251-C266
 2.41 with sigma of 0.04
 C251-C286
 1.39 with sigma of 0.02
 C266-C286
 1.39 with sigma of 0.02
 O5-C290
 2.68 with sigma of 0.04
 O8-C290
 2.68 with sigma of 0.04
 N7-C290
 1.36 with sigma of 0.02
 C83-C290
 2.36 with sigma of 0.04
 C87-C290
 2.35 with sigma of 0.04
 O6-C27
 2.33 with sigma of 0.04
 O23-C29
 2.33 with sigma of 0.04
 C25-C27
 2.45 with sigma of 0.04
 C26-C28
 2.44 with sigma of 0.04
 C27-C28
 1.4 with sigma of 0.02
 C27-C29
 2.43 with sigma of 0.04
 C27-C91
 1.39 with sigma of 0.02
 C27-C117
 2.44 with sigma of 0.04
 C28-C29
 1.41 with sigma of 0.02
 C28-C91
 2.42 with sigma of 0.04
 C28-C117
 1.41 with sigma of 0.02
 C28-C207
 2.44 with sigma of 0.04
 C28-C317
 2.42 with sigma of 0.04
 C29-C117
 2.44 with sigma of 0.04
 C29-C289
 2.45 with sigma of 0.04
 C29-C317
 1.4 with sigma of 0.02
 O6-C31
 1.27 with sigma of 0.02
 O23-C30
 1.27 with sigma of 0.02
 C27-C31
 1.4 with sigma of 0.02
 C28-C30
 2.42 with sigma of 0.04
 C28-C31
 2.42 with sigma of 0.04
 C29-C30
 1.4 with sigma of 0.02
 C30-C31
 2.38 with sigma of 0.04
 C30-C317
 2.44 with sigma of 0.04
 C31-C91
 2.44 with sigma of 0.04
 C0BA-C30
 2.5 with sigma of 0.02
 C31-C0BA
 2.5 with sigma of 0.02
 O6-N3
 2.27 with sigma of 0.04
 O23-N3
 2.27 with sigma of 0.04
 N3-C27
 2.39 with sigma of 0.04
 N3-C29
 2.39 with sigma of 0.04
 N3-C30
 1.36 with sigma of 0.02
 N3-C31
 1.36 with sigma of 0.02
 N3-C0BA
 1.5 with sigma of 0.02
 O21-C108
 1.28 with sigma of 0.02
 O21-C109
 2.32 with sigma of 0.04
 O22-C111
 2.32 with sigma of 0.04
 O22-C112
 1.27 with sigma of 0.02
 C70-C111
 2.44 with sigma of 0.04
 C108-C109
 1.4 with sigma of 0.02
 C108-C110
 2.43 with sigma of 0.04
 C108-C112
 2.39 with sigma of 0.04
 C108-C191
 2.44 with sigma of 0.04
 C109-C110
 1.41 with sigma of 0.02
 C109-C111
 2.43 with sigma of 0.04
 C109-C181
 2.44 with sigma of 0.04
 C109-C191
 1.4 with sigma of 0.02
 C109-C210
 2.43 with sigma of 0.04
 C110-C111
 1.41 with sigma of 0.02
 C110-C112
 2.42 with sigma of 0.04
 C110-C139
 2.45 with sigma of 0.04
 C110-C146
 2.44 with sigma of 0.04
 C110-C181
 1.41 with sigma of 0.02
 C110-C191
 2.43 with sigma of 0.04
 C110-C294
 2.42 with sigma of 0.04
 C111-C112
 1.4 with sigma of 0.02
 C111-C181
 2.44 with sigma of 0.04
 C111-C294
 1.4 with sigma of 0.02
 C112-C294
 2.44 with sigma of 0.04
 C108-C329
 2.44 with sigma of 0.04
 C112-C329
 2.44 with sigma of 0.04
 O21-N9
 2.29 with sigma of 0.04
 O22-N9
 2.29 with sigma of 0.04
 N9-C108
 1.37 with sigma of 0.02
 N9-C109
 2.4 with sigma of 0.04
 N9-C111
 2.4 with sigma of 0.04
 N9-C112
 1.37 with sigma of 0.02
 N9-C329
 1.46 with sigma of 0.02
 C6AA-C5AA
 1.5 with sigma of 0.02
 C5AA-C4AA
 2.5 with sigma of 0.02
 C8AA-C4AA
 1.5 with sigma of 0.02
 O15-C67
 2.32 with sigma of 0.04
 O39-C239
 1.27 with sigma of 0.02
 O39-C240
 2.32 with sigma of 0.04
 C21-C22
 2.45 with sigma of 0.04
 C21-C45
 1.41 with sigma of 0.02
 C21-C51
 2.44 with sigma of 0.04
 C21-C166
 2.46 with sigma of 0.04
 C21-C180
 1.41 with sigma of 0.02
 C21-C240
 2.44 with sigma of 0.04
 C21-C298
 1.41 with sigma of 0.02
 C22-C45
 1.41 with sigma of 0.02
 C22-C51
 2.44 with sigma of 0.04
 C22-C174
 2.44 with sigma of 0.04
 C22-C201
 1.41 with sigma of 0.02
 C22-C206
 2.45 with sigma of 0.04
 C22-C240
 2.44 with sigma of 0.04
 C45-C51
 1.41 with sigma of 0.02
 C45-C104
 2.44 with sigma of 0.04
 C45-C152
 2.44 with sigma of 0.04
 C45-C180
 2.44 with sigma of 0.04
 C45-C201
 2.45 with sigma of 0.04
 C45-C298
 2.43 with sigma of 0.04
 C51-C66
 2.44 with sigma of 0.04
 C51-C104
 1.42 with sigma of 0.02
 C51-C152
 1.41 with sigma of 0.02
 C51-C166
 2.46 with sigma of 0.04
 C51-C174
 2.46 with sigma of 0.04
 C51-C267
 2.42 with sigma of 0.04
 C65-C66
 1.4 with sigma of 0.02
 C65-C67
 2.42 with sigma of 0.04
 C65-C104
 2.44 with sigma of 0.04
 C65-C173
 1.4 with sigma of 0.02
 C65-C223
 2.45 with sigma of 0.04
 C66-C67
 1.4 with sigma of 0.02
 C66-C104
 1.41 with sigma of 0.02
 C66-C173
 2.42 with sigma of 0.04
 C66-C174
 2.44 with sigma of 0.04
 C66-C267
 2.41 with sigma of 0.04
 C67-C104
 2.44 with sigma of 0.04
 C67-C152
 2.45 with sigma of 0.04
 C67-C267
 1.4 with sigma of 0.02
 C104-C152
 2.45 with sigma of 0.04
 C104-C174
 1.41 with sigma of 0.02
 C104-C201
 2.44 with sigma of 0.04
 C104-C223
 2.45 with sigma of 0.04
 C123-C223
 2.53 with sigma of 0.04
 C124-C173
 2.47 with sigma of 0.04
 C124-C174
 2.46 with sigma of 0.04
 C124-C206
 2.46 with sigma of 0.04
 C124-C223
 1.43 with sigma of 0.02
 C125-C201
 2.44 with sigma of 0.04
 C125-C206
 1.41 with sigma of 0.02
 C125-C223
 2.44 with sigma of 0.04
 C125-C292
 2.45 with sigma of 0.04
 C152-C166
 1.43 with sigma of 0.02
 C152-C180
 2.44 with sigma of 0.04
 C152-C267
 1.4 with sigma of 0.02
 C166-C267
 2.47 with sigma of 0.04
 C173-C174
 2.42 with sigma of 0.04
 C173-C223
 1.41 with sigma of 0.02
 C174-C201
 1.41 with sigma of 0.02
 C174-C206
 2.44 with sigma of 0.04
 C174-C223
 1.41 with sigma of 0.02
 C180-C298
 2.45 with sigma of 0.04
 C201-C206
 1.41 with sigma of 0.02
 C201-C223
 2.44 with sigma of 0.04
 C201-C292
 2.43 with sigma of 0.04
 C206-C292
 1.41 with sigma of 0.02
 C239-C240
 1.4 with sigma of 0.02
 C239-C298
 2.45 with sigma of 0.04
 C240-C298
 1.4 with sigma of 0.02
 O3-N6
 2.29 with sigma of 0.04
 O3-C65
 2.32 with sigma of 0.04
 O3-C69
 1.27 with sigma of 0.02
 O15-N6
 2.29 with sigma of 0.04
 O15-C68
 1.28 with sigma of 0.02
 N6-C65
 2.4 with sigma of 0.04
 N6-C67
 2.4 with sigma of 0.04
 N6-C68
 1.37 with sigma of 0.02
 N6-C69
 1.37 with sigma of 0.02
 C65-C69
 1.4 with sigma of 0.02
 C66-C68
 2.42 with sigma of 0.04
 C66-C69
 2.42 with sigma of 0.04
 C67-C68
 1.4 with sigma of 0.02
 C68-C69
 2.39 with sigma of 0.04
 C68-C267
 2.44 with sigma of 0.04
 C69-C173
 2.44 with sigma of 0.04
 C152-C217
 2.52 with sigma of 0.04
 C206-C251
 2.44 with sigma of 0.04
 N6-C278
 1.46 with sigma of 0.02
 C68-C278
 2.44 with sigma of 0.04
 C69-C278
 2.44 with sigma of 0.04
 C278-C5AA
 1.5 with sigma of 0.02
 C278-C6AA
 2.5 with sigma of 0.02
 C8AA-C278
 2.5 with sigma of 0.02
 C278-C4AA
 1.5 with sigma of 0.02
 O26-N13
 2.29 with sigma of 0.04
 O26-C197
 1.27 with sigma of 0.02
 O26-C198
 2.31 with sigma of 0.04
 O27-N13
 2.29 with sigma of 0.04
 O27-C195
 2.32 with sigma of 0.04
 O27-C196
 1.27 with sigma of 0.02
 N13-C195
 2.41 with sigma of 0.04
 N13-C196
 1.37 with sigma of 0.02
 N13-C197
 1.37 with sigma of 0.02
 N13-C198
 2.41 with sigma of 0.04
 N13-C300
 1.47 with sigma of 0.02
 C35-C137
 2.43 with sigma of 0.04
 C35-C150
 1.41 with sigma of 0.02
 C35-C164
 2.45 with sigma of 0.04
 C35-C254
 2.44 with sigma of 0.04
 C73-C137
 2.52 with sigma of 0.04
 C92-C137
 1.42 with sigma of 0.02
 C92-C150
 2.45 with sigma of 0.04
 C92-C204
 2.47 with sigma of 0.04
 C92-C297
 2.45 with sigma of 0.04
 C137-C183
 2.45 with sigma of 0.04
 C137-C204
 1.4 with sigma of 0.02
 C137-C254
 2.44 with sigma of 0.04
 C137-C297
 1.41 with sigma of 0.02
 C138-C168
 2.45 with sigma of 0.04
 C138-C183
 2.44 with sigma of 0.04
 C138-C194
 2.45 with sigma of 0.04
 C138-C199
 1.42 with sigma of 0.02
 C138-C209
 2.44 with sigma of 0.04
 C138-C211
 1.41 with sigma of 0.02
 C138-C254
 2.45 with sigma of 0.04
 C138-C299
 1.4 with sigma of 0.02
 C145-C150
 2.44 with sigma of 0.04
 C150-C164
 1.4 with sigma of 0.02
 C150-C198
 2.44 with sigma of 0.04
 C150-C199
 2.45 with sigma of 0.04
 C150-C254
 1.41 with sigma of 0.02
 C150-C297
 2.44 with sigma of 0.04
 C164-C194
 2.42 with sigma of 0.04
 C164-C197
 2.44 with sigma of 0.04
 C164-C198
 1.4 with sigma of 0.02
 C164-C254
 2.43 with sigma of 0.04
 C168-C183
 2.43 with sigma of 0.04
 C168-C211
 1.4 with sigma of 0.02
 C168-C296
 1.4 with sigma of 0.02
 C183-C211
 1.42 with sigma of 0.02
 C183-C254
 2.44 with sigma of 0.04
 C183-C297
 1.41 with sigma of 0.02
 C194-C195
 1.41 with sigma of 0.02
 C194-C196
 2.43 with sigma of 0.04
 C194-C197
 2.42 with sigma of 0.04
 C194-C198
 1.41 with sigma of 0.02
 C194-C199
 1.41 with sigma of 0.02
 C194-C209
 2.42 with sigma of 0.04
 C194-C254
 2.44 with sigma of 0.04
 C195-C196
 1.4 with sigma of 0.02
 C195-C198
 2.43 with sigma of 0.04
 C195-C199
 2.44 with sigma of 0.04
 C195-C209
 1.4 with sigma of 0.02
 C195-C299
 2.43 with sigma of 0.04
 C196-C197
 2.39 with sigma of 0.04
 C196-C209
 2.45 with sigma of 0.04
 C196-C300
 2.44 with sigma of 0.04
 C197-C198
 1.4 with sigma of 0.02
 C197-C300
 2.46 with sigma of 0.04
 C198-C199
 2.44 with sigma of 0.04
 C199-C211
 2.44 with sigma of 0.04
 C199-C254
 1.41 with sigma of 0.02
 C199-C297
 2.44 with sigma of 0.04
 C199-C299
 2.43 with sigma of 0.04
 C204-C297
 2.43 with sigma of 0.04
 C209-C299
 1.4 with sigma of 0.02
 C211-C296
 2.44 with sigma of 0.04
 C211-C297
 2.45 with sigma of 0.04
 C211-C299
 2.45 with sigma of 0.04
 C254-C297
 1.41 with sigma of 0.02
 O19-C140
 2.33 with sigma of 0.04
 O19-C141
 1.27 with sigma of 0.02
 O33-C142
 1.27 with sigma of 0.02
 C137-C140
 2.44 with sigma of 0.04
 C140-C141
 1.4 with sigma of 0.02
 C140-C144
 1.41 with sigma of 0.02
 C140-C183
 2.44 with sigma of 0.04
 C140-C204
 1.4 with sigma of 0.02
 C141-C142
 2.38 with sigma of 0.04
 C141-C144
 2.42 with sigma of 0.04
 C141-C204
 2.44 with sigma of 0.04
 C142-C144
 2.42 with sigma of 0.04
 C142-C296
 2.45 with sigma of 0.04
 C144-C183
 1.41 with sigma of 0.02
 C144-C204
 2.42 with sigma of 0.04
 C144-C211
 2.45 with sigma of 0.04
 C144-C296
 2.43 with sigma of 0.04
 C144-C297
 2.44 with sigma of 0.04
 C7AA-C300
 1.5 with sigma of 0.02
 O13-N17
 2.27 with sigma of 0.04
 O20-N17
 2.27 with sigma of 0.04
 N17-C261
 1.36 with sigma of 0.02
 N17-C262
 2.39 with sigma of 0.04
 N17-C264
 2.39 with sigma of 0.04
 N17-C265
 1.36 with sigma of 0.02
 N17-C9
 1.5 with sigma of 0.02
 C265-C9 = C261-C9
 2.5 with sigma of 0.02
 O7-N11
 2.29 with sigma of 0.04
 O7-C159
 1.27 with sigma of 0.02
 O7-C160
 2.32 with sigma of 0.04
 O11-N11
 2.29 with sigma of 0.04
 O11-C162
 2.32 with sigma of 0.04
 O11-C163
 1.27 with sigma of 0.02
 N11-C159
 1.37 with sigma of 0.02
 N11-C160
 2.4 with sigma of 0.04
 N11-C162
 2.4 with sigma of 0.04
 N11-C163
 1.37 with sigma of 0.02
 N11-C319
 1.46 with sigma of 0.02
 C1F-C33
 2.44 with sigma of 0.04
 C1F-C34
 2.44 with sigma of 0.04
 C1F-C36
 1.41 with sigma of 0.02
 C1F-C53
 2.44 with sigma of 0.04
 C1F-C54
 1.41 with sigma of 0.02
 C1F-C55
 2.44 with sigma of 0.04
 C1F-C62
 1.41 with sigma of 0.02
 C1F-C122
 2.45 with sigma of 0.04
 C1F-C134
 2.45 with sigma of 0.04
 C33-C34
 2.45 with sigma of 0.04
 C33-C36
 1.41 with sigma of 0.02
 C33-C64
 2.46 with sigma of 0.04
 C33-C79
 1.41 with sigma of 0.02
 C33-C96
 1.41 with sigma of 0.02
 C33-C122
 2.44 with sigma of 0.04
 C33-C161
 2.44 with sigma of 0.04
 C33-C248
 2.42 with sigma of 0.04
 C34-C62
 1.41 with sigma of 0.02
 C34-C79
 1.41 with sigma of 0.02
 C34-C95
 1.42 with sigma of 0.02
 C34-C113
 2.42 with sigma of 0.04
 C34-C134
 2.44 with sigma of 0.04
 C34-C158
 2.46 with sigma of 0.04
 C34-C161
 2.44 with sigma of 0.04
 C36-C54
 2.44 with sigma of 0.04
 C36-C60
 2.44 with sigma of 0.04
 C36-C62
 2.45 with sigma of 0.04
 C36-C79
 2.44 with sigma of 0.04
 C36-C96
 2.44 with sigma of 0.04
 C36-C122
 1.41 with sigma of 0.02
 C36-C165
 2.43 with sigma of 0.04
 C53-C54
 1.41 with sigma of 0.02
 C53-C55
 2.44 with sigma of 0.04
 C53-C122
 2.44 with sigma of 0.04
 C53-C165
 1.4 with sigma of 0.02
 C54-C55
 1.41 with sigma of 0.02
 C54-C62
 2.44 with sigma of 0.04
 C54-C165
 2.43 with sigma of 0.04
 C54-C222
 2.43 with sigma of 0.04
 C55-C134
 2.44 with sigma of 0.04
 C55-C222
 1.4 with sigma of 0.02
 C60-C96
 2.44 with sigma of 0.04
 C60-C122
 1.41 with sigma of 0.02
 C60-C165
 2.45 with sigma of 0.04
 C62-C79
 2.44 with sigma of 0.04
 C62-C95
 2.45 with sigma of 0.04
 C62-C134
 1.41 with sigma of 0.02
 C62-C192
 2.44 with sigma of 0.04
 C62-C222
 2.43 with sigma of 0.04
 C64-C96
 1.42 with sigma of 0.02
 C64-C122
 2.46 with sigma of 0.04
 C64-C248
 2.47 with sigma of 0.04
 C79-C95
 2.45 with sigma of 0.04
 C79-C96
 2.45 with sigma of 0.04
 C79-C160
 2.44 with sigma of 0.04
 C79-C161
 1.41 with sigma of 0.02
 C79-C162
 2.44 with sigma of 0.04
 C95-C113
 1.41 with sigma of 0.02
 C95-C147
 2.53 with sigma of 0.04
 C95-C158
 1.43 with sigma of 0.02
 C95-C160
 2.45 with sigma of 0.04
 C95-C192
 2.44 with sigma of 0.04
 C96-C162
 2.45 with sigma of 0.04
 C96-C248
 1.4 with sigma of 0.02
 C113-C158
 2.47 with sigma of 0.04
 C113-C159
 2.44 with sigma of 0.04
 C113-C160
 1.4 with sigma of 0.02
 C113-C161
 2.42 with sigma of 0.04
 C122-C165
 1.4 with sigma of 0.02
 C122-C220
 2.44 with sigma of 0.04
 C134-C158
 2.46 with sigma of 0.04
 C134-C192
 1.41 with sigma of 0.02
 C134-C222
 1.41 with sigma of 0.02
 C134-C252
 2.43 with sigma of 0.04
 C159-C160
 1.4 with sigma of 0.02
 C159-C161
 2.42 with sigma of 0.04
 C159-C163
 2.39 with sigma of 0.04
 C159-C319
 2.44 with sigma of 0.04
 C160-C161
 1.4 with sigma of 0.02
 C160-C162
 2.43 with sigma of 0.04
 C161-C162
 1.4 with sigma of 0.02
 C161-C163
 2.42 with sigma of 0.04
 C161-C248
 2.42 with sigma of 0.04
 C162-C163
 1.4 with sigma of 0.02
 C162-C248
 1.4 with sigma of 0.02
 C163-C248
 2.44 with sigma of 0.04
 C163-C319
 2.44 with sigma of 0.04
 C192-C222
 2.45 with sigma of 0.04
 O25-C52
 1.27 with sigma of 0.02
 O25-C53
 2.33 with sigma of 0.04
 O29-C55
 2.33 with sigma of 0.04
 O29-C56
 1.27 with sigma of 0.02
 C52-C53
 1.4 with sigma of 0.02
 C52-C54
 2.42 with sigma of 0.04
 C52-C56
 2.38 with sigma of 0.04
 C52-C165
 2.44 with sigma of 0.04
 C54-C56
 2.42 with sigma of 0.04
 C55-C56
 1.4 with sigma of 0.02
 C56-C222
 2.45 with sigma of 0.04
 C96-C170
 2.52 with sigma of 0.04
 O25-N5
 2.27 with sigma of 0.04
 O29-N5
 2.27 with sigma of 0.04
 N5-C52
 1.36 with sigma of 0.02
 N5-C53
 2.39 with sigma of 0.04
 N5-C55
 2.39 with sigma of 0.04
 N5-C56
 1.36 with sigma of 0.02
 O34-N14
 2.27 with sigma of 0.04
 O35-N14
 2.27 with sigma of 0.04
 N14-C226
 2.39 with sigma of 0.04
 N14-C227
 1.36 with sigma of 0.02
 N14-C228
 1.36 with sigma of 0.02
 N14-C229
 2.39 with sigma of 0.04
 N14-C100
 1.5 with sigma of 0.02
 C227-C100 = C228-C100
 2.5 with sigma of 0.02
 O18-N16
 2.29 with sigma of 0.04
 O28-N16
 2.29 with sigma of 0.04
 N16-C243
 1.37 with sigma of 0.02
 N16-C244
 2.41 with sigma of 0.04
 N16-C246
 2.4 with sigma of 0.04
 N16-C247
 1.37 with sigma of 0.02
 O39-N15
 2.27 with sigma of 0.04
 O40-N15
 2.27 with sigma of 0.04
 N15-C239
 1.36 with sigma of 0.02
 N15-C240
 2.39 with sigma of 0.04
 O40-C238
 1.27 with sigma of 0.02
 C238-C239
 2.38 with sigma of 0.04
 C238-C292
 2.44 with sigma of 0.04
 N15-C238
 1.36 with sigma of 0.02
 O40-C237
 2.33 with sigma of 0.04
 C22-C237
 2.44 with sigma of 0.04
 C22-C241
 1.41 with sigma of 0.02
 C45-C241
 2.44 with sigma of 0.04
 C201-C241
 2.44 with sigma of 0.04
 C206-C237
 2.44 with sigma of 0.04
 C237-C240
 2.44 with sigma of 0.04
 C237-C241
 1.41 with sigma of 0.02
 C237-C292
 1.4 with sigma of 0.02
 C239-C241
 2.42 with sigma of 0.04
 C240-C241
 1.41 with sigma of 0.02
 C241-C292
 2.43 with sigma of 0.04
 C241-C298
 2.43 with sigma of 0.04
 N15-C237
 2.39 with sigma of 0.04
 C237-C238
 1.4 with sigma of 0.02
 C238-C241
 2.42 with sigma of 0.04
 N15-C1
 1.5 with sigma of 0.02
 C239-C1 = C238-C1
 2.5 with sigma of 0.02
 O37-N18
 2.27 with sigma of 0.04
 O38-N18
 2.27 with sigma of 0.04
 N18-C270
 1.36 with sigma of 0.02
 N18-C271
 2.39 with sigma of 0.04
 N18-C273
 2.39 with sigma of 0.04
 N18-C274
 1.36 with sigma of 0.02
 N18-C3
 1.5 with sigma of 0.02
 C270-C3 = C274-C3
 2.5 with sigma of 0.02
 N19-C1BA
 1.5 with sigma of 0.02
 C1BA-C280
 2.5 with sigma of 0.02
 C284-C1BA
 2.5 with sigma of 0.02
 N5-C5
 1.5 with sigma of 0.02
 C56-C5 = C52-C5
 2.5 with sigma of 0.02
 N8-C203
 1.46 with sigma of 0.02
 C4-C203
 2.44 with sigma of 0.04
 C101-C203
 2.44 with sigma of 0.04
 C142-C7 = C141-C7
 2.5 with sigma of 0.02
 C171-C225
 1.4 with sigma of 0.02
 C171-C318
 2.43 with sigma of 0.04
 C175-C225
 2.44 with sigma of 0.04
 C225-C255
 2.44 with sigma of 0.04
 C225-C318
 1.39 with sigma of 0.02
 C177-C225
 2.41 with sigma of 0.04
 C177-C318
 1.39 with sigma of 0.02
 C224-C318
 2.43 with sigma of 0.04
 C257-C318
 2.41 with sigma of 0.04
 O19-N10
 2.27 with sigma of 0.04
 O33-N10
 2.27 with sigma of 0.04
 N10-C140
 2.39 with sigma of 0.04
 N10-C141
 1.36 with sigma of 0.02
 N10-C142
 1.36 with sigma of 0.02
 N10-C7
 1.5 with sigma of 0.02
 C20-C216
 1.4 with sigma of 0.02
 C20-C277
 2.43 with sigma of 0.04
 C46-C216
 2.44 with sigma of 0.04
 C123-C277
 2.44 with sigma of 0.04
 C135-C216
 2.44 with sigma of 0.04
 C216-C266
 2.41 with sigma of 0.04
 C216-C277
 1.39 with sigma of 0.02
 C266-C277
 1.39 with sigma of 0.02
 C277-C286
 2.4 with sigma of 0.04
 N16-C2
 1.5 with sigma of 0.02
 C243-C2 = C247-C2
 2.5 with sigma of 0.02
 C59-C61
 1.39 with sigma of 0.02
 C59-C166
 2.44 with sigma of 0.04
 C59-C180
 1.4 with sigma of 0.02
 C61-C180
 2.43 with sigma of 0.04
 C59-C115
 2.41 with sigma of 0.04
 C61-C115
 1.39 with sigma of 0.02
 C61-C149
 2.41 with sigma of 0.04
 C61-C217
 2.43 with sigma of 0.04
 C21-C59
 2.44 with sigma of 0.04
 H306-H323
 2 with sigma of 0.02
 C88-C94
 1.4 with sigma of 0.02
 C88-C176
 2.43 with sigma of 0.04
 C94-C97
 2.44 with sigma of 0.04
 C94-C154
 2.43 with sigma of 0.04
 C94-C176
 1.39 with sigma of 0.02
 C147-C176
 2.44 with sigma of 0.04
 C94-C193
 2.41 with sigma of 0.04
 C176-C193
 1.39 with sigma of 0.02
 C176-C256
 2.39 with sigma of 0.04
 H94-H302
 2 with sigma of 0.02
3. Restrained planarity
 C271, C272, C273, C281, C282, C283, C306, C307, C308, C309, C310, C311, C312,
 C313, C314, C315, C320, C321, C322, C323
 with sigma of 0.1
4. Rigid bond restraints
 C282, C283, C284, N19, C280, C281
 with sigma for 1-2 distances of 0.01 and sigma for 1-3 distances of 0.01
 C252, C256
 with sigma for 1-2 distances of 0.01 and sigma for 1-3 distances of 0.01
 C131, C172, C257, C177, C224, C121
 with sigma for 1-2 distances of 0.01 and sigma for 1-3 distances of 0.01
 C305, C304, C250, C149, C115, C217
 with sigma for 1-2 distances of 0.01 and sigma for 1-3 distances of 0.01
 C184, C153, C43, C49, C130, C57
 with sigma for 1-2 distances of 0.01 and sigma for 1-3 distances of 0.01
 O2, O4, O9, O17, N2, N4, C6, C8, C10, C11, C12, C13, C14, C15, C18, C32, C38,
 C39, C40, C41, C42, C44, C46, C74, C76, C78, C81, C114, C120, C253
 with sigma for 1-2 distances of 0.01 and sigma for 1-3 distances of 0.01
 C89, C106, C157, C170, C213, C259
 with sigma for 1-2 distances of 0.01 and sigma for 1-3 distances of 0.01
 C316, C1AA, C0AA
 with sigma for 1-2 distances of 0.01 and sigma for 1-3 distances of 0.01
 C258, C2BA, C3BA
 with sigma for 1-2 distances of 0.01 and sigma for 1-3 distances of 0.01
 C3AA, C2AA, C303
 with sigma for 1-2 distances of 0.01 and sigma for 1-3 distances of 0.01
 C251, C286
 with sigma for 1-2 distances of 0.01 and sigma for 1-3 distances of 0.01
 C123, C266
 with sigma for 1-2 distances of 0.01 and sigma for 1-3 distances of 0.01
 O6, O16, O23, O30, N3, N20, C1D, C1E, C23, C26, C27, C28, C29, C30, C31, C116,
  C117, C126, C182, C207, C279, C289, C317, C324, C325, C326, C327, C328, C331,
 C25, C91
 with sigma for 1-2 distances of 0.01 and sigma for 1-3 distances of 0.01
 N9, C112, C111, C110, C109, C108
 with sigma for 1-2 distances of 0.01 and sigma for 1-3 distances of 0.01
 C6AA, C5AA, C278, C4AA, C8AA
 with sigma for 1-2 distances of 0.01 and sigma for 1-3 distances of 0.01
 C290, O5, O8, N7, C83, C87, C84, C85, C86, C185, C200, C80, C90, C169, C178,
 C212, C77, C93, C75, C151, C154, C263, C264, C293, C302, C262, O13, O20, N17,
 C9, C261, C265
 with sigma for 1-2 distances of 0.01 and sigma for 1-3 distances of 0.01
 O34, O35, N14, C100, C227, C228, C226, C229, C230, C295, C175, C218, C221,
 C268, C276, C285, C136, C214, C215, C275, C187, C188, C189, C269, C287, C301,
 O36, N12, C186, C190, O24, C316
 with sigma for 1-2 distances of 0.01 and sigma for 1-3 distances of 0.01
 N6, C278, O3, O15, C68, C69, O40, N15, C1, C22, C45, C51, C65, C66, C67, C104,
  C174, C201, C237, C238, C239, C240, C241, C292, C173, C223, C206, C152, C267,
 C21, C298, O39
 with sigma for 1-2 distances of 0.01 and sigma for 1-3 distances of 0.01
 O31, O32, O37, O38, N18, C3, N19, C270, C271, C272, C273, C274, C280, C281,
 C282, C283, C284, C306, C307, C308, C309, C310, C311, C312, C313, C314, C315,
 C320, C321, C322, C323, C1BA
 with sigma for 1-2 distances of 0.01 and sigma for 1-3 distances of 0.01
 O25, O29, N5, C5, C52, C56, H6AA, C53, C54, C55, C165, C222, C1F, C36, C62,
 C122, C33, C34, C79, C96, C134, O11, N11, C95, C160, C161, C162, C163, C319,
 C113, C159, C248
 with sigma for 1-2 distances of 0.01 and sigma for 1-3 distances of 0.01
 C318, C225
 with sigma for 1-2 distances of 0.01 and sigma for 1-3 distances of 0.01
 C7, N10, C141, C140, C144, C143, C142, O33, O19, C204, C137, C297, C183, C211,
  C168, C296, C299, C138, C209, C195, C194, C199, C254, C150, C164, C198, C197,
 C300, N13, C196, O27, O26
 with sigma for 1-2 distances of 0.01 and sigma for 1-3 distances of 0.01
 C216, C277
 with sigma for 1-2 distances of 0.01 and sigma for 1-3 distances of 0.01
 O12, O18, O28, N8, N16, C2, C16, C24, C48, C71, C72, C82, C98, C99, C4, C101,
 C102, C119, C127, C129, C203, C205, C243, C244, C245, C246, C247, C167, C128,
 C118, C103
 with sigma for 1-2 distances of 0.01 and sigma for 1-3 distances of 0.01
 C61, C59
 with sigma for 1-2 distances of 0.01 and sigma for 1-3 distances of 0.01
 C94, C176
 with sigma for 1-2 distances of 0.01 and sigma for 1-3 distances of 0.01
5. Uiso/Uaniso restraints and constraints
C282 \\sim C283 \\sim C284 \\sim N19 \\sim C280 \\sim C281: within 2A with
sigma of 0.04 and sigma for terminal atoms of 0.08
C312 \\sim C311 \\sim C310 \\sim C309 \\sim C308 \\sim C313: within 2A with
sigma of 0.04 and sigma for terminal atoms of 0.08
C256 \\sim C252: within 2A with sigma of 0.04 and sigma for terminal atoms of
0.08
C121 \\sim C131 \\sim C172 \\sim C257 \\sim C177 \\sim C224: within 2A with
sigma of 0.04 and sigma for terminal atoms of 0.08
C305 \\sim C304 \\sim C250 \\sim C149 \\sim C115 \\sim C217: within 2A with
sigma of 0.04 and sigma for terminal atoms of 0.08
C153 \\sim C43 \\sim C49 \\sim C130 \\sim C57 \\sim C184: within 2A with sigma
of 0.04 and sigma for terminal atoms of 0.08
O2 \\sim O4 \\sim O9 \\sim O17 \\sim N2 \\sim N4 \\sim C6 \\sim C8 \\sim C10
\\sim C11 \\sim C12 \\sim C13 \\sim C14 \\sim C15 \\sim C18 \\sim C32 \\sim C38
\\sim C39 \\sim C40 \\sim C41 \\sim C42 \\sim C44 \\sim C46 \\sim C74 \\sim C76
\\sim C78 \\sim C81 \\sim C114 \\sim C120 \\sim C253: within 2A with sigma of
0.04 and sigma for terminal atoms of 0.08
C89 \\sim C106 \\sim C157 \\sim C170 \\sim C213 \\sim C259: within 2A with
sigma of 0.04 and sigma for terminal atoms of 0.08
C316 \\sim C1AA \\sim C0AA: within 2A with sigma of 0.04 and sigma for terminal
atoms of 0.08
C258 \\sim C2BA \\sim C3BA: within 2A with sigma of 0.04 and sigma for terminal
atoms of 0.08
C3AA \\sim C2AA \\sim C303: within 2A with sigma of 0.04 and sigma for terminal
atoms of 0.08
C251 \\sim C286: within 2A with sigma of 0.04 and sigma for terminal atoms of
0.08
C266 \\sim C123: within 2A with sigma of 0.04 and sigma for terminal atoms of
0.08
O6 \\sim O16 \\sim N3 \\sim N20 \\sim C1D \\sim C1E \\sim C23 \\sim C25 \\sim
C26 \\sim C27 \\sim C28 \\sim C29 \\sim C30 \\sim C31 \\sim C91 \\sim C116
\\sim C117 \\sim C126 \\sim C207 \\sim C324 \\sim C325 \\sim C326 \\sim C327
\\sim C328 \\sim C331 \\sim O23 \\sim O30 \\sim C279 \\sim C182 \\sim C289
\\sim C317: within 2A with sigma of 0.04 and sigma for terminal atoms of 0.08
N9 \\sim C112 \\sim C111 \\sim C110 \\sim C109 \\sim C108: within 2A with sigma
of 0.04 and sigma for terminal atoms of 0.08
C6AA \\sim C5AA \\sim C278 \\sim C4AA \\sim C8AA: within 2A with sigma of 0.04
and sigma for terminal atoms of 0.08
C290 \\sim O5 \\sim O8 \\sim N7 \\sim C83 \\sim C87 \\sim C84 \\sim C85 \\sim
C86 \\sim C185 \\sim C200 \\sim C80 \\sim C90 \\sim C169 \\sim C178 \\sim C212
\\sim C75 \\sim C77 \\sim C93 \\sim C151 \\sim C154 \\sim C263 \\sim C264 \\sim
C293 \\sim C302 \\sim C262 \\sim O13 \\sim O20 \\sim N17 \\sim C9 \\sim C261
\\sim C265: within 2A with sigma of 0.04 and sigma for terminal atoms of 0.08
O34 \\sim O35 \\sim N14 \\sim C100 \\sim C175 \\sim C218 \\sim C221 \\sim C226
\\sim C227 \\sim C228 \\sim C229 \\sim C230 \\sim C268 \\sim C276 \\sim C285
\\sim C295 \\sim C136 \\sim C214 \\sim C215 \\sim C275 \\sim C187 \\sim C188
\\sim C189 \\sim C269 \\sim C287 \\sim C301 \\sim O36 \\sim N12 \\sim C190
\\sim O24 \\sim C186 \\sim C316: within 2A with sigma of 0.04 and sigma for
terminal atoms of 0.08
C278 \\sim O3 \\sim O15 \\sim N6 \\sim C68 \\sim C69 \\sim C65 \\sim C66 \\sim
C67 \\sim C173 \\sim C223 \\sim C267 \\sim C21 \\sim C152 \\sim C237 \\sim C240
\\sim C241 \\sim C292 \\sim C298 \\sim O39 \\sim O40 \\sim N15 \\sim C1 \\sim
C238 \\sim C239 \\sim C22 \\sim C45 \\sim C51 \\sim C104 \\sim C174 \\sim C201
\\sim C206: within 2A with sigma of 0.04 and sigma for terminal atoms of 0.08
O31 \\sim O32 \\sim N19 \\sim C280 \\sim C281 \\sim C282 \\sim C283 \\sim C284
\\sim C308 \\sim C309 \\sim C310 \\sim C311 \\sim C312 \\sim C313 \\sim C314
\\sim C320 \\sim C321 \\sim C322 \\sim C323 \\sim C1BA \\sim O37 \\sim O38
\\sim N18 \\sim C3 \\sim C270 \\sim C271 \\sim C272 \\sim C273 \\sim C274 \\sim
C306 \\sim C307 \\sim C315: within 2A with sigma of 0.04 and sigma for terminal
atoms of 0.08
O25 \\sim O29 \\sim N5 \\sim C5 \\sim C52 \\sim C56 \\sim C1F \\sim C36 \\sim
C53 \\sim C54 \\sim C55 \\sim C122 \\sim C165 \\sim C222 \\sim C33 \\sim C34
\\sim C62 \\sim C79 \\sim C134 \\sim C96 \\sim C248 \\sim C95 \\sim C160 \\sim
C161 \\sim C162 \\sim O11 \\sim N11 \\sim C113 \\sim C159 \\sim C163 \\sim O7
\\sim C319: within 2A with sigma of 0.04 and sigma for terminal atoms of 0.08
C318 \\sim C225: within 2A with sigma of 0.04 and sigma for terminal atoms of
0.08
C7 \\sim O19 \\sim C141 \\sim N10 \\sim C142 \\sim O33 \\sim C143 \\sim C144
\\sim C140 \\sim C296 \\sim C168 \\sim C211 \\sim C183 \\sim C297 \\sim C204
\\sim C137 \\sim C254 \\sim C150 \\sim C164 \\sim C198 \\sim C197 \\sim C300
\\sim N13 \\sim O27 \\sim C196 \\sim C195 \\sim C194 \\sim C199 \\sim C209
\\sim C299 \\sim C138: within 2A with sigma of 0.04 and sigma for terminal
atoms of 0.08
C216 \\sim C277: within 2A with sigma of 0.04 and sigma for terminal atoms of
0.08
O12 \\sim O14 \\sim O18 \\sim O28 \\sim N8 \\sim N16 \\sim C2 \\sim C16 \\sim
C24 \\sim C48 \\sim C71 \\sim C72 \\sim C82 \\sim C98 \\sim C99 \\sim C4 \\sim
C101 \\sim C102 \\sim C103 \\sim C118 \\sim C119 \\sim C127 \\sim C129 \\sim
C167 \\sim C203 \\sim C205 \\sim C243 \\sim C244 \\sim C245 \\sim C246 \\sim
C247 \\sim C128: within 2A with sigma of 0.04 and sigma for terminal atoms of
0.08
C59 \\sim C61: within 2A with sigma of 0.04 and sigma for terminal atoms of 0.08
C94 \\sim C176: within 2A with sigma of 0.04 and sigma for terminal atoms of
0.08
Uanis(N7) \\sim Ueq: with sigma of 0.02 and sigma for terminal atoms of 0.04
Uanis(C0BA) \\sim Ueq: with sigma of 0.02 and sigma for terminal atoms of 0.04
Uanis(C290) \\sim Ueq: with sigma of 0.02 and sigma for terminal atoms of 0.04
Uanis(N3) \\sim Ueq: with sigma of 0.02 and sigma for terminal atoms of 0.04
Uanis(N9) \\sim Ueq: with sigma of 0.02 and sigma for terminal atoms of 0.04
Uanis(C239) \\sim Ueq: with sigma of 0.02 and sigma for terminal atoms of 0.04
Uanis(C278) \\sim Ueq: with sigma of 0.02 and sigma for terminal atoms of 0.04
Uanis(C4AA) \\sim Ueq: with sigma of 0.02 and sigma for terminal atoms of 0.04
Uanis(C100) \\sim Ueq: with sigma of 0.02 and sigma for terminal atoms of 0.04
Uanis(C1) \\sim Ueq: with sigma of 0.02 and sigma for terminal atoms of 0.04
Uanis(C3) \\sim Ueq, Uanis(C1BA) \\sim Ueq: with sigma of 0.02 and sigma for
terminal atoms of 0.04
Uanis(C5) \\sim Ueq, Uanis(C329) \\sim Ueq: with sigma of 0.02 and sigma for
terminal atoms of 0.04
Uanis(C331) \\sim Ueq, Uanis(C7) \\sim Ueq, Uanis(C9) \\sim Ueq, Uanis(C290)
\\sim Ueq: with sigma of 0.02 and sigma for terminal atoms of 0.04
Uanis(C225) \\sim Ueq: with sigma of 0.02 and sigma for terminal atoms of 0.04
Uanis(C216) \\sim Ueq, Uanis(C277) \\sim Ueq: with sigma of 0.02 and sigma for
terminal atoms of 0.04
Uanis(C2) \\sim Ueq: with sigma of 0.02 and sigma for terminal atoms of 0.04
Uanis(C59) \\sim Ueq: with sigma of 0.02 and sigma for terminal atoms of 0.04
Uanis(C330) = Uanis(C288) = Uanis(C242) = Uanis(C208) = Uanis(C234) =
Uanis(C233) = Uanis(C232) = Uanis(C231) = Uanis(C236) = Uanis(C235)
Uanis(C279) = Uanis(C182) = Uanis(C126) = Uanis(C23) = Uanis(C326) = Uanis(C325)
Uanis(C29) = Uanis(C28) = Uanis(C27) = Uanis(C31) = Uanis(N3) = Uanis(C30)
Uanis(C328) = Uanis(N20) = Uanis(C324) = Uanis(C325) = Uanis(C326) = Uanis(C327)
6.a Riding coordinates:
 C100(H10A,H10B,H10C), C1(H1A,H1B,H1C), C2(H2A,H2B,H2C), C3(H3A,H3B,H3C),
 C203(H20A,H20B,H20C), C5(H5A,H5B,H5C), C7(H7A,H7B,H7C), C9(H9A,H9B,H9C),
 C290(H29A,H29B,H29C), C329(H32A,H32B,H32C), C331(H33A,H33B,H33C), C3AA(H3AA,
 H3AB,H3AC), C1AA(H1AA,H1AB,H1AC), C6AA(H6AA,H6AB,H6AC), C7AA(H7AA,H7AB,H7AC),
 C8AA(H8AA,H8AB,H8AC), C3BA(H3BA,H3BB,H3BC), C0BA(H0BA,H0BB,H0BC), C1BA(H1BA,
 H1BB,H1BC)
6.b Secondary CH2 refined with riding coordinates:
 C258(H25A,H25B), C260(H26A,H26B), C316(H31A,H31B), C300(H30A,H30B), C303(H30C,
 H30D), C0AA(H0AA,H0AB), C2AA(H2AA,H2AB), C5AA(H5AA,H5AB), C4AA(H4AA,H4AB),
 C2BA(H2BA,H2BB)
6.c Aromatic/amide H refined with riding coordinates:
 C43(H43), C59(H59), C61(H61), C74(H74), C78(H78), C103(H103), C120(H120),
 C129(H129), C149(H149), C153(H153), C167(H167), C172(H172), C173(H173),
 C205(H205), C216(H216), C225(H225), C249(H249), C250(H250), C251(H251),
 C253(H253), C257(H257), C267(H267), C269(H269), C307(H307), C306(H306),
 C276(H276), C277(H277), C285(H285), C286(H286), C287(H287), C292(H292),
 C295(H295), C298(H298), C301(H301), C315(H315), C318(H318), C320(H320),
 C322(H322), C323(H323), C47(H47), C91(H91), C94(H94), C107(H107), C113(H113),
 C116(H116), C132(H132), C133(H133), C145(H145), C155(H155), C157(H157),
 C164(H164), C165(H165), C168(H168), C176(H176), C179(H179), C185(H185),
 C191(H191), C200(H200), C204(H204), C209(H209), C210(H210), C219(H219),
 C220(H220), C222(H222), C231(H231), C232(H232), C248(H248), C252(H252),
 C256(H256), C259(H259), C279(H279), C288(H288), C293(H293), C294(H294),
 C296(H296), C299(H299), C302(H302), C317(H317), C330(H330)
6.d Fitted hexagon refined as free rotating group:
 C271(C307,C306,C309,C308,C272), C322(C283,C282,C311,C310,C323)
6.e Idealised Me refined as rotating group:
 C319(H31C,H31D,H31E), C9AA(H9AA,H9AB,H9AC)
;
_olex2_submission_special_instructions 'No special instructions were received'
_oxdiff_exptl_absorpt_empirical_details
;
Empirical correction (ABSPACK) includes:
- Absorption correction using spherical harmonics
- Frame scaling
- Detector area scaling
;
_oxdiff_exptl_absorpt_empirical_full_max 3.665
_oxdiff_exptl_absorpt_empirical_full_min 0.584

loop_
_space_group_symop_operation_xyz
'x, y, z'
'-x+1/2, y+1/2, -z+1/2'
'-x, -y, -z'
'x-1/2, -y-1/2, z-1/2'

loop_
_atom_site_label
_atom_site_type_symbol
_atom_site_fract_x
_atom_site_fract_y
_atom_site_fract_z
_atom_site_U_iso_or_equiv
_atom_site_adp_type
_atom_site_occupancy
_atom_site_site_symmetry_order
_atom_site_calc_flag
_atom_site_refinement_flags_posn
_atom_site_refinement_flags_adp
_atom_site_refinement_flags_occupancy
_atom_site_disorder_assembly
_atom_site_disorder_group
O2 O 0.2062(2) 0.4413(3) 0.1777(2) 0.143(4) Uani 1 1 d D U . . .
O3 O 0.3791(2) 0.3692(3) 0.1822(3) 0.144(3) Uani 1 1 d D U . . .
O4 O 0.5614(2) 0.4719(2) 0.1663(2) 0.115(3) Uani 1 1 d D U . . .
O9 O 0.2733(2) 0.4671(3) 0.2690(3) 0.146(4) Uani 1 1 d D U . . .
O12 O 0.2390(3) 0.5836(3) 0.1537(2) 0.139(3) Uani 1 1 d D U . . .
O14 O 0.3669(3) 0.5494(2) 0.17537(19) 0.112(3) Uani 1 1 d D U . . .
O15 O 0.3338(3) 0.3403(3) 0.2728(3) 0.172(5) Uani 1 1 d D U . . .
O17 O 0.5008(2) 0.4390(3) 0.0760(2) 0.151(4) Uani 1 1 d D U . . .
O18 O 0.3293(3) 0.5428(3) 0.4247(2) 0.160(4) Uani 1 1 d D U . . .
O24 O 0.3628(3) 0.7174(2) 0.2024(3) 0.166(4) Uani 1 1 d D U . . .
O28 O 0.2032(3) 0.5827(4) 0.4030(3) 0.176(5) Uani 1 1 d D U . . .
O31 O 0.3195(6) 0.1722(5) 0.1773(4) 0.314(10) Uani 1 1 d D U . . .
O32 O 0.2196(5) 0.2426(5) 0.1798(4) 0.254(7) Uani 1 1 d D U . . .
O34 O 0.0338(3) 0.6450(3) 0.0848(3) 0.178(5) Uani 1 1 d D U . . .
O35 O 0.1117(3) 0.6815(4) 0.0144(3) 0.178(4) Uani 1 1 d D U . . .
O36 O 0.2884(2) 0.6670(3) 0.2710(3) 0.133(3) Uani 1 1 d D U . . .
O37 O 0.4271(3) 0.2509(5) 0.4183(4) 0.259(7) Uani 1 1 d D U . . .
O38 O 0.3060(4) 0.2956(5) 0.4307(4) 0.249(6) Uani 1 1 d D U . . .
O39 O 0.0237(3) 0.3224(4) 0.1493(3) 0.181(5) Uani 1 1 d D U . . .
O40 O 0.0721(3) 0.3468(5) 0.0603(3) 0.249(9) Uani 1 1 d D U . . .
N2 N 0.5300(3) 0.4553(3) 0.1205(3) 0.112(3) Uani 1 1 d D U . . .
N4 N 0.2404(3) 0.4545(3) 0.2248(3) 0.121(4) Uani 1 1 d D U . . .
N6 N 0.3576(3) 0.3512(4) 0.2278(3) 0.152(4) Uani 1 1 d D U . . .
N8 N 0.3029(3) 0.5674(3) 0.1634(2) 0.106(3) Uani 1 1 d D U . . .
N12 N 0.3271(3) 0.6920(3) 0.2389(3) 0.147(4) Uani 1 1 d D U . . .
N14 N 0.0717(3) 0.6642(4) 0.0497(3) 0.169(5) Uani 1 1 d D U . . .
C100 C 0.0366(5) 0.6581(7) 0.0254(4) 0.242(10) Uani 1 1 d D U . . .
H10A H 0.0305 0.6806 0.0170 0.363 Uiso 1 1 d R . . . .
H10B H 0.0431 0.6432 0.0089 0.363 Uiso 1 1 d R . . . .
H10C H 0.0133 0.6493 0.0343 0.363 Uiso 1 1 d R . . . .
N15 N 0.0459(3) 0.3345(5) 0.1053(3) 0.184(6) Uani 1 1 d D U . . .
C1 C 0.0058(4) 0.3223(7) 0.0885(4) 0.238(10) Uani 1 1 d D U . . .
H1A H -0.0004 0.3437 0.0779 0.357 Uiso 1 1 d R . . . .
H1B H 0.0042 0.3040 0.0735 0.357 Uiso 1 1 d R . . . .
H1C H -0.0133 0.3183 0.1033 0.357 Uiso 1 1 d R . . . .
N16 N 0.2658(4) 0.5637(4) 0.4162(3) 0.160(5) Uani 1 1 d D U . . .
C2 C 0.2629(8) 0.5604(8) 0.4506(3) 0.284(12) Uani 1 1 d D U . . .
H2A H 0.2684 0.5378 0.4588 0.426 Uiso 1 1 d R . . . .
H2B H 0.2823 0.5763 0.4608 0.426 Uiso 1 1 d R . . . .
H2C H 0.2359 0.5672 0.4542 0.426 Uiso 1 1 d R . . . .
N18 N 0.3693(4) 0.2778(4) 0.4234(5) 0.248(6) Uani 1 1 d D U . . .
C3 C 0.3904(8) 0.3021(9) 0.4466(7) 0.375(16) Uani 1 1 d D U . . .
H3A H 0.4006 0.2833 0.4595 0.563 Uiso 1 1 d R . . . .
H3B H 0.4119 0.3182 0.4447 0.563 Uiso 1 1 d R . . . .
H3C H 0.3688 0.3132 0.4559 0.563 Uiso 1 1 d R . . . .
N19 N 0.2707(6) 0.2081(5) 0.1782(4) 0.243(7) Uani 1 1 d D U . . .
C6 C 0.4205(3) 0.4573(3) 0.1589(2) 0.088(3) Uani 1 1 d D U . . .
C8 C 0.3839(3) 0.4673(3) 0.2029(2) 0.086(3) Uani 1 1 d D U . . .
C10 C 0.4577(3) 0.4585(3) 0.1459(2) 0.087(3) Uani 1 1 d D U . . .
C11 C 0.4936(3) 0.4639(3) 0.1642(3) 0.092(3) Uani 1 1 d D U . . .
C12 C 0.5293(3) 0.4645(4) 0.1505(3) 0.109(4) Uani 1 1 d D U . . .
C13 C 0.4955(4) 0.4482(4) 0.1023(3) 0.131(5) Uani 1 1 d D U . . .
C14 C 0.4588(3) 0.4485(3) 0.1143(3) 0.102(3) Uani 1 1 d D U . . .
C15 C 0.3491(3) 0.4568(3) 0.1849(2) 0.086(3) Uani 1 1 d D U . . .
C16 C 0.2797(3) 0.5625(3) 0.3208(3) 0.095(3) Uani 1 1 d D U . . .
C18 C 0.4577(3) 0.4715(3) 0.2090(3) 0.094(3) Uani 1 1 d D U . . .
C20 C 0.3495(3) 0.4297(4) 0.0925(3) 0.129(6) Uani 1 1 d D . . . .
C21 C 0.1362(3) 0.3293(4) 0.1994(3) 0.123(4) Uani 1 1 d D U . . .
C22 C 0.1622(3) 0.3422(4) 0.1518(3) 0.138(5) Uani 1 1 d D U . . .
C24 C 0.3164(3) 0.5520(3) 0.3111(2) 0.099(3) Uani 1 1 d D U . . .
C32 C 0.4211(3) 0.4661(3) 0.1901(3) 0.094(3) Uani 1 1 d D U . . .
C38 C 0.2750(3) 0.4610(4) 0.2422(3) 0.120(4) Uani 1 1 d D U . . .
C39 C 0.3130(3) 0.4624(3) 0.2295(2) 0.095(3) Uani 1 1 d D U . . .
C40 C 0.3127(3) 0.4556(3) 0.1976(2) 0.095(3) Uani 1 1 d D U . . .
C41 C 0.2765(3) 0.4479(3) 0.1799(3) 0.088(3) Uani 1 1 d D U . . .
C42 C 0.2397(3) 0.4477(3) 0.1937(3) 0.108(4) Uani 1 1 d D U . . .
C43 C 0.4909(3) 0.4867(3) 0.2597(3) 0.102(4) Uani 1 1 d D U . . .
H43 H 0.5156 0.4859 0.2513 0.122 Uiso 1 1 calc R . . . .
C44 C 0.3485(3) 0.4486(3) 0.1537(3) 0.105(4) Uani 1 1 d D U . . .
C45 C 0.1690(3) 0.3361(3) 0.1829(3) 0.119(4) Uani 1 1 d D U . . .
C46 C 0.3860(3) 0.4408(4) 0.1099(3) 0.113(4) Uani 1 1 d D U . . .
C48 C 0.3211(3) 0.5537(3) 0.2793(2) 0.083(3) Uani 1 1 d D U . . .
C49 C 0.4549(3) 0.4810(3) 0.2403(3) 0.092(3) Uani 1 1 d D U . . .
C51 C 0.2082(3) 0.3380(3) 0.1992(3) 0.106(3) Uani 1 1 d D U . . .
C57 C 0.4194(3) 0.5069(3) 0.2793(2) 0.097(4) Uani 1 1 d D U . . .
C59 C 0.1114(4) 0.3183(5) 0.2482(4) 0.160(7) Uani 1 1 d D U . . .
H59 H 0.0849 0.3193 0.2384 0.192 Uiso 1 1 calc R . . . .
C61 C 0.1183(4) 0.3145(4) 0.2797(4) 0.136(5) Uani 1 1 d D U . . .
H61 H 0.0963 0.3159 0.2915 0.164 Uiso 1 1 calc R . . . .
C65 C 0.3107(3) 0.3601(3) 0.1827(3) 0.113(4) Uani 1 1 d D U . . .
C66 C 0.2775(3) 0.3520(3) 0.1983(3) 0.106(3) Uani 1 1 d D U . . .
C67 C 0.2857(3) 0.3429(3) 0.2293(3) 0.118(4) Uani 1 1 d D U . . .
C68 C 0.3258(4) 0.3425(4) 0.2433(4) 0.152(5) Uani 1 1 d D U . . .
C69 C 0.3502(3) 0.3603(4) 0.1972(3) 0.139(5) Uani 1 1 d D U . . .
C71 C 0.2482(3) 0.5733(3) 0.2996(3) 0.106(3) Uani 1 1 d D U . . .
C72 C 0.2210(3) 0.5886(3) 0.2473(3) 0.102(3) Uani 1 1 d D U . . .
C74 C 0.3474(3) 0.4739(3) 0.2468(2) 0.092(3) Uani 1 1 d D U . . .
H74 H 0.3464 0.4803 0.2675 0.110 Uiso 1 1 calc R . . . .
C76 C 0.3831(3) 0.4759(3) 0.2341(3) 0.086(3) Uani 1 1 d D U . . .
C78 C 0.4939(3) 0.4704(3) 0.1954(3) 0.093(3) Uani 1 1 d D U . . .
H78 H 0.5185 0.4742 0.2077 0.112 Uiso 1 1 calc R . . . .
C81 C 0.3135(3) 0.4365(3) 0.1371(3) 0.101(4) Uani 1 1 d D U . . .
C82 C 0.2526(3) 0.5752(3) 0.2685(3) 0.104(3) Uani 1 1 d D U . . .
C98 C 0.2929(3) 0.5642(3) 0.2263(3) 0.095(3) Uani 1 1 d D U . . .
C99 C 0.3294(3) 0.5548(3) 0.2174(3) 0.099(3) Uani 1 1 d D U . . .
C4 C 0.3339(4) 0.5565(4) 0.1845(3) 0.108(4) Uani 1 1 d D U . . .
C101 C 0.2663(4) 0.5761(4) 0.1728(3) 0.126(4) Uani 1 1 d D U . . .
C102 C 0.2609(3) 0.5734(3) 0.2052(3) 0.110(4) Uani 1 1 d D U . . .
C103 C 0.3605(3) 0.5441(3) 0.2382(3) 0.091(3) Uani 1 1 d D U . . .
H103 H 0.3857 0.5396 0.2313 0.109 Uiso 1 1 calc R . . . .
C104 C 0.2398(3) 0.3487(3) 0.1826(3) 0.104(3) Uani 1 1 d D U . . .
C114 C 0.3855(3) 0.4493(3) 0.1409(3) 0.098(3) Uani 1 1 d D U . . .
C115 C 0.1560(4) 0.3088(5) 0.2947(3) 0.149(5) Uani 1 1 d D U . . .
C118 C 0.3558(3) 0.5399(3) 0.2684(3) 0.102(4) Uani 1 1 d D U . . .
C119 C 0.2115(3) 0.5850(3) 0.3097(3) 0.114(4) Uani 1 1 d D U . . .
C120 C 0.2779(3) 0.4402(3) 0.1500(3) 0.107(4) Uani 1 1 d D U . . .
H120 H 0.2535 0.4373 0.1372 0.128 Uiso 1 1 calc R . . . .
C121 C 0.1839(3) 0.5986(3) 0.2570(3) 0.117(4) Uani 1 1 d D U . . .
C123 C 0.2858(5) 0.4011(5) 0.0910(3) 0.162(7) Uani 1 1 d D U . . .
C124 C 0.2562(4) 0.3829(4) 0.1053(4) 0.159(7) Uani 1 1 d D . . . .
C125 C 0.2181(4) 0.3752(4) 0.0890(3) 0.132(6) Uani 1 1 d D . . . .
C127 C 0.2887(3) 0.5635(3) 0.2579(3) 0.098(3) Uani 1 1 d D U . . .
C128 C 0.3481(3) 0.5411(3) 0.3329(3) 0.100(3) Uani 1 1 d D U . . .
C129 C 0.2254(3) 0.5840(3) 0.2160(3) 0.110(4) Uani 1 1 d D U . . .
H129 H 0.2030 0.5883 0.2015 0.132 Uiso 1 1 calc R . . . .
C130 C 0.4181(3) 0.4878(3) 0.2512(3) 0.098(4) Uani 1 1 d D U . . .
C131 C 0.1778(3) 0.5921(4) 0.2883(3) 0.128(5) Uani 1 1 d D U . . .
C135 C 0.3168(3) 0.4208(4) 0.1068(3) 0.114(5) Uani 1 1 d D . . . .
C136 C 0.2332(3) 0.6802(4) 0.1664(3) 0.127(4) Uani 1 1 d D U . . .
C148 C 0.3855(3) 0.5240(3) 0.2903(3) 0.120(5) Uani 1 1 d D . . . .
C149 C 0.1636(4) 0.3048(4) 0.3260(4) 0.140(5) Uani 1 1 d D U . . .
H149 H 0.1420 0.3065 0.3381 0.168 Uiso 1 1 calc R . . . .
C152 C 0.2153(3) 0.3294(3) 0.2301(3) 0.113(4) Uani 1 1 d D U . . .
C153 C 0.4905(3) 0.4933(4) 0.2904(3) 0.112(4) Uani 1 1 d D U . . .
H153 H 0.5138 0.4905 0.3044 0.134 Uiso 1 1 calc R . . . .
C156 C 0.3844(4) 0.5286(3) 0.3229(3) 0.111(4) Uani 1 1 d D . . . .
C166 C 0.1826(4) 0.3184(3) 0.2457(3) 0.137(6) Uani 1 1 d D . . . .
C167 C 0.3431(3) 0.5439(3) 0.3646(3) 0.111(4) Uani 1 1 d D U . . .
H167 H 0.3652 0.5394 0.3794 0.133 Uiso 1 1 calc R . . . .
C171 C 0.1237(3) 0.6374(4) 0.1860(3) 0.139(6) Uani 1 1 d D . . . .
C172 C 0.1396(4) 0.5969(4) 0.2979(4) 0.140(5) Uani 1 1 d D U . . .
H172 H 0.1356 0.5938 0.3188 0.168 Uiso 1 1 calc R . . . .
C173 C 0.3024(3) 0.3681(4) 0.1520(3) 0.118(4) Uani 1 1 d D U . . .
H173 H 0.3243 0.3718 0.1405 0.141 Uiso 1 1 calc R . . . .
C174 C 0.2328(3) 0.3560(3) 0.1505(3) 0.113(4) Uani 1 1 d D U . . .
C175 C 0.1268(3) 0.6504(4) 0.1562(3) 0.136(5) Uani 1 1 d D U . . .
C177 C 0.1134(4) 0.6135(4) 0.2466(4) 0.135(5) Uani 1 1 d D U . . .
C180 C 0.1440(4) 0.3207(3) 0.2305(3) 0.133(7) Uani 1 1 d D . . . .
C184 C 0.4553(3) 0.5040(3) 0.3003(3) 0.101(4) Uani 1 1 d D U . . .
C186 C 0.3318(4) 0.7038(4) 0.2096(4) 0.151(5) Uani 1 1 d D U . . .
C187 C 0.3005(4) 0.6994(4) 0.1855(3) 0.143(4) Uani 1 1 d D U . . .
C188 C 0.2634(3) 0.6837(3) 0.1907(3) 0.125(4) Uani 1 1 d D U . . .
C189 C 0.2599(3) 0.6728(3) 0.2205(3) 0.123(4) Uani 1 1 d D U . . .
C190 C 0.2906(4) 0.6776(4) 0.2448(4) 0.143(5) Uani 1 1 d D U . . .
C201 C 0.1933(3) 0.3555(4) 0.1348(3) 0.131(4) Uani 1 1 d D U . . .
C203 C 0.3082(4) 0.5694(5) 0.1302(3) 0.152(6) Uani 1 1 d D U . . .
H20A H 0.3303 0.5846 0.1272 0.227 Uiso 1 1 d R . . . .
H20B H 0.3140 0.5469 0.1227 0.227 Uiso 1 1 d R . . . .
H20C H 0.2836 0.5779 0.1189 0.227 Uiso 1 1 d R . . . .
C205 C 0.2085(4) 0.5805(4) 0.3409(3) 0.125(4) Uani 1 1 d D U . . .
H205 H 0.1828 0.5836 0.3474 0.150 Uiso 1 1 calc R . . . .
C206 C 0.1854(3) 0.3624(4) 0.1032(3) 0.145(5) Uani 1 1 d D U . . .
C214 C 0.1961(3) 0.6654(4) 0.1741(3) 0.128(4) Uani 1 1 d D U . . .
C215 C 0.2367(3) 0.6922(3) 0.1370(3) 0.130(4) Uani 1 1 d D U . . .
C216 C 0.3464(5) 0.4274(5) 0.0602(3) 0.156(6) Uani 1 1 d D U . . .
H216 H 0.3684 0.4336 0.0496 0.187 Uiso 1 1 calc R . . . .
C217 C 0.1871(3) 0.3044(4) 0.2765(3) 0.140(5) Uani 1 1 d D U . . .
C218 C 0.1658(3) 0.6622(4) 0.1498(3) 0.131(4) Uani 1 1 d D U . . .
C221 C 0.2065(4) 0.6883(4) 0.1123(3) 0.136(4) Uani 1 1 d D U . . .
C223 C 0.2640(3) 0.3712(3) 0.1369(3) 0.114(4) Uani 1 1 d D U . . .
C224 C 0.1532(3) 0.6155(4) 0.2369(3) 0.124(4) Uani 1 1 d D U . . .
C225 C 0.0866(3) 0.6293(4) 0.1955(4) 0.131(5) Uani 1 1 d D U . . .
H225 H 0.0637 0.6289 0.1808 0.157 Uiso 1 1 calc R . . . .
C226 C 0.1411(4) 0.6797(5) 0.0657(3) 0.175(6) Uani 1 1 d D U . . .
C227 C 0.1080(4) 0.6756(6) 0.0425(4) 0.171(6) Uani 1 1 d D U . . .
C228 C 0.0682(4) 0.6514(5) 0.0790(3) 0.166(6) Uani 1 1 d D U . . .
C229 C 0.1003(4) 0.6558(4) 0.1018(3) 0.151(5) Uani 1 1 d D U . . .
C230 C 0.1370(4) 0.6702(4) 0.0964(3) 0.149(5) Uani 1 1 d D U . . .
C237 C 0.1163(3) 0.3466(5) 0.1037(3) 0.171(6) Uani 1 1 d D U . . .
C238 C 0.0771(4) 0.3419(7) 0.0883(4) 0.200(7) Uani 1 1 d D U . . .
C239 C 0.0527(4) 0.3302(5) 0.1360(3) 0.165(5) Uani 1 1 d D U . . .
C240 C 0.0916(3) 0.3336(4) 0.1519(3) 0.143(5) Uani 1 1 d D U . . .
C241 C 0.1234(3) 0.3420(5) 0.1358(3) 0.153(5) Uani 1 1 d D U . . .
C243 C 0.3023(4) 0.5536(4) 0.4060(3) 0.130(4) Uani 1 1 d D U . . .
C244 C 0.3073(3) 0.5528(4) 0.3743(3) 0.112(4) Uani 1 1 d D U . . .
C245 C 0.2765(3) 0.5632(3) 0.3521(3) 0.109(4) Uani 1 1 d D U . . .
C246 C 0.2387(3) 0.5721(4) 0.3632(3) 0.130(4) Uani 1 1 d D U . . .
C247 C 0.2348(4) 0.5710(5) 0.3954(3) 0.148(5) Uani 1 1 d D U . . .
C249 C 0.4537(4) 0.5119(4) 0.3321(3) 0.129(5) Uani 1 1 d D . . . .
H249 H 0.4768 0.5086 0.3461 0.155 Uiso 1 1 calc R . . . .
C250 C 0.2011(4) 0.2987(4) 0.3404(4) 0.155(5) Uani 1 1 d D U . . .
H250 H 0.2069 0.3015 0.3619 0.186 Uiso 1 1 calc R . . . .
C251 C 0.2146(4) 0.3794(6) 0.0568(4) 0.195(9) Uani 1 1 d D U . . .
H251 H 0.1899 0.3745 0.0451 0.235 Uiso 1 1 calc R . . . .
C253 C 0.4219(3) 0.4434(4) 0.0973(3) 0.112(4) Uani 1 1 d D U . . .
H253 H 0.4213 0.4416 0.0757 0.135 Uiso 1 1 calc R . . . .
C255 C 0.1570(4) 0.6324(4) 0.2084(3) 0.133(5) Uani 1 1 d D . . . .
C257 C 0.1083(4) 0.6060(4) 0.2771(4) 0.137(5) Uani 1 1 d D U . . .
H257 H 0.0823 0.6072 0.2834 0.164 Uiso 1 1 calc R . . . .
C258 C 0.2000(3) 0.4591(4) 0.2351(4) 0.160(6) Uani 1 1 d D U . . .
H25A H 0.1796 0.4521 0.2183 0.192 Uiso 1 1 calc R . . . .
H25B H 0.1975 0.4442 0.2528 0.192 Uiso 1 1 calc R . . . .
C260 C 0.4186(4) 0.5244(4) 0.3430(3) 0.109(4) Uani 1 1 d D . . . .
H26A H 0.4119 0.5091 0.3595 0.131 Uiso 1 1 calc R . . . .
H26B H 0.4252 0.5465 0.3527 0.131 Uiso 1 1 calc R . . . .
C266 C 0.2794(4) 0.4042(6) 0.0586(3) 0.171(7) Uani 1 1 d D U . . .
C267 C 0.2544(3) 0.3346(3) 0.2445(3) 0.109(4) Uani 1 1 d D U . . .
H267 H 0.2589 0.3322 0.2661 0.131 Uiso 1 1 calc R . . . .
C268 C 0.1704(3) 0.6736(4) 0.1200(3) 0.139(5) Uani 1 1 d D U . . .
C269 C 0.2242(3) 0.6558(3) 0.2256(3) 0.123(4) Uani 1 1 d D U . . .
H269 H 0.2212 0.6483 0.2458 0.148 Uiso 1 1 calc R . . . .
C270 C 0.3949(5) 0.2614(6) 0.4052(4) 0.257(7) Uani 1 1 d D U . . .
C271 C 0.3818(3) 0.2496(3) 0.3755(3) 0.239(6) Uani 1 1 d D U . . .
C307 C 0.4083(2) 0.2334(3) 0.3583(3) 0.249(7) Uani 1 1 d DG U . . .
H307 H 0.4338 0.2267 0.3677 0.299 Uiso 1 1 calc R . . . .
C306 C 0.3974(3) 0.2269(3) 0.3274(3) 0.241(6) Uani 1 1 d DG U . . .
H306 H 0.4154 0.2157 0.3157 0.289 Uiso 1 1 calc DR . . . .
C309 C 0.3600(3) 0.2366(3) 0.3137(3) 0.221(5) Uani 1 1 d DG U . . .
C308 C 0.3336(2) 0.2529(2) 0.3308(3) 0.207(5) Uani 1 1 d DG U . . .
C272 C 0.3445(3) 0.2594(3) 0.3617(3) 0.217(6) Uani 1 1 d DG U . . .
C273 C 0.3181(4) 0.2773(4) 0.3795(4) 0.215(6) Uani 1 1 d D U . . .
C274 C 0.3307(5) 0.2847(6) 0.4114(4) 0.237(6) Uani 1 1 d D U . . .
C275 C 0.1930(3) 0.6498(4) 0.2020(3) 0.121(4) Uani 1 1 d D U . . .
C276 C 0.2082(5) 0.6968(4) 0.0819(4) 0.155(5) Uani 1 1 d D U . . .
H276 H 0.2329 0.7055 0.0768 0.186 Uiso 1 1 calc R . . . .
C277 C 0.3111(4) 0.4159(4) 0.0435(3) 0.129(5) Uani 1 1 d D U . . .
H277 H 0.3087 0.4161 0.0218 0.155 Uiso 1 1 calc R . . . .
C278 C 0.3982(4) 0.3515(4) 0.2456(4) 0.169(5) Uani 1 1 d D U . . .
C280 C 0.2501(5) 0.2316(5) 0.1947(4) 0.216(6) Uani 1 1 d D U . . .
C281 C 0.2627(4) 0.2410(4) 0.2242(4) 0.190(5) Uani 1 1 d D U . . .
C284 C 0.3071(5) 0.1967(6) 0.1924(4) 0.248(7) Uani 1 1 d D U . . .
C285 C 0.1773(4) 0.6940(5) 0.0578(4) 0.160(5) Uani 1 1 d D U . . .
H285 H 0.1803 0.7011 0.0376 0.192 Uiso 1 1 calc R . . . .
C286 C 0.2460(4) 0.3903(5) 0.0423(4) 0.184(8) Uani 1 1 d D U . . .
H286 H 0.2449 0.3884 0.0206 0.221 Uiso 1 1 calc R . . . .
C287 C 0.2733(4) 0.7069(4) 0.1334(4) 0.146(5) Uani 1 1 d D U . . .
H287 H 0.2774 0.7156 0.1138 0.175 Uiso 1 1 calc R . . . .
C292 C 0.1471(4) 0.3583(5) 0.0873(3) 0.173(6) Uani 1 1 d D U . . .
H292 H 0.1422 0.3632 0.0660 0.208 Uiso 1 1 calc R . . . .
C295 C 0.0958(4) 0.6481(4) 0.1323(3) 0.140(5) Uani 1 1 d D U . . .
H295 H 0.0703 0.6410 0.1371 0.169 Uiso 1 1 calc R . . . .
C298 C 0.0982(4) 0.3274(4) 0.1837(3) 0.145(5) Uani 1 1 d D U . . .
H298 H 0.0763 0.3218 0.1945 0.174 Uiso 1 1 calc R . . . .
C301 C 0.3036(4) 0.7095(4) 0.1566(4) 0.142(5) Uani 1 1 d D U . . .
H301 H 0.3282 0.7189 0.1521 0.170 Uiso 1 1 calc R . . . .
C304 C 0.2303(4) 0.2884(4) 0.3227(4) 0.144(5) Uani 1 1 d D U . . .
C305 C 0.2234(4) 0.2886(4) 0.2904(4) 0.151(6) Uani 1 1 d D U . . .
C312 C 0.2845(4) 0.2545(5) 0.2878(4) 0.196(5) Uani 1 1 d D U . . .
C313 C 0.2968(3) 0.2661(4) 0.3182(4) 0.167(4) Uani 1 1 d D U . . .
C314 C 0.2683(5) 0.2793(5) 0.3364(4) 0.196(6) Uani 1 1 d D U . . .
C315 C 0.2800(5) 0.2870(5) 0.3668(4) 0.195(6) Uani 1 1 d D U . . .
H315 H 0.2626 0.2985 0.3788 0.234 Uiso 1 1 calc R . . . .
C316 C 0.3596(4) 0.6932(4) 0.2650(4) 0.174(6) Uani 1 1 d D U . . .
H31A H 0.3835 0.6817 0.2588 0.208 Uiso 1 1 calc R . . . .
H31B H 0.3508 0.6808 0.2826 0.208 Uiso 1 1 calc R . . . .
C318 C 0.0825(4) 0.6222(4) 0.2251(4) 0.144(6) Uani 1 1 d D U . . .
H318 H 0.0565 0.6232 0.2314 0.173 Uiso 1 1 calc R . . . .
C320 C 0.2377(5) 0.2587(4) 0.2426(4) 0.177(5) Uani 1 1 d D U . . .
H320 H 0.2121 0.2652 0.2334 0.212 Uiso 1 1 calc R . . . .
C321 C 0.2483(4) 0.2673(4) 0.2734(4) 0.167(5) Uani 1 1 d D U . . .
C322 C 0.3586(3) 0.1981(3) 0.2356(3) 0.253(7) Uani 1 1 d D U . . .
H322 H 0.3747 0.1844 0.2241 0.304 Uiso 1 1 calc R . . . .
C283 C 0.3225(4) 0.2106(4) 0.2219(3) 0.237(6) Uani 1 1 d DG U . . .
C282 C 0.2990(3) 0.2306(3) 0.2387(3) 0.215(6) Uani 1 1 d DG U . . .
C311 C 0.3116(3) 0.2380(3) 0.2692(3) 0.190(5) Uani 1 1 d DG U . . .
C310 C 0.3477(4) 0.2254(4) 0.2829(3) 0.259(7) Uani 1 1 d DG U . . .
C323 C 0.3712(3) 0.2054(3) 0.2661(3) 0.243(7) Uani 1 1 d DG U . . .
H323 H 0.3959 0.1968 0.2754 0.292 Uiso 1 1 calc DR . . . .
O1 O 0.7836(2) 0.1515(2) 0.2297(2) 0.095(3) Uani 1 1 d D . . . .
O5 O 0.7270(2) 0.3743(4) 0.3271(2) 0.171(4) Uani 1 1 d D U . . .
O6 O 0.8279(2) 0.4833(3) 0.2394(2) 0.139(3) Uani 1 1 d D U . . .
O7 O 0.8934(3) 0.2697(2) 0.3320(2) 0.131(3) Uani 1 1 d D U . . .
O8 O 0.7703(3) 0.3470(3) 0.2360(3) 0.160(4) Uani 1 1 d D U . . .
O10 O 0.8802(3) 0.0999(2) 0.2956(2) 0.110(3) Uani 1 1 d D . . . .
O11 O 0.7738(2) 0.2304(3) 0.35274(19) 0.115(3) Uani 1 1 d D U . . .
O13 O 1.0867(2) 0.3469(3) 0.3446(3) 0.144(3) Uani 1 1 d D U . . .
O16 O 0.5493(2) 0.4939(4) 0.3582(2) 0.181(5) Uani 1 1 d D U . . .
O19 O 0.7377(3) 0.5813(3) 0.3259(2) 0.141(3) Uani 1 1 d D U . . .
O20 O 1.0447(3) 0.3747(4) 0.4346(3) 0.201(6) Uani 1 1 d D U . . .
O21 O 0.6825(3) 0.1220(4) 0.4861(3) 0.187(5) Uani 1 1 d D . . . .
O22 O 0.5888(3) 0.1706(4) 0.4204(2) 0.190(6) Uani 1 1 d D . . . .
O23 O 0.8971(3) 0.4514(4) 0.3278(3) 0.172(4) Uani 1 1 d D U . . .
O25 O 0.6639(3) 0.2369(4) 0.1025(2) 0.181(5) Uani 1 1 d D U . . .
O26 O 0.7597(4) 0.5112(4) 0.0822(3) 0.195(5) Uani 1 1 d D U . . .
O27 O 0.8811(4) 0.5650(6) 0.0861(3) 0.289(10) Uani 1 1 d D U . . .
O29 O 0.7840(3) 0.2815(4) 0.0826(2) 0.168(4) Uani 1 1 d D U . . .
O30 O 0.6216(3) 0.4612(5) 0.4462(3) 0.232(8) Uani 1 1 d D U . . .
O33 O 0.8453(3) 0.6499(4) 0.3248(3) 0.190(5) Uani 1 1 d D U . . .
N1 N 0.8335(3) 0.1268(3) 0.2626(3) 0.092(3) Uani 1 1 d D . . . .
N3 N 0.8621(3) 0.4689(3) 0.2843(2) 0.1219(18) Uani 1 1 d D U . . .
N5 N 0.7251(3) 0.2565(4) 0.0909(3) 0.165(5) Uani 1 1 d D U . . .
C5 C 0.7175(7) 0.2482(7) 0.0561(3) 0.255(11) Uani 1 1 d D U . . .
H5A H 0.7148 0.2240 0.0523 0.382 Uiso 1 1 d R . . . .
H5B H 0.6926 0.2595 0.0482 0.382 Uiso 1 1 d R . . . .
H5C H 0.7395 0.2571 0.0457 0.382 Uiso 1 1 d R . . . .
N7 N 0.7469(3) 0.3617(3) 0.2793(3) 0.141(4) Uani 1 1 d D U . . .
N9 N 0.6345(3) 0.1457(4) 0.4532(3) 0.150(4) Uani 1 1 d D U . . .
N10 N 0.7912(4) 0.6167(3) 0.3268(3) 0.146(4) Uani 1 1 d D U . . .
C7 C 0.7820(6) 0.6330(6) 0.3569(4) 0.236(9) Uani 1 1 d D U . . .
H7A H 0.7572 0.6457 0.3519 0.354 Uiso 1 1 d R . . . .
H7B H 0.7785 0.6169 0.3733 0.354 Uiso 1 1 d R . . . .
H7C H 0.8037 0.6486 0.3638 0.354 Uiso 1 1 d R . . . .
N11 N 0.8339(3) 0.2495(3) 0.3428(2) 0.107(3) Uani 1 1 d D U . . .
N13 N 0.8207(4) 0.5351(4) 0.0825(3) 0.184(5) Uani 1 1 d D U . . .
N17 N 1.0671(3) 0.3643(4) 0.3896(3) 0.166(5) Uani 1 1 d D U . . .
C9 C 1.1102(4) 0.3633(7) 0.4051(5) 0.238(10) Uani 1 1 d D U . . .
H9A H 1.1241 0.3419 0.4034 0.357 Uiso 1 1 d R . . . .
H9B H 1.1232 0.3808 0.3941 0.357 Uiso 1 1 d R . . . .
H9C H 1.1111 0.3695 0.4268 0.357 Uiso 1 1 d R . . . .
N20 N 0.5844(3) 0.4790(5) 0.4038(3) 0.181(3) Uani 1 1 d D U . . .
C17 C 0.7959(4) 0.1429(3) 0.2564(3) 0.102(4) Uani 1 1 d D . . . .
C19 C 0.7717(3) 0.1447(3) 0.2813(3) 0.092(4) Uani 1 1 d D . . . .
C1A C 0.7843(3) 0.1331(3) 0.3109(3) 0.090(4) Uani 1 1 d D . . . .
C1B C 0.8219(3) 0.1166(3) 0.3146(4) 0.092(4) Uani 1 1 d D . . . .
C1C C 0.8468(4) 0.1136(3) 0.2907(3) 0.105(4) Uani 1 1 d D . . . .
C1D C 0.6857(3) 0.4799(4) 0.3264(3) 0.118(4) Uani 1 1 d D U . . .
C1E C 0.6492(3) 0.4898(4) 0.3100(3) 0.115(4) Uani 1 1 d D U . . .
C1F C 0.7633(3) 0.2585(3) 0.1851(3) 0.092(3) Uani 1 1 d D U . . .
C1G C 0.7600(3) 0.1343(3) 0.3349(3) 0.082(4) Uani 1 1 d D . . . .
C23 C 0.6871(3) 0.4711(5) 0.3573(3) 0.149(3) Uani 1 1 d D U . . .
C25 C 0.7194(3) 0.4892(3) 0.2803(3) 0.103(4) Uani 1 1 d D U . . .
C26 C 0.7205(3) 0.4803(3) 0.3111(3) 0.107(4) Uani 1 1 d D U . . .
C27 C 0.7912(3) 0.4760(4) 0.2822(3) 0.1219(18) Uani 1 1 d D U . . .
C28 C 0.7925(3) 0.4672(4) 0.3131(3) 0.1219(18) Uani 1 1 d D U . . .
C29 C 0.8291(3) 0.4575(4) 0.3286(3) 0.1219(18) Uani 1 1 d D U . . .
C30 C 0.8645(3) 0.4579(4) 0.3137(3) 0.1219(18) Uani 1 1 d D U . . .
C31 C 0.8269(3) 0.4759(4) 0.2674(3) 0.1219(18) Uani 1 1 d D U . . .
C33 C 0.7523(3) 0.2442(3) 0.2379(2) 0.085(3) Uani 1 1 d D U . . .
C34 C 0.8165(3) 0.2676(3) 0.2271(3) 0.096(3) Uani 1 1 d D U . . .
C35 C 0.7103(3) 0.5311(4) 0.1867(3) 0.114(5) Uani 1 1 d D . . . .
C36 C 0.7388(3) 0.2461(3) 0.2065(2) 0.093(3) Uani 1 1 d D U . . .
C37 C 0.6428(5) 0.5117(3) 0.2156(4) 0.163(9) Uani 1 1 d D . . . .
C47 C 0.6103(4) 0.5026(4) 0.2606(4) 0.121(5) Uani 1 1 d D . . . .
H47 H 0.5870 0.5040 0.2709 0.145 Uiso 1 1 calc R . . . .
C50 C 0.6829(3) 0.5011(4) 0.2644(3) 0.104(4) Uani 1 1 d D . . . .
C52 C 0.6977(4) 0.2483(5) 0.1104(3) 0.154(5) Uani 1 1 d D U . . .
C53 C 0.7111(4) 0.2463(4) 0.1422(3) 0.127(4) Uani 1 1 d D U . . .
C54 C 0.7497(3) 0.2584(3) 0.1532(3) 0.104(3) Uani 1 1 d D U . . .
C55 C 0.7764(3) 0.2686(4) 0.1322(3) 0.123(4) Uani 1 1 d D U . . .
C56 C 0.7614(4) 0.2721(5) 0.1008(3) 0.155(5) Uani 1 1 d D U . . .
C58 C 0.7214(3) 0.1503(3) 0.3289(3) 0.097(4) Uani 1 1 d D . . . .
C60 C 0.6731(4) 0.2262(4) 0.2169(3) 0.109(5) Uani 1 1 d D . . . .
C62 C 0.8022(3) 0.2705(3) 0.1959(3) 0.100(3) Uani 1 1 d D U . . .
C63 C 0.7714(3) 0.1205(3) 0.3638(3) 0.103(4) Uani 1 1 d D . . . .
C64 C 0.6875(3) 0.2187(3) 0.2487(3) 0.095(4) Uani 1 1 d D . . . .
C70 C 0.6588(3) 0.1675(4) 0.3474(3) 0.113(5) Uani 1 1 d D . . . .
C73 C 0.6797(3) 0.5160(3) 0.2340(3) 0.101(4) Uani 1 1 d D . . . .
C75 C 0.9470(3) 0.3604(4) 0.3497(3) 0.123(4) Uani 1 1 d D U . . .
C77 C 0.9153(3) 0.3647(3) 0.3683(3) 0.111(4) Uani 1 1 d D U . . .
C79 C 0.7908(3) 0.2548(3) 0.2474(2) 0.094(3) Uani 1 1 d D U . . .
C80 C 0.8747(3) 0.3687(4) 0.3538(3) 0.116(4) Uani 1 1 d D U . . .
C83 C 0.7552(3) 0.3683(5) 0.3112(3) 0.146(5) Uani 1 1 d D U . . .
C84 C 0.7965(3) 0.3683(4) 0.3254(3) 0.117(4) Uani 1 1 d D U . . .
C85 C 0.8278(3) 0.3608(4) 0.3083(3) 0.116(4) Uani 1 1 d D U . . .
C86 C 0.8199(3) 0.3540(4) 0.2771(3) 0.121(4) Uani 1 1 d D U . . .
C87 C 0.7788(3) 0.3535(5) 0.2639(4) 0.142(5) Uani 1 1 d D U . . .
C88 C 0.9615(4) 0.3381(3) 0.2685(3) 0.108(5) Uani 1 1 d D . . . .
C89 C 0.6466(3) 0.1811(4) 0.3178(3) 0.104(4) Uani 1 1 d D U . . .
C90 C 0.8671(3) 0.3619(3) 0.3224(3) 0.110(4) Uani 1 1 d D U . . .
C91 C 0.7553(3) 0.4862(3) 0.2660(3) 0.113(4) Uani 1 1 d D U . . .
H91 H 0.7547 0.4912 0.2448 0.136 Uiso 1 1 calc R . . . .
C92 C 0.7126(4) 0.5307(3) 0.2196(3) 0.113(4) Uani 1 1 d D . . . .
C93 C 0.9389(3) 0.3534(3) 0.3179(3) 0.115(4) Uani 1 1 d D U . . .
C94 C 0.9916(4) 0.3349(3) 0.2491(3) 0.132(6) Uani 1 1 d D U . . .
H94 H 1.0186 0.3369 0.2576 0.159 Uiso 1 1 calc DR . . . .
C95 C 0.8553(4) 0.2790(3) 0.2377(3) 0.118(4) Uani 1 1 d D U . . .
C96 C 0.7266(3) 0.2316(3) 0.2593(3) 0.101(3) Uani 1 1 d D U . . .
C97 C 0.9212(4) 0.3308(3) 0.2574(3) 0.111(4) Uani 1 1 d D . . . .
C105 C 0.6472(4) 0.4977(3) 0.2780(3) 0.107(4) Uani 1 1 d D . . . .
C106 C 0.6197(3) 0.2052(3) 0.2589(3) 0.105(4) Uani 1 1 d D U . . .
C107 C 0.7344(4) 0.1607(4) 0.2770(3) 0.109(5) Uani 1 1 d D . . . .
H107 H 0.7246 0.1681 0.2570 0.130 Uiso 1 1 calc R . . . .
C108 C 0.6741(4) 0.1336(5) 0.4596(3) 0.140(6) Uani 1 1 d D U . . .
C109 C 0.6980(4) 0.1300(4) 0.4363(3) 0.123(5) Uani 1 1 d D U . . .
C110 C 0.6850(3) 0.1413(3) 0.4064(3) 0.102(4) Uani 1 1 d D U . . .
C111 C 0.6476(3) 0.1569(4) 0.4009(3) 0.118(4) Uani 1 1 d D U . . .
C112 C 0.6220(4) 0.1572(5) 0.4246(3) 0.143(6) Uani 1 1 d D U . . .
C113 C 0.8689(3) 0.2740(3) 0.2688(3) 0.099(3) Uani 1 1 d D U . . .
H113 H 0.8960 0.2788 0.2756 0.118 Uiso 1 1 calc R . . . .
C116 C 0.6151(3) 0.4907(4) 0.3257(3) 0.123(4) Uani 1 1 d D U . . .
H116 H 0.5907 0.4980 0.3148 0.148 Uiso 1 1 calc R . . . .
C117 C 0.7566(3) 0.4684(4) 0.3279(3) 0.128(4) Uani 1 1 d D U . . .
C122 C 0.6985(3) 0.2377(3) 0.1962(3) 0.100(4) Uani 1 1 d D U . . .
C126 C 0.7219(3) 0.4550(5) 0.3731(3) 0.149(3) Uani 1 1 d D U . . .
C132 C 0.8103(4) 0.1051(3) 0.3674(3) 0.105(4) Uani 1 1 d D . . . .
H132 H 0.8195 0.0948 0.3864 0.126 Uiso 1 1 calc R . . . .
C133 C 0.6065(4) 0.5056(4) 0.2296(4) 0.150(8) Uani 1 1 d D . . . .
H133 H 0.5813 0.5037 0.2177 0.180 Uiso 1 1 calc R . . . .
C134 C 0.8286(4) 0.2812(4) 0.1744(3) 0.116(4) Uani 1 1 d D U . . .
C137 C 0.7425(3) 0.5526(3) 0.2349(3) 0.108(4) Uani 1 1 d D U . . .
C138 C 0.8424(3) 0.5836(4) 0.1919(3) 0.146(4) Uani 1 1 d D U . . .
C139 C 0.7482(4) 0.1226(4) 0.3883(4) 0.119(5) Uani 1 1 d D . . . .
C140 C 0.7690(3) 0.5840(4) 0.2828(3) 0.123(4) Uani 1 1 d D U . . .
C141 C 0.7651(4) 0.5925(4) 0.3130(3) 0.140(4) Uani 1 1 d D U . . .
C142 C 0.8234(5) 0.6270(5) 0.3132(4) 0.173(6) Uani 1 1 d D U . . .
C144 C 0.8010(4) 0.5937(3) 0.2667(3) 0.128(4) Uani 1 1 d D U . . .
C145 C 0.6758(4) 0.5183(3) 0.1705(3) 0.111(4) Uani 1 1 d D . . . .
H145 H 0.6766 0.5101 0.1503 0.133 Uiso 1 1 calc R . . . .
C146 C 0.6975(3) 0.1534(3) 0.3535(3) 0.104(4) Uani 1 1 d D . . . .
C147 C 0.9148(3) 0.3149(3) 0.2271(4) 0.122(5) Uani 1 1 d D . . . .
C150 C 0.7443(4) 0.5404(4) 0.1721(3) 0.127(4) Uani 1 1 d D U . . .
C151 C 0.9230(3) 0.3706(4) 0.4002(3) 0.142(5) Uani 1 1 d D U . . .
C154 C 0.9702(3) 0.3469(4) 0.2992(3) 0.126(4) Uani 1 1 d D U . . .
C155 C 0.8346(4) 0.1048(3) 0.3442(4) 0.109(5) Uani 1 1 d D . . . .
H155 H 0.8610 0.0963 0.3484 0.130 Uiso 1 1 calc R . . . .
C157 C 0.5930(3) 0.1984(4) 0.2802(3) 0.112(4) Uani 1 1 d D U . . .
H157 H 0.5652 0.1998 0.2740 0.135 Uiso 1 1 calc R . . . .
C158 C 0.8787(4) 0.2956(4) 0.2172(4) 0.131(6) Uani 1 1 d D . . . .
C159 C 0.8585(4) 0.2615(3) 0.3222(3) 0.106(3) Uani 1 1 d D U . . .
C160 C 0.8446(3) 0.2624(3) 0.2899(3) 0.103(3) Uani 1 1 d D U . . .
C161 C 0.8052(3) 0.2542(3) 0.2794(3) 0.095(3) Uani 1 1 d D U . . .
C162 C 0.7801(3) 0.2423(3) 0.3013(3) 0.099(3) Uani 1 1 d D U . . .
C163 C 0.7932(3) 0.2425(4) 0.3335(3) 0.107(4) Uani 1 1 d D U . . .
C164 C 0.7478(5) 0.5325(4) 0.1414(4) 0.154(5) Uani 1 1 d D U . . .
H164 H 0.7262 0.5210 0.1300 0.185 Uiso 1 1 calc R . . . .
C165 C 0.6862(3) 0.2403(4) 0.1644(3) 0.118(4) Uani 1 1 d D U . . .
H165 H 0.6586 0.2375 0.1579 0.142 Uiso 1 1 calc R . . . .
C168 C 0.8671(4) 0.6151(4) 0.2388(4) 0.138(4) Uani 1 1 d D U . . .
H168 H 0.8905 0.6215 0.2300 0.166 Uiso 1 1 calc R . . . .
C169 C 0.8996(3) 0.3532(3) 0.3048(3) 0.108(4) Uani 1 1 d D U . . .
C170 C 0.6611(3) 0.2028(3) 0.2677(3) 0.101(4) Uani 1 1 d D U . . .
C176 C 0.9834(4) 0.3288(4) 0.2180(4) 0.122(5) Uani 1 1 d D U . . .
H176 H 1.0034 0.3317 0.2046 0.146 Uiso 1 1 calc R . . . .
C178 C 0.8450(3) 0.3793(4) 0.3714(3) 0.133(5) Uani 1 1 d D U . . .
C179 C 0.6056(4) 0.2181(4) 0.2301(3) 0.122(5) Uani 1 1 d D . . . .
H179 H 0.5779 0.2225 0.2254 0.146 Uiso 1 1 calc R . . . .
C181 C 0.7110(4) 0.1404(3) 0.3829(3) 0.101(4) Uani 1 1 d D . . . .
C182 C 0.7248(3) 0.4483(5) 0.4050(3) 0.149(3) Uani 1 1 d D U . . .
C183 C 0.8037(3) 0.5853(3) 0.2358(3) 0.119(4) Uani 1 1 d D U . . .
C185 C 0.8502(3) 0.3471(3) 0.2597(3) 0.115(4) Uani 1 1 d D U . . .
H185 H 0.8445 0.3440 0.2382 0.138 Uiso 1 1 calc R . . . .
C191 C 0.7357(4) 0.1149(5) 0.4415(3) 0.144(6) Uani 1 1 d D . . . .
H191 H 0.7445 0.1059 0.4612 0.173 Uiso 1 1 calc R . . . .
C192 C 0.8675(3) 0.2915(3) 0.1854(4) 0.111(5) Uani 1 1 d D . . . .
C193 C 0.9448(5) 0.3183(5) 0.2065(4) 0.175(8) Uani 1 1 d D . . . .
C194 C 0.8135(4) 0.5560(4) 0.1447(3) 0.149(4) Uani 1 1 d D U . . .
C195 C 0.8460(5) 0.5669(5) 0.1292(4) 0.173(5) Uani 1 1 d D U . . .
C196 C 0.8508(5) 0.5538(5) 0.0985(4) 0.188(6) Uani 1 1 d D U . . .
C197 C 0.7869(5) 0.5283(5) 0.0968(4) 0.170(6) Uani 1 1 d D U . . .
C198 C 0.7819(4) 0.5405(4) 0.1261(3) 0.147(4) Uani 1 1 d D U . . .
C199 C 0.8116(4) 0.5656(4) 0.1754(3) 0.141(4) Uani 1 1 d D U . . .
C200 C 0.8064(3) 0.3775(4) 0.3561(3) 0.141(5) Uani 1 1 d D U . . .
H200 H 0.7851 0.3832 0.3675 0.169 Uiso 1 1 calc R . . . .
C202 C 0.7114(3) 0.1664(3) 0.3006(3) 0.099(4) Uani 1 1 d D . . . .
C204 C 0.7408(4) 0.5623(3) 0.2660(3) 0.122(4) Uani 1 1 d D U . . .
H204 H 0.7195 0.5538 0.2762 0.146 Uiso 1 1 calc R . . . .
C207 C 0.7576(3) 0.4560(4) 0.3587(3) 0.140(5) Uani 1 1 d D U . . .
C208 C 0.8540(4) 0.3913(6) 0.4020(3) 0.214(4) Uani 1 1 d D . . . .
C209 C 0.8773(4) 0.5833(5) 0.1471(4) 0.165(5) Uani 1 1 d D U . . .
H209 H 0.9003 0.5892 0.1376 0.198 Uiso 1 1 calc R . . . .
C210 C 0.7599(4) 0.1129(4) 0.4183(4) 0.131(6) Uani 1 1 d D . . . .
H210 H 0.7862 0.1044 0.4231 0.157 Uiso 1 1 calc R . . . .
C211 C 0.8375(4) 0.5958(4) 0.2212(3) 0.144(4) Uani 1 1 d D U . . .
C212 C 0.8898(3) 0.3446(3) 0.2737(3) 0.106(4) Uani 1 1 d D U . . .
C213 C 0.6730(3) 0.1851(3) 0.2958(2) 0.086(3) Uani 1 1 d D U . . .
C219 C 0.6406(5) 0.5172(4) 0.1835(4) 0.134(5) Uani 1 1 d D . . . .
H219 H 0.6157 0.5202 0.1714 0.161 Uiso 1 1 calc R . . . .
C220 C 0.6312(3) 0.2246(3) 0.2082(3) 0.102(4) Uani 1 1 d D . . . .
H220 H 0.6208 0.2281 0.1875 0.122 Uiso 1 1 calc R . . . .
C222 C 0.8146(4) 0.2774(4) 0.1438(3) 0.127(4) Uani 1 1 d D U . . .
H222 H 0.8331 0.2812 0.1293 0.152 Uiso 1 1 calc R . . . .
C231 C 0.7642(4) 0.4271(7) 0.4519(3) 0.214(4) Uani 1 1 d D . . . .
H231 H 0.7413 0.4290 0.4626 0.257 Uiso 1 1 calc R . . . .
C232 C 0.7998(4) 0.4162(7) 0.4677(3) 0.214(4) Uani 1 1 d D . . . .
H232 H 0.8028 0.4142 0.4894 0.257 Uiso 1 1 calc R . . . .
C233 C 0.8315(4) 0.4080(7) 0.4505(3) 0.214(4) Uani 1 1 d D . . . .
C234 C 0.8289(5) 0.4133(6) 0.4177(3) 0.214(4) Uani 1 1 d D . . . .
C235 C 0.7935(4) 0.4291(7) 0.4033(3) 0.214(4) Uani 1 1 d D . . . .
C236 C 0.7609(4) 0.4356(7) 0.4205(3) 0.214(4) Uani 1 1 d D . . . .
C242 C 0.8927(4) 0.3844(7) 0.4167(3) 0.214(4) Uani 1 1 d D . . . .
C248 C 0.7410(3) 0.2337(3) 0.2899(3) 0.093(3) Uani 1 1 d D U . . .
H248 H 0.7229 0.2289 0.3044 0.112 Uiso 1 1 calc R . . . .
C252 C 0.8959(4) 0.3014(4) 0.1663(3) 0.137(5) Uani 1 1 d D U . . .
H252 H 0.8874 0.3029 0.1450 0.164 Uiso 1 1 calc R . . . .
C254 C 0.7766(3) 0.5555(3) 0.1887(3) 0.126(4) Uani 1 1 d D U . . .
C256 C 0.9348(4) 0.3090(5) 0.1758(4) 0.159(7) Uani 1 1 d D U . . .
H256 H 0.9545 0.3081 0.1619 0.190 Uiso 1 1 calc R . . . .
C259 C 0.6060(3) 0.1898(4) 0.3100(3) 0.122(4) Uani 1 1 d D U . . .
H259 H 0.5880 0.1896 0.3251 0.146 Uiso 1 1 calc R . . . .
C261 C 1.0593(3) 0.3549(4) 0.3592(3) 0.137(4) Uani 1 1 d D U . . .
C262 C 1.0185(3) 0.3528(4) 0.3459(3) 0.133(4) Uani 1 1 d D U . . .
C263 C 0.9865(3) 0.3601(4) 0.3633(3) 0.122(4) Uani 1 1 d D U . . .
C264 C 0.9957(4) 0.3657(5) 0.3951(3) 0.158(5) Uani 1 1 d D U . . .
C265 C 1.0359(4) 0.3678(6) 0.4066(4) 0.176(6) Uani 1 1 d D U . . .
C279 C 0.6914(3) 0.4572(5) 0.4189(3) 0.149(3) Uani 1 1 d D U . . .
H279 H 0.6946 0.4599 0.4405 0.179 Uiso 1 1 calc R . . . .
C288 C 0.8984(4) 0.3901(7) 0.4479(3) 0.214(4) Uani 1 1 d D . . . .
H288 H 0.9248 0.3882 0.4578 0.257 Uiso 1 1 calc R . . . .
C289 C 0.7935(3) 0.4413(5) 0.3719(3) 0.158(6) Uani 1 1 d D U . . .
C290 C 0.7085(3) 0.3672(5) 0.2649(4) 0.180(7) Uani 1 1 d D U . . .
H29A H 0.6890 0.3543 0.2743 0.270 Uiso 1 1 d R . . . .
H29B H 0.7029 0.3907 0.2666 0.270 Uiso 1 1 d R . . . .
H29C H 0.7076 0.3611 0.2437 0.270 Uiso 1 1 d R . . . .
C293 C 0.9635(4) 0.3700(5) 0.4121(3) 0.152(5) Uani 1 1 d D U . . .
H293 H 0.9694 0.3727 0.4336 0.183 Uiso 1 1 calc R . . . .
C294 C 0.6349(4) 0.1698(4) 0.3726(3) 0.135(6) Uani 1 1 d D . . . .
H294 H 0.6097 0.1806 0.3695 0.162 Uiso 1 1 calc R . . . .
C296 C 0.8627(4) 0.6248(5) 0.2681(4) 0.161(5) Uani 1 1 d D U . . .
H296 H 0.8831 0.6386 0.2782 0.193 Uiso 1 1 calc R . . . .
C297 C 0.7747(3) 0.5640(4) 0.2201(3) 0.125(4) Uani 1 1 d D U . . .
C299 C 0.8766(4) 0.5911(5) 0.1769(4) 0.161(5) Uani 1 1 d D U . . .
H299 H 0.8990 0.6018 0.1879 0.193 Uiso 1 1 calc R . . . .
C300 C 0.8271(7) 0.5157(7) 0.0535(5) 0.237(10) Uani 1 1 d D U . . .
H30A H 0.8166 0.4928 0.0568 0.284 Uiso 1 1 calc R . . . .
H30B H 0.8563 0.5132 0.0542 0.284 Uiso 1 1 calc R . . . .
C302 C 1.0094(3) 0.3490(4) 0.3136(3) 0.130(5) Uani 1 1 d D U . . .
H302 H 1.0308 0.3478 0.3013 0.156 Uiso 1 1 calc DR . . . .
C303 C 0.8587(4) 0.1240(3) 0.2377(3) 0.130(5) Uani 1 1 d D U . . .
H30C H 0.8863 0.1295 0.2463 0.156 Uiso 1 1 calc R . . . .
H30D H 0.8501 0.1418 0.2226 0.156 Uiso 1 1 calc R . . . .
C317 C 0.8287(4) 0.4457(4) 0.3587(3) 0.154(5) Uani 1 1 d D U . . .
H317 H 0.8533 0.4405 0.3704 0.184 Uiso 1 1 calc R . . . .
C319 C 0.8487(4) 0.2464(4) 0.3755(3) 0.128(5) Uani 1 1 d D U . . .
H31C H 0.8684 0.2282 0.3783 0.191 Uiso 1 1 calc GR . . . .
H31D H 0.8263 0.2412 0.3872 0.191 Uiso 1 1 calc GR . . . .
H31E H 0.8610 0.2676 0.3829 0.191 Uiso 1 1 calc GR . . . .
C324 C 0.6187(4) 0.4663(6) 0.4194(3) 0.181(3) Uani 1 1 d D U . . .
C325 C 0.6538(3) 0.4624(6) 0.4038(3) 0.181(3) Uani 1 1 d D U . . .
C326 C 0.6528(3) 0.4721(6) 0.3727(3) 0.181(3) Uani 1 1 d D U . . .
C327 C 0.6152(3) 0.4813(6) 0.3566(3) 0.181(3) Uani 1 1 d D U . . .
C328 C 0.5807(4) 0.4842(6) 0.3723(3) 0.181(3) Uani 1 1 d D U . . .
C329 C 0.6091(6) 0.1495(7) 0.4792(4) 0.227(10) Uani 1 1 d D U . . .
H32A H 0.6016 0.1276 0.4857 0.340 Uiso 1 1 d R . . . .
H32B H 0.6242 0.1608 0.4959 0.340 Uiso 1 1 d R . . . .
H32C H 0.5855 0.1623 0.4726 0.340 Uiso 1 1 d R . . . .
C330 C 0.8693(4) 0.3981(7) 0.4656(3) 0.214(4) Uani 1 1 d D . . . .
H330 H 0.8739 0.3971 0.4873 0.257 Uiso 1 1 calc R . . . .
C331 C 0.5496(5) 0.4890(7) 0.4225(4) 0.224(10) Uani 1 1 d D U . . .
H33A H 0.5431 0.4697 0.4341 0.336 Uiso 1 1 d R . . . .
H33B H 0.5566 0.5074 0.4362 0.336 Uiso 1 1 d R . . . .
H33C H 0.5270 0.4952 0.4084 0.336 Uiso 1 1 d R . . . .
C143 C 0.8305(5) 0.6160(5) 0.2850(5) 0.153(5) Uani 1 1 d . U . . .
C3AA C 0.8816(6) 0.0909(5) 0.1925(4) 0.191(7) Uani 1 1 d D U . . .
H3AA H 0.8665 0.1048 0.1775 0.286 Uiso 1 1 d R . . . .
H3AB H 0.9084 0.0991 0.1961 0.286 Uiso 1 1 d R . . . .
H3AC H 0.8818 0.0682 0.1849 0.286 Uiso 1 1 d R . . . .
C1AA C 0.3959(7) 0.7298(6) 0.3059(5) 0.282(15) Uani 1 1 d D U . . .
H1AA H 0.3777 0.7211 0.3192 0.423 Uiso 1 1 d R . . . .
H1AB H 0.4193 0.7159 0.3072 0.423 Uiso 1 1 d R . . . .
H1AC H 0.4034 0.7523 0.3120 0.423 Uiso 1 1 d R . . . .
C0AA C 0.3711(6) 0.7293(4) 0.2752(5) 0.202(8) Uani 1 1 d D U . . .
H0AA H 0.3862 0.7399 0.2597 0.242 Uiso 1 1 calc R . . . .
H0AB H 0.3465 0.7426 0.2764 0.242 Uiso 1 1 calc R . . . .
C2AA C 0.8605(6) 0.0920(5) 0.2204(5) 0.194(8) Uani 1 1 d D U . . .
H2AA H 0.8327 0.0846 0.2144 0.232 Uiso 1 1 calc R . . . .
H2AB H 0.8730 0.0749 0.2348 0.232 Uiso 1 1 calc R . . . .
C5AA C 0.4186(6) 0.3836(5) 0.2511(6) 0.233(9) Uani 1 1 d D U . . .
H5AA H 0.4166 0.3951 0.2310 0.280 Uiso 1 1 calc R . . . .
H5AB H 0.4019 0.3968 0.2640 0.280 Uiso 1 1 calc R . . . .
C4AA C 0.4181(6) 0.3196(5) 0.2418(6) 0.228(9) Uani 1 1 d D U . . .
H4AA H 0.4384 0.3239 0.2277 0.274 Uiso 1 1 calc R . . . .
H4AB H 0.4329 0.3141 0.2620 0.274 Uiso 1 1 calc R . . . .
C6AA C 0.4595(6) 0.3885(7) 0.2646(8) 0.305(15) Uani 1 1 d D U . . .
H6AA H 0.4599 0.3836 0.2860 0.457 Uiso 1 1 d R U . . .
H6AB H 0.4784 0.3743 0.2560 0.457 Uiso 1 1 d R . . . .
H6AC H 0.4666 0.4116 0.2620 0.457 Uiso 1 1 d R . . . .
C7AA C 0.8127(9) 0.5240(9) 0.0203(8) 0.39(3) Uani 1 1 d D . . . .
H7AA H 0.7857 0.5202 0.0242 0.584 Uiso 1 1 d R . . . .
H7AB H 0.8173 0.5477 0.0184 0.584 Uiso 1 1 d R . . . .
H7AC H 0.8174 0.5129 0.0016 0.584 Uiso 1 1 d R . . . .
C8AA C 0.3977(5) 0.2894(4) 0.2313(5) 0.200(8) Uani 1 1 d D U . . .
H8AA H 0.3870 0.2830 0.2497 0.300 Uiso 1 1 d R . . . .
H8AB H 0.3763 0.2924 0.2152 0.300 Uiso 1 1 d R . . . .
H8AC H 0.4154 0.2722 0.2256 0.300 Uiso 1 1 d R . . . .
C2BA C 0.1914(5) 0.4945(5) 0.2440(6) 0.216(9) Uani 1 1 d D U . . .
H2BA H 0.2019 0.4975 0.2658 0.259 Uiso 1 1 calc R . . . .
H2BB H 0.2067 0.5098 0.2318 0.259 Uiso 1 1 calc R . . . .
C3BA C 0.1492(6) 0.5056(6) 0.2402(8) 0.297(15) Uani 1 1 d D U . . .
H3BA H 0.1370 0.5019 0.2196 0.446 Uiso 1 1 d R . . . .
H3BB H 0.1353 0.4928 0.2542 0.446 Uiso 1 1 d R . . . .
H3BC H 0.1480 0.5290 0.2452 0.446 Uiso 1 1 d R . . . .
C9AA C 0.5698(4) 0.4516(4) 0.1083(4) 0.144(6) Uani 1 1 d D . . . .
H9AA H 0.5732 0.4698 0.0937 0.216 Uiso 1 1 calc GR . . . .
H9AB H 0.5710 0.4299 0.0979 0.216 Uiso 1 1 calc GR . . . .
H9AC H 0.5912 0.4529 0.1253 0.216 Uiso 1 1 calc GR . . . .
C0BA C 0.9002(4) 0.4805(6) 0.2705(4) 0.255(12) Uani 1 1 d D U . . .
H0BA H 0.9176 0.4963 0.2818 0.383 Uiso 1 1 d R . . . .
H0BB H 0.9134 0.4591 0.2699 0.383 Uiso 1 1 d R . . . .
H0BC H 0.8933 0.4886 0.2501 0.383 Uiso 1 1 d R . . . .
C1BA C 0.2548(7) 0.1990(6) 0.1467(5) 0.263(9) Uani 1 1 d D U . . .
H1BA H 0.2292 0.1880 0.1487 0.394 Uiso 1 1 d R . . . .
H1BB H 0.2502 0.2191 0.1338 0.394 Uiso 1 1 d R . . . .
H1BC H 0.2722 0.1835 0.1371 0.394 Uiso 1 1 d R . . . .

loop_
_atom_site_aniso_label
_atom_site_aniso_U_11
_atom_site_aniso_U_22
_atom_site_aniso_U_33
_atom_site_aniso_U_23
_atom_site_aniso_U_13
_atom_site_aniso_U_12
O2 0.048(4) 0.236(11) 0.149(8) -0.038(7) 0.035(5) -0.014(6)
O3 0.065(5) 0.173(9) 0.196(9) 0.028(7) 0.019(6) -0.003(6)
O4 0.065(5) 0.147(7) 0.137(7) -0.023(6) 0.028(5) -0.017(5)
O9 0.063(5) 0.241(11) 0.137(7) -0.010(9) 0.026(5) -0.030(6)
O12 0.109(7) 0.175(9) 0.128(7) 0.025(7) -0.007(5) 0.018(6)
O14 0.128(7) 0.110(6) 0.105(7) 0.006(5) 0.040(6) -0.008(6)
O15 0.074(6) 0.238(12) 0.211(9) 0.110(11) 0.048(6) 0.042(7)
O17 0.080(6) 0.264(12) 0.114(7) -0.022(8) 0.031(5) -0.018(6)
O18 0.139(8) 0.248(13) 0.093(7) -0.018(8) 0.010(6) 0.014(8)
O24 0.065(5) 0.126(8) 0.304(14) 0.012(8) 0.010(6) -0.005(5)
O28 0.141(8) 0.261(14) 0.132(9) -0.047(9) 0.043(6) 0.009(8)
O31 0.37(2) 0.33(2) 0.270(16) 0.107(11) 0.192(15) 0.213(17)
O32 0.293(17) 0.262(16) 0.232(13) 0.040(12) 0.135(9) 0.150(14)
O34 0.109(7) 0.212(11) 0.203(11) 0.040(9) -0.026(7) -0.043(8)
O35 0.144(8) 0.211(12) 0.176(9) -0.005(11) 0.004(7) -0.040(8)
O36 0.075(5) 0.125(8) 0.196(9) -0.026(7) 0.001(6) -0.012(5)
O37 0.081(8) 0.288(17) 0.405(19) 0.027(16) 0.010(9) -0.028(9)
O38 0.125(9) 0.276(17) 0.333(14) 0.072(14) -0.028(10) 0.043(10)
O39 0.104(6) 0.292(14) 0.156(9) -0.072(9) 0.056(6) -0.077(8)
O40 0.112(8) 0.50(3) 0.139(8) -0.039(14) 0.012(7) -0.137(12)
N2 0.064(6) 0.139(8) 0.141(8) -0.031(8) 0.041(5) -0.029(6)
N4 0.050(5) 0.184(10) 0.133(7) -0.012(8) 0.028(5) 0.003(6)
N6 0.068(5) 0.199(11) 0.194(9) 0.042(10) 0.035(6) 0.019(7)
N8 0.085(6) 0.126(8) 0.107(6) 0.000(7) 0.013(5) -0.029(6)
N12 0.083(7) 0.131(10) 0.223(10) -0.018(9) -0.006(7) -0.033(7)
N14 0.109(8) 0.210(13) 0.181(10) 0.017(10) -0.013(7) -0.019(9)
C100 0.177(14) 0.31(2) 0.223(15) -0.004(18) -0.055(13) -0.074(17)
N15 0.102(7) 0.299(16) 0.158(8) -0.074(11) 0.050(6) -0.073(9)
C1 0.068(8) 0.43(3) 0.214(15) -0.017(18) 0.022(9) -0.040(12)
N16 0.159(9) 0.235(13) 0.092(7) -0.016(9) 0.038(6) 0.030(10)
C2 0.36(3) 0.41(3) 0.085(8) -0.053(16) 0.044(11) 0.08(2)
N18 0.125(10) 0.202(15) 0.414(17) 0.092(12) 0.016(10) -0.005(10)
C3 0.30(3) 0.44(3) 0.36(3) 0.03(2) -0.05(2) -0.06(2)
N19 0.279(15) 0.191(15) 0.284(15) 0.075(12) 0.135(11) 0.118(12)
C6 0.045(5) 0.104(8) 0.119(7) -0.028(7) 0.020(5) -0.005(6)
C8 0.054(5) 0.094(8) 0.113(7) -0.022(7) 0.023(5) -0.009(6)
C10 0.053(5) 0.103(8) 0.111(7) -0.001(7) 0.031(5) -0.033(6)
C11 0.059(5) 0.082(7) 0.142(8) -0.031(8) 0.034(5) -0.015(6)
C12 0.053(6) 0.133(10) 0.145(9) -0.014(9) 0.026(6) -0.007(7)
C13 0.098(7) 0.176(12) 0.127(9) -0.034(10) 0.052(6) -0.068(9)
C14 0.065(5) 0.137(10) 0.106(7) 0.017(8) 0.022(5) -0.008(7)
C15 0.048(5) 0.099(8) 0.109(7) -0.015(7) 0.007(5) 0.011(6)
C16 0.072(6) 0.103(8) 0.110(6) -0.019(8) 0.017(5) -0.012(6)
C18 0.068(6) 0.109(9) 0.105(8) 0.007(8) 0.011(5) -0.022(7)
C20 0.071(9) 0.198(15) 0.123(13) -0.090(12) 0.032(9) -0.034(9)
C21 0.074(7) 0.135(11) 0.169(10) -0.025(11) 0.056(7) -0.010(8)
C22 0.083(6) 0.207(13) 0.132(7) -0.090(10) 0.044(6) -0.056(8)
C24 0.082(7) 0.117(9) 0.098(6) -0.030(8) 0.010(5) -0.006(7)
C32 0.056(5) 0.105(8) 0.126(8) -0.026(8) 0.030(5) -0.015(6)
C38 0.068(6) 0.171(12) 0.125(9) -0.003(11) 0.034(6) -0.022(8)
C39 0.044(5) 0.145(10) 0.093(7) 0.013(8) -0.001(5) 0.001(6)
C40 0.044(5) 0.133(9) 0.107(7) -0.024(8) 0.002(5) 0.008(6)
C41 0.048(5) 0.107(8) 0.108(7) -0.013(8) 0.012(5) -0.019(6)
C42 0.054(6) 0.139(10) 0.134(8) 0.011(9) 0.025(6) -0.014(7)
C43 0.040(5) 0.141(10) 0.127(9) 0.000(9) 0.022(6) 0.011(6)
C44 0.053(5) 0.144(10) 0.118(8) -0.033(8) 0.015(5) 0.003(7)
C45 0.074(6) 0.132(10) 0.158(8) -0.044(9) 0.040(6) -0.032(7)
C46 0.074(7) 0.153(11) 0.111(8) -0.008(9) 0.016(6) -0.026(8)
C48 0.062(6) 0.085(7) 0.102(6) -0.014(7) 0.012(5) -0.010(5)
C49 0.068(7) 0.115(9) 0.094(9) -0.002(7) 0.017(5) -0.009(7)
C51 0.067(6) 0.099(9) 0.160(8) -0.035(9) 0.044(6) -0.003(7)
C57 0.059(6) 0.142(10) 0.088(8) -0.011(7) -0.005(6) 0.000(7)
C59 0.090(9) 0.192(13) 0.205(13) 0.027(13) 0.047(11) 0.033(9)
C61 0.057(9) 0.166(13) 0.198(14) -0.010(13) 0.067(10) 0.025(8)
C65 0.069(5) 0.116(9) 0.160(9) -0.003(10) 0.038(6) -0.014(7)
C66 0.065(5) 0.098(9) 0.160(8) -0.021(8) 0.040(5) 0.011(7)
C67 0.076(6) 0.110(9) 0.175(9) 0.006(10) 0.043(6) -0.012(7)
C68 0.081(6) 0.177(13) 0.203(11) 0.070(13) 0.034(7) 0.049(9)
C69 0.063(6) 0.192(14) 0.168(10) -0.008(11) 0.039(6) 0.038(9)
C71 0.082(7) 0.122(9) 0.110(7) -0.045(8) -0.002(5) -0.016(7)
C72 0.047(6) 0.119(9) 0.139(8) 0.008(8) 0.005(6) -0.023(6)
C74 0.063(6) 0.133(9) 0.079(7) -0.005(7) 0.008(5) -0.004(7)
C76 0.040(6) 0.109(8) 0.110(7) -0.030(7) 0.012(6) -0.001(6)
C78 0.053(5) 0.094(8) 0.129(8) -0.006(8) -0.005(6) 0.004(6)
C81 0.063(6) 0.147(10) 0.094(8) -0.002(8) 0.011(5) -0.019(7)
C82 0.046(6) 0.143(10) 0.119(7) -0.019(8) -0.002(5) -0.028(6)
C98 0.072(6) 0.102(8) 0.108(6) -0.022(8) -0.001(5) -0.022(6)
C99 0.073(6) 0.124(9) 0.099(7) -0.023(8) 0.006(5) -0.022(7)
C4 0.090(8) 0.138(11) 0.096(7) -0.012(8) 0.006(6) -0.025(8)
C101 0.091(8) 0.161(12) 0.123(8) 0.026(10) 0.005(6) -0.013(9)
C102 0.072(7) 0.140(10) 0.115(7) 0.003(8) 0.001(5) -0.016(7)
C103 0.068(6) 0.107(9) 0.100(7) -0.020(8) 0.021(5) -0.020(6)
C104 0.069(5) 0.092(8) 0.158(8) -0.042(8) 0.040(6) -0.012(6)
C114 0.060(5) 0.122(9) 0.114(7) -0.005(8) 0.020(5) -0.028(6)
C115 0.096(10) 0.176(13) 0.183(12) 0.033(13) 0.053(9) 0.054(10)
C118 0.075(7) 0.137(10) 0.091(7) -0.032(8) -0.001(6) 0.004(7)
C119 0.093(8) 0.129(10) 0.116(8) -0.050(9) 0.000(7) 0.015(8)
C120 0.068(6) 0.149(11) 0.102(8) 0.005(9) 0.003(6) -0.025(7)
C121 0.062(8) 0.090(9) 0.193(12) -0.036(9) -0.006(8) -0.028(6)
C123 0.149(14) 0.248(18) 0.101(10) -0.056(13) 0.061(12) -0.082(13)
C124 0.127(15) 0.178(17) 0.18(2) -0.035(16) 0.058(15) -0.006(13)
C125 0.099(12) 0.203(16) 0.094(12) -0.068(11) 0.006(10) -0.046(11)
C127 0.077(6) 0.103(8) 0.112(6) -0.025(8) 0.002(5) -0.001(6)
C128 0.080(7) 0.115(9) 0.104(7) -0.030(8) 0.005(6) -0.010(7)
C129 0.070(7) 0.131(10) 0.127(8) 0.019(9) 0.003(6) -0.023(7)
C130 0.051(6) 0.134(10) 0.107(9) -0.023(7) -0.007(6) 0.016(7)
C131 0.066(7) 0.116(10) 0.204(13) 0.008(11) 0.021(9) -0.001(8)
C135 0.053(8) 0.190(14) 0.097(11) -0.044(10) 0.001(7) -0.052(8)
C136 0.056(6) 0.127(10) 0.197(9) 0.033(9) 0.017(6) 0.016(6)
C148 0.067(9) 0.126(11) 0.172(17) -0.023(11) 0.041(10) 0.013(8)
C149 0.071(7) 0.164(12) 0.192(12) 0.065(13) 0.051(9) 0.045(8)
C152 0.062(6) 0.105(9) 0.181(9) -0.010(10) 0.048(7) 0.012(7)
C153 0.045(6) 0.172(12) 0.117(9) -0.014(10) -0.003(6) -0.012(7)
C156 0.121(14) 0.120(11) 0.096(12) -0.019(9) 0.030(11) -0.020(9)
C166 0.062(10) 0.104(11) 0.26(2) 0.007(12) 0.075(13) 0.005(8)
C167 0.083(7) 0.140(10) 0.103(7) -0.050(9) -0.014(6) -0.005(7)
C171 0.040(9) 0.145(13) 0.222(19) 0.037(13) -0.025(11) 0.005(8)
C172 0.086(8) 0.115(10) 0.220(13) 0.027(10) 0.025(8) -0.013(8)
C173 0.071(6) 0.143(11) 0.144(9) -0.041(10) 0.034(6) 0.000(8)
C174 0.073(6) 0.130(10) 0.145(8) -0.050(9) 0.049(6) -0.025(7)
C175 0.055(7) 0.167(13) 0.185(11) 0.058(11) 0.009(7) 0.020(8)
C177 0.054(7) 0.138(11) 0.211(13) 0.003(12) 0.009(9) -0.019(8)
C180 0.099(12) 0.096(10) 0.23(2) 0.005(12) 0.120(14) 0.004(9)
C184 0.070(7) 0.139(10) 0.089(9) -0.007(8) -0.010(5) 0.027(7)
C186 0.071(8) 0.125(12) 0.252(12) 0.015(12) -0.001(8) -0.018(8)
C187 0.093(8) 0.104(10) 0.229(11) 0.021(11) 0.006(8) -0.028(8)
C188 0.054(6) 0.107(9) 0.213(9) 0.019(10) 0.012(6) 0.010(6)
C189 0.074(7) 0.105(10) 0.189(9) -0.008(9) 0.010(7) -0.012(7)
C190 0.071(7) 0.127(12) 0.223(11) 0.034(12) -0.015(8) -0.014(8)
C201 0.081(6) 0.175(12) 0.141(8) -0.077(9) 0.036(6) -0.063(8)
C203 0.120(11) 0.232(17) 0.099(8) 0.007(11) -0.004(7) -0.058(11)
C205 0.073(7) 0.169(12) 0.132(8) -0.034(11) 0.006(6) -0.009(8)
C206 0.074(7) 0.244(15) 0.125(8) -0.106(10) 0.047(6) -0.067(9)
C214 0.078(7) 0.146(11) 0.161(9) 0.003(9) 0.014(6) -0.024(8)
C215 0.072(7) 0.108(9) 0.211(10) 0.052(10) 0.019(7) 0.006(7)
C216 0.132(10) 0.214(13) 0.127(12) -0.026(11) 0.031(8) -0.048(10)
C217 0.062(8) 0.152(12) 0.216(12) 0.069(11) 0.066(8) 0.016(8)
C218 0.074(7) 0.158(12) 0.160(9) 0.010(10) 0.009(6) -0.014(8)
C221 0.086(7) 0.129(11) 0.193(10) 0.036(11) 0.022(7) 0.001(8)
C223 0.075(7) 0.130(11) 0.138(10) -0.050(9) 0.020(6) -0.057(7)
C224 0.054(7) 0.135(11) 0.179(12) -0.032(10) -0.006(7) -0.022(7)
C225 0.042(7) 0.170(11) 0.178(12) 0.029(11) -0.002(8) -0.029(7)
C226 0.124(9) 0.209(15) 0.185(10) 0.030(13) -0.010(8) -0.030(11)
C227 0.120(9) 0.218(16) 0.171(10) -0.017(14) 0.005(8) -0.019(11)
C228 0.107(9) 0.196(15) 0.190(11) 0.032(13) -0.010(8) 0.000(11)
C229 0.102(8) 0.146(12) 0.196(10) 0.042(12) -0.019(8) -0.010(9)
C230 0.098(8) 0.153(12) 0.193(9) 0.036(11) -0.004(7) 0.017(8)
C237 0.076(7) 0.306(17) 0.138(8) -0.068(12) 0.038(6) -0.064(10)
C238 0.108(8) 0.36(2) 0.137(9) -0.036(16) 0.020(7) -0.114(13)
C239 0.100(7) 0.230(13) 0.171(9) -0.013(12) 0.037(7) -0.062(10)
C240 0.087(6) 0.194(13) 0.158(8) -0.063(11) 0.056(6) -0.059(9)
C241 0.081(6) 0.243(15) 0.140(7) -0.076(11) 0.034(6) -0.075(9)
C243 0.118(9) 0.165(13) 0.103(7) -0.047(10) -0.003(6) -0.005(9)
C244 0.089(7) 0.147(11) 0.097(6) -0.036(8) 0.003(5) -0.013(7)
C245 0.083(7) 0.136(10) 0.109(6) -0.023(9) 0.012(5) 0.006(7)
C246 0.088(7) 0.198(13) 0.106(7) -0.044(10) 0.016(6) -0.001(8)
C247 0.115(9) 0.223(15) 0.112(8) -0.030(12) 0.034(7) 0.001(10)
C249 0.105(12) 0.153(13) 0.121(14) -0.033(11) -0.019(9) -0.021(10)
C250 0.092(9) 0.166(13) 0.210(13) 0.079(11) 0.036(8) 0.038(9)
C251 0.078(11) 0.33(2) 0.178(19) -0.072(17) 0.020(10) -0.048(13)
C253 0.089(7) 0.155(11) 0.096(8) 0.005(8) 0.021(5) -0.031(8)
C255 0.117(14) 0.134(13) 0.144(15) 0.049(11) -0.001(11) -0.032(10)
C257 0.060(7) 0.150(12) 0.203(14) -0.028(12) 0.025(8) 0.010(8)
C258 0.101(11) 0.217(15) 0.170(14) -0.105(13) 0.048(10) -0.067(10)
C260 0.067(9) 0.131(11) 0.121(12) -0.042(9) -0.030(9) 0.000(8)
C266 0.098(11) 0.32(2) 0.101(9) -0.049(14) 0.026(11) -0.077(13)
C267 0.085(6) 0.081(8) 0.168(10) 0.021(8) 0.036(6) 0.016(7)
C268 0.075(7) 0.146(11) 0.194(9) 0.070(10) 0.000(6) -0.001(7)
C269 0.092(8) 0.108(9) 0.166(10) -0.004(9) -0.001(7) -0.024(7)
C270 0.098(12) 0.26(2) 0.410(18) 0.109(15) 0.024(10) -0.028(12)
C271 0.078(10) 0.222(17) 0.416(16) 0.101(15) 0.021(9) 0.012(10)
C307 0.098(11) 0.248(18) 0.411(16) 0.183(15) 0.065(10) 0.059(11)
C306 0.105(10) 0.187(15) 0.439(16) 0.136(16) 0.069(10) 0.049(11)
C309 0.078(9) 0.196(15) 0.402(14) 0.107(13) 0.083(8) 0.041(9)
C308 0.082(9) 0.163(13) 0.381(13) 0.090(13) 0.054(8) 0.021(9)
C272 0.085(9) 0.207(15) 0.365(13) 0.131(13) 0.054(8) 0.033(10)
C273 0.087(9) 0.205(15) 0.363(14) 0.095(15) 0.064(9) -0.015(10)
C274 0.128(11) 0.217(18) 0.367(15) 0.105(15) 0.037(10) -0.029(13)
C275 0.061(7) 0.129(11) 0.172(10) 0.019(9) 0.003(7) 0.004(7)
C276 0.122(10) 0.152(12) 0.190(10) 0.021(13) 0.016(8) -0.041(10)
C277 0.120(9) 0.195(12) 0.079(9) -0.014(9) 0.034(8) -0.032(9)
C278 0.098(7) 0.201(11) 0.207(11) 0.056(11) 0.015(7) 0.034(8)
C280 0.216(15) 0.213(17) 0.253(14) 0.096(13) 0.173(9) 0.099(12)
C281 0.181(11) 0.145(12) 0.273(13) 0.092(12) 0.148(9) 0.064(10)
C284 0.192(14) 0.267(19) 0.323(16) 0.087(13) 0.193(10) 0.092(13)
C285 0.101(9) 0.180(14) 0.198(11) 0.000(12) 0.011(7) -0.003(10)
C286 0.092(11) 0.32(2) 0.141(15) -0.103(15) 0.031(10) -0.060(13)
C287 0.081(8) 0.130(11) 0.230(12) 0.046(11) 0.029(7) 0.001(8)
C292 0.094(8) 0.320(19) 0.112(8) -0.104(11) 0.039(6) -0.088(11)
C295 0.081(8) 0.147(12) 0.189(11) 0.032(11) -0.007(7) 0.021(8)
C298 0.080(7) 0.182(13) 0.181(9) -0.030(13) 0.045(7) -0.037(9)
C301 0.100(9) 0.088(9) 0.237(12) 0.034(11) 0.017(8) -0.006(8)
C304 0.062(8) 0.120(10) 0.253(14) 0.059(13) 0.035(10) 0.041(8)
C305 0.074(8) 0.139(12) 0.247(13) 0.068(13) 0.052(11) 0.020(8)
C312 0.123(11) 0.170(15) 0.310(13) 0.077(13) 0.095(8) 0.035(10)
C313 0.053(7) 0.137(12) 0.325(12) 0.074(12) 0.081(7) 0.007(7)
C314 0.142(12) 0.162(15) 0.297(15) 0.076(16) 0.080(10) 0.060(12)
C315 0.122(10) 0.162(15) 0.310(15) 0.073(16) 0.068(11) 0.032(11)
C316 0.089(9) 0.173(12) 0.252(13) 0.009(12) -0.014(9) -0.051(10)
C318 0.077(10) 0.160(13) 0.200(15) 0.015(13) 0.029(12) -0.018(10)
C320 0.168(12) 0.124(12) 0.261(13) 0.062(13) 0.122(10) 0.029(10)
C321 0.121(10) 0.133(13) 0.263(13) 0.065(13) 0.101(9) 0.038(9)
C322 0.183(13) 0.227(17) 0.379(16) 0.148(15) 0.164(11) 0.062(12)
C283 0.171(12) 0.237(17) 0.332(15) 0.101(13) 0.161(10) 0.072(11)
C282 0.180(12) 0.172(14) 0.317(13) 0.096(12) 0.138(9) 0.044(11)
C311 0.128(10) 0.139(12) 0.325(12) 0.102(11) 0.122(8) 0.041(9)
C310 0.152(13) 0.238(18) 0.401(15) 0.084(15) 0.091(10) 0.081(12)
C323 0.158(12) 0.230(17) 0.369(16) 0.171(13) 0.154(11) 0.098(11)
O1 0.061(5) 0.111(6) 0.111(7) -0.036(6) 0.006(5) 0.002(4)
O5 0.054(5) 0.287(14) 0.174(9) 0.021(9) 0.015(5) 0.004(7)
O6 0.087(6) 0.181(9) 0.152(7) 0.007(7) 0.032(5) -0.005(6)
O7 0.093(6) 0.126(7) 0.166(9) -0.002(6) -0.019(6) 0.013(6)
O8 0.074(6) 0.227(12) 0.172(9) 0.005(10) -0.012(6) 0.036(7)
O10 0.065(5) 0.145(7) 0.119(7) -0.015(6) 0.004(5) 0.028(5)
O11 0.054(5) 0.195(9) 0.090(6) -0.004(6) -0.020(4) -0.005(5)
O13 0.065(5) 0.152(8) 0.213(10) -0.013(7) 0.006(6) 0.002(6)
O16 0.051(5) 0.373(17) 0.119(7) -0.004(9) 0.013(4) 0.029(7)
O19 0.100(7) 0.200(10) 0.115(7) -0.009(7) -0.024(5) 0.004(6)
O20 0.086(6) 0.272(14) 0.242(11) -0.100(13) 0.006(7) 0.016(8)
O21 0.106(7) 0.304(16) 0.150(11) -0.004(11) 0.014(7) 0.098(9)
O22 0.061(6) 0.389(19) 0.117(8) 0.003(9) 0.002(5) 0.083(8)
O23 0.065(5) 0.277(14) 0.169(9) -0.008(9) -0.012(5) 0.030(7)
O25 0.151(9) 0.308(15) 0.081(7) 0.004(8) -0.004(6) -0.064(10)
O26 0.188(11) 0.248(15) 0.157(10) -0.003(9) 0.052(9) -0.049(10)
O27 0.128(10) 0.57(3) 0.179(12) 0.034(16) 0.050(8) -0.067(13)
O29 0.130(8) 0.270(13) 0.108(7) 0.035(8) 0.032(6) 0.003(8)
O30 0.097(7) 0.48(2) 0.116(7) 0.027(11) 0.008(6) 0.083(10)
O33 0.142(9) 0.217(12) 0.191(11) 0.024(8) -0.074(8) -0.055(8)
N1 0.044(7) 0.132(9) 0.103(9) 0.000(7) 0.023(6) -0.001(6)
N3 0.051(2) 0.176(5) 0.140(4) -0.034(4) 0.015(3) 0.002(3)
N5 0.111(8) 0.268(15) 0.111(7) 0.054(9) -0.007(6) 0.009(8)
C5 0.240(19) 0.42(3) 0.100(8) 0.086(14) -0.016(10) -0.027(18)
N7 0.061(5) 0.184(10) 0.176(8) 0.016(9) 0.013(5) -0.008(7)
N9 0.114(7) 0.228(11) 0.109(8) 0.044(8) 0.028(7) 0.076(8)
N10 0.114(9) 0.163(11) 0.147(9) 0.031(7) -0.052(7) -0.005(7)
C7 0.221(18) 0.33(2) 0.139(14) -0.013(13) -0.051(11) -0.042(18)
N11 0.070(6) 0.133(8) 0.115(7) 0.017(7) -0.001(5) 0.019(6)
N13 0.143(10) 0.259(16) 0.155(11) 0.023(9) 0.033(8) 0.009(9)
N17 0.079(6) 0.192(12) 0.221(10) -0.040(11) -0.008(6) 0.043(8)
C9 0.100(8) 0.34(2) 0.269(19) -0.127(19) -0.016(10) -0.048(13)
N20 0.081(3) 0.343(8) 0.119(4) 0.013(6) 0.019(3) 0.078(5)
C17 0.091(13) 0.093(10) 0.119(15) -0.035(10) 0.004(12) 0.023(8)
C19 0.050(9) 0.128(11) 0.098(13) 0.020(9) 0.013(9) 0.004(7)
C1A 0.072(11) 0.098(9) 0.095(13) 0.007(8) -0.013(9) 0.000(8)
C1B 0.054(9) 0.081(9) 0.137(15) 0.020(9) -0.008(10) 0.012(7)
C1C 0.105(14) 0.090(10) 0.129(16) -0.009(10) 0.046(13) 0.010(9)
C1D 0.056(6) 0.179(11) 0.118(7) -0.004(8) 0.006(5) 0.037(7)
C1E 0.058(6) 0.172(12) 0.113(9) -0.015(9) 0.005(5) 0.029(7)
C1F 0.076(6) 0.091(8) 0.111(6) 0.003(7) 0.023(5) 0.012(6)
C1G 0.038(8) 0.140(11) 0.066(10) 0.007(8) -0.007(7) 0.011(7)
C23 0.071(3) 0.278(9) 0.097(4) -0.031(5) 0.005(3) 0.048(5)
C25 0.057(6) 0.144(10) 0.108(7) -0.043(8) 0.007(6) 0.003(7)
C26 0.060(5) 0.149(10) 0.111(7) -0.022(8) 0.003(5) 0.010(7)
C27 0.051(2) 0.176(5) 0.140(4) -0.034(4) 0.015(3) 0.002(3)
C28 0.051(2) 0.176(5) 0.140(4) -0.034(4) 0.015(3) 0.002(3)
C29 0.051(2) 0.176(5) 0.140(4) -0.034(4) 0.015(3) 0.002(3)
C30 0.051(2) 0.176(5) 0.140(4) -0.034(4) 0.015(3) 0.002(3)
C31 0.051(2) 0.176(5) 0.140(4) -0.034(4) 0.015(3) 0.002(3)
C33 0.068(6) 0.090(8) 0.096(6) -0.012(7) 0.005(5) 0.027(6)
C34 0.084(7) 0.098(8) 0.109(7) -0.014(8) 0.022(5) 0.024(6)
C35 0.056(9) 0.137(12) 0.156(16) 0.004(11) 0.035(10) 0.005(8)
C36 0.064(6) 0.118(9) 0.099(6) 0.013(8) 0.015(5) 0.015(6)
C37 0.23(3) 0.063(9) 0.18(2) -0.015(11) -0.07(2) 0.019(12)
C47 0.088(12) 0.160(13) 0.111(13) 0.018(11) -0.003(10) -0.053(9)
C50 0.086(11) 0.176(14) 0.043(9) -0.028(9) -0.015(7) 0.014(9)
C52 0.122(10) 0.227(16) 0.107(7) -0.010(12) -0.007(6) -0.011(11)
C53 0.108(8) 0.172(12) 0.100(7) 0.022(9) 0.003(6) 0.002(8)
C54 0.073(6) 0.133(10) 0.107(6) 0.036(8) 0.007(5) 0.037(6)
C55 0.088(7) 0.173(12) 0.109(7) 0.040(9) 0.009(6) 0.030(8)
C56 0.105(9) 0.243(16) 0.117(8) 0.065(11) 0.015(6) 0.032(9)
C58 0.063(10) 0.161(12) 0.067(10) 0.000(9) 0.004(8) 0.026(8)
C60 0.095(12) 0.162(13) 0.068(10) 0.017(9) 0.000(9) 0.039(9)
C62 0.098(7) 0.094(8) 0.111(7) -0.014(8) 0.025(5) -0.012(7)
C63 0.043(9) 0.134(11) 0.128(15) -0.035(10) -0.005(9) 0.000(8)
C64 0.027(7) 0.087(8) 0.173(15) -0.012(9) 0.018(8) 0.005(6)
C70 0.045(8) 0.170(13) 0.121(13) -0.041(11) 0.004(9) -0.002(8)
C73 0.043(8) 0.110(10) 0.150(15) -0.025(10) 0.012(9) -0.001(7)
C75 0.063(5) 0.128(10) 0.178(9) -0.031(10) 0.015(6) 0.007(7)
C77 0.055(5) 0.129(9) 0.150(8) 0.036(9) 0.009(5) 0.019(7)
C79 0.093(7) 0.087(8) 0.100(6) -0.017(7) 0.011(5) 0.021(6)
C80 0.058(5) 0.139(10) 0.152(8) 0.020(10) 0.012(5) 0.028(7)
C83 0.053(6) 0.208(14) 0.176(9) 0.043(12) 0.016(6) 0.022(9)
C84 0.053(5) 0.143(10) 0.156(9) 0.040(10) 0.013(6) 0.020(7)
C85 0.052(5) 0.146(10) 0.151(8) 0.032(10) 0.012(5) -0.003(7)
C86 0.058(5) 0.154(11) 0.151(8) 0.029(10) 0.013(6) 0.010(7)
C87 0.061(6) 0.193(14) 0.168(10) 0.003(13) -0.001(6) 0.000(9)
C88 0.062(10) 0.082(9) 0.183(17) -0.007(10) 0.026(11) 0.011(7)
C89 0.054(7) 0.187(12) 0.070(8) -0.003(8) -0.003(5) 0.014(7)
C90 0.057(5) 0.121(9) 0.150(8) 0.009(9) 0.009(5) 0.033(7)
C91 0.060(6) 0.160(11) 0.121(8) -0.041(8) 0.012(5) 0.001(7)
C92 0.105(13) 0.114(11) 0.122(14) 0.011(10) 0.018(10) 0.018(9)
C93 0.058(5) 0.119(9) 0.170(8) -0.002(10) 0.026(6) 0.012(7)
C94 0.067(9) 0.094(9) 0.240(17) -0.035(13) 0.034(13) 0.005(7)
C95 0.122(9) 0.106(10) 0.124(8) 0.010(9) 0.009(7) -0.010(8)
C96 0.099(8) 0.114(9) 0.092(7) -0.006(8) 0.019(6) 0.026(7)
C97 0.108(14) 0.095(10) 0.132(14) 0.020(9) 0.019(11) 0.003(9)
C105 0.057(9) 0.104(10) 0.157(15) -0.026(10) -0.004(11) -0.013(7)
C106 0.055(6) 0.144(11) 0.116(10) 0.001(9) 0.010(6) 0.020(7)
C107 0.063(10) 0.179(13) 0.081(11) 0.034(9) -0.005(8) -0.022(9)
C108 0.083(8) 0.252(16) 0.085(9) 0.046(11) 0.010(7) 0.026(9)
C109 0.095(9) 0.193(13) 0.082(9) 0.013(9) 0.006(6) 0.049(9)
C110 0.070(7) 0.160(11) 0.074(7) 0.012(8) 0.001(7) 0.009(7)
C111 0.081(8) 0.192(13) 0.078(9) -0.007(9) -0.001(6) 0.039(8)
C112 0.087(10) 0.258(16) 0.083(9) 0.020(10) 0.006(7) 0.047(10)
C113 0.084(7) 0.086(8) 0.125(8) -0.005(8) 0.006(6) 0.000(6)
C116 0.043(6) 0.205(13) 0.120(7) -0.017(9) -0.002(5) 0.027(7)
C117 0.060(5) 0.227(13) 0.097(7) -0.046(8) 0.005(5) 0.032(7)
C122 0.058(6) 0.146(10) 0.094(7) 0.015(9) 0.003(6) 0.003(7)
C126 0.071(3) 0.278(9) 0.097(4) -0.031(5) 0.005(3) 0.048(5)
C132 0.080(11) 0.106(10) 0.125(13) 0.007(9) -0.003(9) 0.009(8)
C133 0.045(8) 0.180(16) 0.23(2) 0.073(16) 0.019(12) -0.031(9)
C134 0.095(9) 0.136(10) 0.120(8) -0.014(9) 0.030(7) -0.018(8)
C137 0.049(7) 0.100(9) 0.171(10) -0.001(9) 0.001(7) -0.009(6)
C138 0.049(7) 0.181(13) 0.209(11) 0.031(10) 0.023(7) 0.006(7)
C139 0.073(11) 0.137(12) 0.155(17) 0.002(11) 0.044(12) 0.014(9)
C140 0.057(7) 0.137(11) 0.167(9) -0.004(9) -0.015(7) 0.019(6)
C141 0.097(10) 0.159(13) 0.150(10) 0.031(9) -0.043(8) 0.014(8)
C142 0.135(13) 0.211(16) 0.157(12) 0.035(11) -0.063(9) -0.031(10)
C144 0.076(8) 0.107(9) 0.195(10) 0.021(9) -0.014(7) 0.020(6)
C145 0.078(10) 0.141(12) 0.114(12) 0.011(9) 0.014(9) -0.032(9)
C146 0.073(10) 0.121(10) 0.121(14) 0.016(9) 0.021(10) 0.025(8)
C147 0.067(10) 0.094(10) 0.206(19) -0.010(11) 0.023(11) 0.003(8)
C150 0.087(8) 0.122(11) 0.172(10) 0.014(10) 0.016(8) 0.009(7)
C151 0.087(7) 0.192(13) 0.145(8) 0.038(12) 0.009(7) 0.043(9)
C154 0.064(6) 0.135(11) 0.183(11) -0.026(11) 0.030(6) -0.009(8)
C155 0.056(9) 0.111(11) 0.154(16) -0.012(11) -0.011(10) 0.012(7)
C157 0.033(6) 0.167(11) 0.136(10) 0.041(10) 0.003(6) 0.030(7)
C158 0.058(9) 0.163(14) 0.172(17) -0.040(14) 0.014(10) -0.028(9)
C159 0.090(9) 0.108(9) 0.117(7) -0.005(8) -0.001(6) 0.012(8)
C160 0.097(7) 0.088(8) 0.120(7) 0.013(8) -0.004(6) -0.014(7)
C161 0.079(6) 0.101(8) 0.103(6) -0.005(7) -0.001(5) 0.004(6)
C162 0.079(6) 0.116(9) 0.102(6) -0.003(8) 0.009(5) 0.025(7)
C163 0.082(7) 0.135(11) 0.104(7) -0.004(9) 0.002(6) 0.021(7)
C164 0.137(10) 0.152(13) 0.174(11) 0.032(11) 0.023(9) -0.016(9)
C165 0.072(7) 0.160(11) 0.119(8) 0.009(10) -0.001(6) 0.011(8)
C168 0.051(7) 0.151(12) 0.208(12) 0.071(10) -0.010(9) -0.027(7)
C169 0.052(5) 0.097(8) 0.177(9) -0.016(9) 0.021(6) 0.006(6)
C170 0.054(6) 0.155(11) 0.091(8) 0.009(7) -0.002(6) 0.012(7)
C176 0.035(7) 0.121(11) 0.212(16) -0.022(12) 0.029(10) -0.002(7)
C178 0.061(6) 0.202(13) 0.139(9) 0.028(10) 0.024(6) 0.024(8)
C179 0.083(10) 0.140(12) 0.130(14) -0.001(10) -0.044(11) 0.032(9)
C181 0.087(11) 0.115(10) 0.096(12) -0.009(9) -0.018(9) 0.012(8)
C182 0.071(3) 0.278(9) 0.097(4) -0.031(5) 0.005(3) 0.048(5)
C183 0.039(6) 0.111(9) 0.207(10) 0.011(9) 0.009(7) 0.011(5)
C185 0.063(6) 0.115(9) 0.168(10) 0.001(9) 0.015(6) 0.002(7)
C191 0.083(10) 0.248(19) 0.099(12) 0.036(12) -0.002(9) 0.044(11)
C192 0.057(9) 0.120(11) 0.162(16) 0.035(11) 0.041(11) 0.012(8)
C193 0.15(2) 0.24(2) 0.148(18) 0.044(17) 0.050(16) 0.042(16)
C194 0.110(9) 0.145(12) 0.199(11) 0.017(10) 0.050(8) 0.018(8)
C195 0.115(10) 0.208(15) 0.202(12) 0.005(11) 0.049(9) -0.011(10)
C196 0.145(13) 0.249(19) 0.177(13) 0.038(11) 0.049(10) -0.009(11)
C197 0.132(12) 0.196(17) 0.185(13) 0.016(11) 0.033(9) 0.013(10)
C198 0.120(10) 0.141(12) 0.184(11) 0.011(10) 0.037(8) 0.015(8)
C199 0.078(8) 0.159(12) 0.188(10) 0.021(10) 0.027(8) 0.003(7)
C200 0.067(6) 0.204(14) 0.153(9) 0.044(11) 0.022(6) 0.038(9)
C202 0.047(9) 0.142(11) 0.106(13) -0.027(10) -0.009(9) 0.009(8)
C204 0.084(8) 0.115(10) 0.161(10) 0.022(9) -0.006(8) 0.001(6)
C207 0.063(6) 0.272(15) 0.082(7) -0.055(8) -0.007(5) 0.038(8)
C208 0.111(4) 0.418(12) 0.113(5) 0.030(6) 0.015(3) 0.102(6)
C209 0.072(8) 0.207(16) 0.219(13) 0.024(13) 0.029(10) 0.024(8)
C210 0.065(9) 0.206(16) 0.119(14) 0.048(12) -0.002(10) 0.051(9)
C211 0.073(8) 0.136(11) 0.221(11) 0.020(10) 0.006(8) -0.016(7)
C212 0.043(5) 0.104(9) 0.177(9) -0.013(9) 0.037(6) -0.009(6)
C213 0.054(7) 0.129(9) 0.073(8) -0.011(7) -0.004(5) -0.009(7)
C219 0.135(15) 0.105(11) 0.157(17) 0.017(11) -0.004(13) -0.053(10)
C220 0.044(8) 0.181(13) 0.083(10) 0.027(9) 0.015(7) 0.009(7)
C222 0.089(7) 0.177(12) 0.117(8) 0.017(10) 0.028(6) 0.027(8)
C231 0.111(4) 0.418(12) 0.113(5) 0.030(6) 0.015(3) 0.102(6)
C232 0.111(4) 0.418(12) 0.113(5) 0.030(6) 0.015(3) 0.102(6)
C233 0.111(4) 0.418(12) 0.113(5) 0.030(6) 0.015(3) 0.102(6)
C234 0.111(4) 0.418(12) 0.113(5) 0.030(6) 0.015(3) 0.102(6)
C235 0.111(4) 0.418(12) 0.113(5) 0.030(6) 0.015(3) 0.102(6)
C236 0.111(4) 0.418(12) 0.113(5) 0.030(6) 0.015(3) 0.102(6)
C242 0.111(4) 0.418(12) 0.113(5) 0.030(6) 0.015(3) 0.102(6)
C248 0.072(6) 0.108(8) 0.101(7) -0.019(8) 0.017(5) 0.026(6)
C252 0.126(10) 0.151(13) 0.128(13) 0.021(10) -0.008(11) -0.003(11)
C254 0.045(6) 0.135(11) 0.200(10) 0.002(9) 0.027(7) 0.021(6)
C256 0.087(9) 0.215(17) 0.180(18) 0.058(15) 0.047(11) -0.013(11)
C259 0.068(6) 0.184(13) 0.113(9) 0.006(10) 0.012(7) 0.039(8)
C261 0.054(6) 0.143(12) 0.215(11) -0.004(12) 0.015(7) -0.004(8)
C262 0.055(5) 0.142(10) 0.205(10) -0.037(11) 0.029(6) -0.016(7)
C263 0.063(5) 0.124(9) 0.180(8) -0.035(10) 0.023(6) 0.017(7)
C264 0.090(6) 0.221(15) 0.161(9) 0.026(12) 0.004(6) 0.053(10)
C265 0.100(7) 0.211(16) 0.210(12) -0.046(15) -0.009(7) 0.043(12)
C279 0.071(3) 0.278(9) 0.097(4) -0.031(5) 0.005(3) 0.048(5)
C288 0.111(4) 0.418(12) 0.113(5) 0.030(6) 0.015(3) 0.102(6)
C289 0.067(7) 0.293(18) 0.112(10) -0.024(10) 0.004(6) 0.039(9)
C290 0.063(7) 0.242(18) 0.232(15) -0.060(15) 0.004(8) -0.006(10)
C293 0.106(7) 0.222(15) 0.124(9) 0.039(10) -0.005(6) 0.077(11)
C294 0.056(8) 0.234(17) 0.119(13) 0.032(12) 0.026(9) 0.042(9)
C296 0.083(9) 0.185(14) 0.200(12) 0.052(12) -0.049(9) -0.013(9)
C297 0.049(7) 0.140(11) 0.187(9) 0.010(9) 0.011(7) 0.001(6)
C299 0.080(8) 0.184(14) 0.218(13) 0.031(13) 0.016(9) -0.033(9)
C300 0.175(17) 0.37(3) 0.181(19) -0.015(15) 0.068(14) -0.032(18)
C302 0.040(5) 0.150(11) 0.206(10) -0.064(12) 0.039(7) 0.014(7)
C303 0.084(9) 0.117(10) 0.198(15) 0.053(9) 0.054(11) 0.011(8)
C317 0.077(7) 0.235(16) 0.154(9) -0.015(10) 0.033(7) 0.048(9)
C319 0.106(9) 0.163(13) 0.110(8) 0.000(9) -0.006(7) 0.051(9)
C324 0.081(3) 0.343(8) 0.119(4) 0.013(6) 0.019(3) 0.078(5)
C325 0.081(3) 0.343(8) 0.119(4) 0.013(6) 0.019(3) 0.078(5)
C326 0.081(3) 0.343(8) 0.119(4) 0.013(6) 0.019(3) 0.078(5)
C327 0.081(3) 0.343(8) 0.119(4) 0.013(6) 0.019(3) 0.078(5)
C328 0.081(3) 0.343(8) 0.119(4) 0.013(6) 0.019(3) 0.078(5)
C329 0.214(19) 0.32(3) 0.144(16) 0.041(16) 0.020(15) 0.125(18)
C330 0.111(4) 0.418(12) 0.113(5) 0.030(6) 0.015(3) 0.102(6)
C331 0.114(11) 0.41(3) 0.159(13) 0.017(17) 0.056(10) 0.079(14)
C143 0.099(9) 0.173(13) 0.177(11) 0.039(9) -0.032(8) -0.013(8)
C3AA 0.159(15) 0.213(19) 0.208(19) 0.017(14) 0.051(13) 0.032(14)
C1AA 0.21(2) 0.23(2) 0.36(3) 0.045(18) -0.16(2) -0.086(19)
C0AA 0.158(15) 0.171(13) 0.260(19) -0.029(15) -0.050(13) -0.012(13)
C2AA 0.175(15) 0.182(15) 0.24(2) -0.023(14) 0.076(13) -0.035(14)
C5AA 0.172(15) 0.240(13) 0.26(2) -0.002(18) -0.076(16) 0.009(13)
C4AA 0.187(15) 0.225(12) 0.264(16) 0.024(14) -0.016(13) 0.056(10)
C6AA 0.20(2) 0.30(3) 0.38(4) 0.06(3) -0.11(2) -0.026(18)
C7AA 0.22(3) 0.33(4) 0.56(7) 0.16(4) -0.20(4) -0.07(3)
C8AA 0.126(13) 0.190(13) 0.29(3) 0.063(15) 0.049(15) 0.056(11)
C2BA 0.162(12) 0.207(15) 0.31(2) -0.043(16) 0.151(15) -0.019(13)
C3BA 0.169(14) 0.22(2) 0.51(4) -0.11(3) 0.11(2) -0.034(14)
C9AA 0.113(12) 0.174(15) 0.139(14) -0.034(11) -0.014(10) 0.014(10)
C0BA 0.183(18) 0.41(3) 0.182(18) 0.011(19) 0.042(14) 0.14(2)
C1BA 0.31(2) 0.170(17) 0.329(19) 0.023(17) 0.125(14) 0.047(17)

loop_
_atom_type_symbol
_atom_type_description
_atom_type_scat_dispersion_real
_atom_type_scat_dispersion_imag
_atom_type_scat_source
C C 0.0181 0.0091 'International Tables Vol C Tables 4.2.6.8 and 6.1.1.4'
H H 0.0000 0.0000 'International Tables Vol C Tables 4.2.6.8 and 6.1.1.4'
N N 0.0311 0.0180 'International Tables Vol C Tables 4.2.6.8 and 6.1.1.4'
O O 0.0492 0.0322 'International Tables Vol C Tables 4.2.6.8 and 6.1.1.4'

loop_
_exptl_crystal_face_index_h
_exptl_crystal_face_index_k
_exptl_crystal_face_index_l
_exptl_crystal_face_perp_dist
0 -1 5 0.1180
0 5 -1 0.0879
0 -5 1 0.0771
-5 -1 0 0.5229
0 1 -5 0.1411
5 1 0 0.5368

loop_
_geom_angle_atom_site_label_1
_geom_angle_atom_site_label_2
_geom_angle_atom_site_label_3
_geom_angle
_geom_angle_site_symmetry_1
_geom_angle_site_symmetry_3
_geom_angle_publ_flag
C12 N2 C9AA 118.6(10) . . ?
C13 N2 C12 120.8(9) . . ?
C13 N2 C9AA 120.5(10) . . ?
C38 N4 C42 120.7(9) . . ?
C38 N4 C258 124.8(11) . . ?
C42 N4 C258 113.8(10) . . ?
C68 N6 C69 118.5(11) . . ?
C68 N6 C278 117.6(12) . . ?
C69 N6 C278 123.9(11) . . ?
C4 N8 C101 120.5(10) . . ?
C4 N8 C203 120.5(10) . . ?
C101 N8 C203 119.1(10) . . ?
C186 N12 C190 120.0(11) . . ?
C186 N12 C316 123.1(11) . . ?
C190 N12 C316 116.9(12) . . ?
C227 N14 C100 122.3(12) . . ?
C227 N14 C228 120.0(12) . . ?
C228 N14 C100 116.6(11) . . ?
C238 N15 C1 119.1(11) . . ?
C239 N15 C1 118.5(11) . . ?
C239 N15 C238 120.5(12) . . ?
C243 N16 C2 116.4(11) . . ?
C247 N16 C2 124.1(12) . . ?
C247 N16 C243 118.9(11) . . ?
C270 N18 C3 113.9(13) . . ?
C274 N18 C3 118.6(15) . . ?
C274 N18 C270 119.6(16) . . ?
C280 N19 C1BA 119.6(13) . . ?
C284 N19 C280 116.6(14) . . ?
C284 N19 C1BA 123.5(13) . . ?
C32 C6 C10 117.3(8) . . ?
C114 C6 C10 120.5(9) . . ?
C114 C6 C32 122.2(8) . . ?
C15 C8 C32 118.9(9) . . ?
C15 C8 C76 120.9(8) . . ?
C76 C8 C32 120.0(9) . . ?
C6 C10 C14 119.3(8) . . ?
C11 C10 C6 121.3(9) . . ?
C11 C10 C14 118.7(8) . . ?
C10 C11 C12 119.3(10) . . ?
C78 C11 C10 120.3(9) . . ?
C78 C11 C12 120.3(10) . . ?
O4 C12 N2 119.1(10) . . ?
O4 C12 C11 119.9(11) . . ?
N2 C12 C11 120.9(10) . . ?
O17 C13 N2 113.6(10) . . ?
O17 C13 C14 125.3(11) . . ?
N2 C13 C14 120.8(11) . . ?
C13 C14 C10 118.8(10) . . ?
C253 C14 C10 116.0(9) . . ?
C253 C14 C13 124.9(11) . . ?
C40 C15 C8 120.1(9) . . ?
C40 C15 C44 117.3(9) . . ?
C44 C15 C8 122.5(8) . . ?
C71 C16 C24 120.8(10) . . ?
C245 C16 C24 118.1(10) . . ?
C245 C16 C71 121.1(9) . . ?
C32 C18 C49 116.7(9) . . ?
C78 C18 C32 118.9(9) . . ?
C78 C18 C49 124.1(9) . . ?
C135 C20 C46 121.0(11) . . ?
C135 C20 C216 118.0(10) . . ?
C216 C20 C46 121.0(11) . . ?
C180 C21 C45 118.1(11) . . ?
C298 C21 C45 119.3(12) . . ?
C298 C21 C180 122.1(11) . . ?
C45 C22 C201 121.5(10) . . ?
C45 C22 C241 122.1(10) . . ?
C241 C22 C201 115.4(11) . . ?
C16 C24 C48 118.5(9) . . ?
C16 C24 C128 120.2(10) . . ?
C128 C24 C48 121.2(9) . . ?
C6 C32 C8 118.1(9) . . ?
C6 C32 C18 121.3(8) . . ?
C18 C32 C8 120.4(9) . . ?
O9 C38 N4 117.1(10) . . ?
O9 C38 C39 120.3(11) . . ?
N4 C38 C39 122.6(11) . . ?
C40 C39 C38 117.2(9) . . ?
C74 C39 C38 121.5(10) . . ?
C74 C39 C40 120.8(8) . . ?
C15 C40 C39 118.1(8) . . ?
C15 C40 C41 122.4(9) . . ?
C41 C40 C39 119.5(8) . . ?
C40 C41 C42 120.5(10) . . ?
C120 C41 C40 117.4(9) . . ?
C120 C41 C42 122.1(9) . . ?
O2 C42 N4 119.5(9) . . ?
O2 C42 C41 121.2(10) . . ?
N4 C42 C41 119.4(10) . . ?
C153 C43 C49 121.2(9) . . ?
C15 C44 C114 117.6(9) . . ?
C81 C44 C15 120.3(9) . . ?
C81 C44 C114 121.7(9) . . ?
C21 C45 C51 119.2(11) . . ?
C22 C45 C21 119.1(10) . . ?
C22 C45 C51 121.7(10) . . ?
C114 C46 C20 119.1(9) . . ?
C253 C46 C20 122.7(10) . . ?
C253 C46 C114 118.2(10) . . ?
C24 C48 C118 119.8(9) . . ?
C127 C48 C24 120.3(9) . . ?
C127 C48 C118 119.0(9) . . ?
C43 C49 C18 118.1(9) . . ?
C130 C49 C18 122.2(9) . . ?
C130 C49 C43 119.4(9) . . ?
C104 C51 C45 117.8(10) . . ?
C152 C51 C45 121.4(10) . . ?
C152 C51 C104 120.8(10) . . ?
C130 C57 C148 125.2(9) . . ?
C184 C57 C130 116.6(9) . . ?
C184 C57 C148 117.4(10) . . ?
C61 C59 C180 120.0(13) . . ?
C115 C61 C59 122.3(12) . . ?
C66 C65 C69 122.6(11) . . ?
C173 C65 C66 116.2(11) . . ?
C173 C65 C69 121.2(10) . . ?
C67 C66 C65 116.7(10) . . ?
C104 C66 C65 120.9(11) . . ?
C104 C66 C67 121.8(10) . . ?
C66 C67 C68 119.7(10) . . ?
C267 C67 C66 117.4(11) . . ?
C267 C67 C68 122.9(12) . . ?
O15 C68 N6 115.1(12) . . ?
O15 C68 C67 121.0(12) . . ?
N6 C68 C67 122.7(12) . . ?
O3 C69 N6 120.2(11) . . ?
O3 C69 C65 120.1(12) . . ?
N6 C69 C65 119.7(11) . . ?
C16 C71 C119 120.5(10) . . ?
C82 C71 C16 121.0(10) . . ?
C82 C71 C119 118.4(10) . . ?
C121 C72 C82 121.5(10) . . ?
C129 C72 C82 115.6(10) . . ?
C129 C72 C121 121.4(10) . . ?
C76 C74 C39 120.6(10) . . ?
C74 C76 C8 119.1(9) . . ?
C74 C76 C130 121.1(9) . . ?
C130 C76 C8 119.7(8) . . ?
C11 C78 C18 120.4(9) . . ?
C44 C81 C135 117.7(9) . . ?
C120 C81 C44 118.0(10) . . ?
C120 C81 C135 124.4(10) . . ?
C71 C82 C72 120.2(9) . . ?
C71 C82 C127 119.3(10) . . ?
C127 C82 C72 120.5(10) . . ?
C99 C98 C102 121.9(10) . . ?
C99 C98 C127 117.6(10) . . ?
C102 C98 C127 120.5(10) . . ?
C98 C99 C4 117.2(10) . . ?
C103 C99 C98 122.0(10) . . ?
C103 C99 C4 120.8(10) . . ?
O14 C4 N8 119.1(11) . . ?
O14 C4 C99 119.5(10) . . ?
N8 C4 C99 121.3(11) . . ?
O12 C101 N8 119.1(12) . . ?
O12 C101 C102 121.8(11) . . ?
N8 C101 C102 118.9(11) . . ?
C98 C102 C101 120.0(10) . . ?
C98 C102 C129 118.6(10) . . ?
C129 C102 C101 120.9(11) . . ?
C118 C103 C99 121.3(10) . . ?
C51 C104 C174 120.7(10) . . ?
C66 C104 C51 118.5(10) . . ?
C66 C104 C174 120.8(10) . . ?
C6 C114 C44 120.4(9) . . ?
C6 C114 C46 120.6(9) . . ?
C46 C114 C44 119.0(9) . . ?
C61 C115 C149 123.4(12) . . ?
C61 C115 C217 117.3(12) . . ?
C149 C115 C217 119.1(12) . . ?
C48 C118 C148 118.4(9) . . ?
C103 C118 C48 118.0(10) . . ?
C103 C118 C148 123.5(10) . . ?
C131 C119 C71 120.9(10) . . ?
C205 C119 C71 115.0(11) . . ?
C205 C119 C131 122.2(11) . . ?
C41 C120 C81 123.0(10) . . ?
C72 C121 C131 117.5(10) . . ?
C72 C121 C224 122.6(11) . . ?
C131 C121 C224 119.9(10) . . ?
C135 C123 C124 125.0(12) . . ?
C266 C123 C124 116.6(12) . . ?
C266 C123 C135 117.6(12) . . ?
C123 C124 C223 121.1(12) . . ?
C125 C124 C123 121.3(13) . . ?
C125 C124 C223 117.5(11) . . ?
C206 C125 C124 123.8(12) . . ?
C251 C125 C124 116.3(11) . . ?
C251 C125 C206 119.9(11) . . ?
C48 C127 C82 119.7(10) . . ?
C98 C127 C48 120.3(9) . . ?
C98 C127 C82 119.8(10) . . ?
C24 C128 C156 120.1(10) . . ?
C24 C128 C167 118.3(10) . . ?
C167 C128 C156 121.6(10) . . ?
C72 C129 C102 123.8(11) . . ?
C49 C130 C57 116.7(9) . . ?
C49 C130 C76 118.0(9) . . ?
C76 C130 C57 125.3(9) . . ?
C119 C131 C121 118.6(10) . . ?
C172 C131 C119 121.4(12) . . ?
C172 C131 C121 119.5(11) . . ?
C20 C135 C81 116.6(9) . . ?
C20 C135 C123 120.0(10) . . ?
C123 C135 C81 122.9(10) . . ?
C188 C136 C214 115.7(11) . . ?
C188 C136 C215 123.0(10) . . ?
C215 C136 C214 121.2(11) . . ?
C118 C148 C57 119.4(11) . . ?
C156 C148 C57 119.5(10) . . ?
C156 C148 C118 120.6(9) . . ?
C250 C149 C115 122.7(12) . . ?
C51 C152 C166 118.9(11) . . ?
C51 C152 C267 116.8(10) . . ?
C267 C152 C166 124.1(12) . . ?
C184 C153 C43 118.1(10) . . ?
C128 C156 C148 117.6(11) . . ?
C260 C156 C128 121.7(12) . . ?
C260 C156 C148 120.4(11) . . ?
C152 C166 C217 123.9(12) . . ?
C180 C166 C152 118.5(12) . . ?
C180 C166 C217 117.6(10) . . ?
C244 C167 C128 121.7(11) . . ?
C175 C171 C255 123.6(10) . . ?
C225 C171 C175 121.3(11) . . ?
C225 C171 C255 115.1(12) . . ?
C257 C172 C131 120.0(13) . . ?
C65 C173 C223 124.1(11) . . ?
C201 C174 C104 121.0(9) . . ?
C223 C174 C104 117.1(10) . . ?
C223 C174 C201 120.2(11) . . ?
C171 C175 C218 117.4(10) . . ?
C295 C175 C171 122.6(11) . . ?
C295 C175 C218 119.5(12) . . ?
C257 C177 C224 120.4(12) . . ?
C318 C177 C224 116.1(12) . . ?
C318 C177 C257 123.3(12) . . ?
C21 C180 C59 118.5(13) . . ?
C166 C180 C21 122.9(10) . . ?
C166 C180 C59 118.1(12) . . ?
C153 C184 C57 121.0(10) . . ?
C153 C184 C249 120.1(11) . . ?
C249 C184 C57 118.9(10) . . ?
O24 C186 N12 124.4(13) . . ?
O24 C186 C187 116.0(13) . . ?
N12 C186 C187 119.5(12) . . ?
C186 C187 C188 121.6(12) . . ?
C301 C187 C186 122.4(12) . . ?
C301 C187 C188 116.0(12) . . ?
C136 C188 C187 119.6(11) . . ?
C189 C188 C136 123.6(10) . . ?
C189 C188 C187 116.7(11) . . ?
C188 C189 C190 122.3(11) . . ?
C188 C189 C269 117.4(11) . . ?
C269 C189 C190 120.3(12) . . ?
O36 C190 N12 117.1(12) . . ?
O36 C190 C189 122.9(12) . . ?
N12 C190 C189 119.7(12) . . ?
C174 C201 C22 116.4(10) . . ?
C206 C201 C22 120.5(10) . . ?
C206 C201 C174 122.4(10) . . ?
C246 C205 C119 126.8(11) . . ?
C201 C206 C125 115.5(10) . . ?
C201 C206 C292 121.9(10) . . ?
C292 C206 C125 122.6(12) . . ?
C218 C214 C136 115.5(11) . . ?
C275 C214 C136 122.6(11) . . ?
C275 C214 C218 120.8(10) . . ?
C136 C215 C221 123.0(11) . . ?
C287 C215 C136 114.6(11) . . ?
C287 C215 C221 122.4(12) . . ?
C277 C216 C20 120.5(12) . . ?
C115 C217 C166 118.4(11) . . ?
C115 C217 C305 117.8(12) . . ?
C305 C217 C166 123.6(11) . . ?
C214 C218 C175 118.6(11) . . ?
C214 C218 C268 122.3(10) . . ?
C268 C218 C175 118.7(10) . . ?
C215 C221 C268 115.3(11) . . ?
C276 C221 C215 127.4(12) . . ?
C276 C221 C268 117.3(12) . . ?
C173 C223 C124 122.7(11) . . ?
C173 C223 C174 117.5(12) . . ?
C174 C223 C124 118.5(10) . . ?
C121 C224 C177 114.6(11) . . ?
C255 C224 C121 128.3(11) . . ?
C255 C224 C177 117.0(11) . . ?
C318 C225 C171 121.6(12) . . ?
C230 C226 C227 119.8(12) . . ?
C230 C226 C285 120.9(12) . . ?
C285 C226 C227 119.3(13) . . ?
O35 C227 N14 117.9(13) . . ?
O35 C227 C226 121.1(13) . . ?
N14 C227 C226 121.0(13) . . ?
O34 C228 N14 116.0(12) . . ?
O34 C228 C229 123.1(14) . . ?
N14 C228 C229 118.3(13) . . ?
C228 C229 C230 123.6(13) . . ?
C295 C229 C228 119.8(12) . . ?
C295 C229 C230 116.4(12) . . ?
C226 C230 C268 120.4(11) . . ?
C229 C230 C226 116.6(12) . . ?
C229 C230 C268 122.9(12) . . ?
C241 C237 C238 119.9(11) . . ?
C292 C237 C238 119.8(12) . . ?
C292 C237 C241 120.1(11) . . ?
O40 C238 N15 122.6(12) . . ?
O40 C238 C237 117.8(11) . . ?
N15 C238 C237 119.5(12) . . ?
O39 C239 N15 116.6(12) . . ?
O39 C239 C240 122.0(12) . . ?
N15 C239 C240 121.4(12) . . ?
C241 C240 C239 119.7(12) . . ?
C241 C240 C298 120.0(11) . . ?
C298 C240 C239 120.3(11) . . ?
C237 C241 C22 122.5(10) . . ?
C240 C241 C22 118.2(11) . . ?
C240 C241 C237 119.0(10) . . ?
O18 C243 N16 119.4(12) . . ?
O18 C243 C244 119.0(11) . . ?
N16 C243 C244 121.4(11) . . ?
C167 C244 C243 121.0(11) . . ?
C167 C244 C245 118.2(10) . . ?
C245 C244 C243 120.7(11) . . ?
C16 C245 C244 123.0(10) . . ?
C16 C245 C246 120.1(10) . . ?
C244 C245 C246 116.6(10) . . ?
C205 C246 C245 115.4(10) . . ?
C205 C246 C247 124.4(11) . . ?
C247 C246 C245 120.2(11) . . ?
O28 C247 N16 121.6(13) . . ?
O28 C247 C246 115.5(12) . . ?
N16 C247 C246 121.8(12) . . ?
C260 C249 C184 122.0(11) . . ?
C149 C250 C304 118.1(13) . . ?
C286 C251 C125 121.4(13) . . ?
C46 C253 C14 124.2(11) . . ?
C171 C255 C224 121.8(11) . . ?
C171 C255 C275 114.3(10) . . ?
C224 C255 C275 123.3(11) . . ?
C172 C257 C177 121.9(12) . . ?
C2BA C258 N4 113.8(12) . . ?
C156 C260 C249 119.7(11) . . ?
C277 C266 C123 117.6(11) . . ?
C286 C266 C123 120.5(12) . . ?
C286 C266 C277 120.8(12) . . ?
C67 C267 C152 123.9(12) . . ?
C218 C268 C221 122.5(11) . . ?
C218 C268 C230 118.6(10) . . ?
C221 C268 C230 118.9(11) . . ?
C189 C269 C275 122.7(12) . . ?
O37 C270 N18 117.2(16) . . ?
O37 C270 C271 118.9(16) . . ?
N18 C270 C271 122.2(15) . . ?
C307 C271 C270 120.2(10) . . ?
C307 C271 C272 120.0 . . ?
C272 C271 C270 118.9(10) . . ?
C271 C307 C306 120.0 . . ?
C309 C306 C307 120.0 . . ?
C306 C309 C308 120.0 . . ?
C306 C309 C310 118.2(9) . . ?
C308 C309 C310 121.2(9) . . ?
C309 C308 C272 120.0 . . ?
C309 C308 C313 123.4(9) . . ?
C272 C308 C313 116.4(9) . . ?
C271 C272 C273 119.3(9) . . ?
C308 C272 C271 120.0 . . ?
C308 C272 C273 120.7(9) . . ?
C272 C273 C274 119.6(13) . . ?
C315 C273 C272 121.3(14) . . ?
C315 C273 C274 119.1(14) . . ?
O38 C274 N18 117.1(15) . . ?
O38 C274 C273 123.2(16) . . ?
N18 C274 C273 119.4(16) . . ?
C214 C275 C255 122.1(11) . . ?
C214 C275 C269 116.5(11) . . ?
C269 C275 C255 120.7(11) . . ?
C221 C276 C285 126.7(13) . . ?
C266 C277 C216 120.8(12) . . ?
C5AA C278 N6 118.8(13) . . ?
C4AA C278 N6 109.8(13) . . ?
C4AA C278 C5AA 124.6(13) . . ?
O32 C280 N19 112.9(13) . . ?
O32 C280 C281 124.0(16) . . ?
C281 C280 N19 123.1(16) . . ?
C280 C281 C320 122.2(14) . . ?
C280 C281 C282 121.5(13) . . ?
C282 C281 C320 115.9(13) . . ?
O31 C284 N19 110.0(14) . . ?
O31 C284 C283 130.6(17) . . ?
N19 C284 C283 119.1(14) . . ?
C276 C285 C226 115.6(14) . . ?
C251 C286 C266 121.0(13) . . ?
C301 C287 C215 123.2(14) . . ?
C206 C292 C237 118.2(12) . . ?
C229 C295 C175 123.4(12) . . ?
C21 C298 C240 121.2(12) . . ?
C187 C301 C287 123.5(14) . . ?
C250 C304 C305 120.9(12) . . ?
C250 C304 C314 120.6(13) . . ?
C314 C304 C305 118.4(12) . . ?
C217 C305 C321 122.9(13) . . ?
C304 C305 C217 117.8(12) . . ?
C304 C305 C321 118.1(12) . . ?
C313 C312 C311 122.4(12) . . ?
C321 C312 C313 116.9(13) . . ?
C321 C312 C311 118.7(12) . . ?
C308 C313 C312 113.8(12) . . ?
C308 C313 C314 122.6(12) . . ?
C314 C313 C312 120.1(12) . . ?
C304 C314 C313 119.8(13) . . ?
C315 C314 C304 120.5(14) . . ?
C315 C314 C313 119.2(14) . . ?
C314 C315 C273 118.3(15) . . ?
N12 C316 C0AA 113.2(13) . . ?
C225 C318 C177 124.5(13) . . ?
C321 C320 C281 124.6(15) . . ?
C312 C321 C305 120.0(13) . . ?
C320 C321 C305 122.6(13) . . ?
C320 C321 C312 117.4(13) . . ?
C283 C322 C323 120.0 . . ?
C322 C283 C284 117.3(10) . . ?
C322 C283 C282 120.0 . . ?
C282 C283 C284 121.5(10) . . ?
C281 C282 C283 117.0(9) . . ?
C281 C282 C311 122.9(9) . . ?
C311 C282 C283 120.0 . . ?
C282 C311 C312 119.6(9) . . ?
C310 C311 C312 119.8(9) . . ?
C310 C311 C282 120.0 . . ?
C311 C310 C309 116.2(9) . . ?
C311 C310 C323 120.0 . . ?
C323 C310 C309 123.6(9) . . ?
C310 C323 C322 120.0 . . ?
C17 N1 C303 118.2(11) . . ?
C1C N1 C17 122.6(10) . . ?
C1C N1 C303 119.2(10) . . ?
C30 N3 C0BA 120.2(10) . . ?
C31 N3 C30 122.8(10) . . ?
C31 N3 C0BA 116.1(11) . . ?
C52 N5 C5 121.0(12) . . ?
C52 N5 C56 122.7(12) . . ?
C56 N5 C5 116.3(11) . . ?
C87 N7 C83 116.8(11) . . ?
C87 N7 C290 123.5(12) . . ?
C290 N7 C83 119.4(11) . . ?
C108 N9 C329 119.1(11) . . ?
C112 N9 C108 119.1(11) . . ?
C112 N9 C329 121.4(11) . . ?
C141 N10 C7 119.0(12) . . ?
C142 N10 C7 120.0(12) . . ?
C142 N10 C141 120.9(13) . . ?
C159 N11 C163 121.0(10) . . ?
C159 N11 C319 120.6(10) . . ?
C163 N11 C319 118.2(10) . . ?
C196 N13 C197 117.8(14) . . ?
C196 N13 C300 122.3(14) . . ?
C197 N13 C300 118.5(14) . . ?
C261 N17 C9 119.4(11) . . ?
C265 N17 C9 120.5(12) . . ?
C265 N17 C261 118.8(12) . . ?
C324 N20 C328 121.9(10) . . ?
C324 N20 C331 118.2(11) . . ?
C328 N20 C331 119.9(11) . . ?
O1 C17 N1 119.9(11) . . ?
O1 C17 C19 123.0(11) . . ?
C19 C17 N1 116.7(12) . . ?
C1A C19 C17 123.5(11) . . ?
C107 C19 C17 119.7(11) . . ?
C107 C19 C1A 116.6(10) . . ?
C19 C1A C1B 115.5(11) . . ?
C19 C1A C1G 123.0(10) . . ?
C1G C1A C1B 121.2(11) . . ?
C1C C1B C1A 123.3(12) . . ?
C155 C1B C1A 115.8(11) . . ?
C155 C1B C1C 120.8(12) . . ?
O10 C1C N1 121.3(11) . . ?
O10 C1C C1B 120.4(13) . . ?
N1 C1C C1B 118.3(12) . . ?
C1E C1D C26 118.5(10) . . ?
C23 C1D C1E 119.8(9) . . ?
C23 C1D C26 121.7(9) . . ?
C1D C1E C105 120.3(9) . . ?
C116 C1E C1D 118.3(11) . . ?
C116 C1E C105 121.4(10) . . ?
C36 C1F C54 120.3(9) . . ?
C36 C1F C62 118.9(10) . . ?
C62 C1F C54 120.8(9) . . ?
C1A C1G C58 117.8(10) . . ?
C1A C1G C63 122.9(10) . . ?
C63 C1G C58 119.3(10) . . ?
C1D C23 C126 120.9(9) . . ?
C1D C23 C326 121.3(10) . . ?
C326 C23 C126 116.9(11) . . ?
C26 C25 C50 119.2(9) . . ?
C26 C25 C91 118.3(10) . . ?
C50 C25 C91 122.5(11) . . ?
C1D C26 C117 116.9(10) . . ?
C25 C26 C1D 122.0(9) . . ?
C25 C26 C117 120.9(9) . . ?
C28 C27 C31 120.1(10) . . ?
C91 C27 C28 120.1(9) . . ?
C91 C27 C31 119.7(11) . . ?
C27 C28 C117 119.6(9) . . ?
C29 C28 C27 118.4(9) . . ?
C29 C28 C117 122.0(10) . . ?
C28 C29 C30 120.7(11) . . ?
C28 C29 C317 116.8(10) . . ?
C317 C29 C30 122.3(10) . . ?
O23 C30 N3 120.2(10) . . ?
O23 C30 C29 120.9(11) . . ?
N3 C30 C29 118.5(11) . . ?
O6 C31 N3 117.5(10) . . ?
O6 C31 C27 123.6(10) . . ?
N3 C31 C27 118.8(11) . . ?
C36 C33 C96 120.4(9) . . ?
C79 C33 C36 117.9(9) . . ?
C79 C33 C96 121.7(10) . . ?
C62 C34 C95 120.0(10) . . ?
C79 C34 C62 118.7(10) . . ?
C79 C34 C95 121.3(10) . . ?
C145 C35 C92 117.3(10) . . ?
C145 C35 C150 122.3(13) . . ?
C150 C35 C92 119.9(12) . . ?
C1F C36 C122 118.9(9) . . ?
C33 C36 C1F 121.6(9) . . ?
C33 C36 C122 119.4(9) . . ?
C73 C37 C133 120.5(13) . . ?
C219 C37 C73 119.5(14) . . ?
C219 C37 C133 119.6(14) . . ?
C133 C47 C105 122.5(13) . . ?
C25 C50 C73 123.9(11) . . ?
C105 C50 C25 119.4(11) . . ?
C105 C50 C73 116.7(10) . . ?
O25 C52 N5 125.2(12) . . ?
O25 C52 C53 115.9(12) . . ?
N5 C52 C53 117.7(12) . . ?
C54 C53 C52 119.6(11) . . ?
C165 C53 C52 123.5(11) . . ?
C165 C53 C54 115.3(11) . . ?
C53 C54 C1F 121.3(10) . . ?
C55 C54 C1F 118.7(10) . . ?
C55 C54 C53 119.9(10) . . ?
C56 C55 C54 118.4(11) . . ?
C222 C55 C54 117.8(11) . . ?
C222 C55 C56 123.5(11) . . ?
O29 C56 N5 121.2(12) . . ?
O29 C56 C55 118.9(12) . . ?
N5 C56 C55 117.7(12) . . ?
C146 C58 C1G 118.3(11) . . ?
C202 C58 C1G 118.9(10) . . ?
C202 C58 C146 122.1(10) . . ?
C122 C60 C64 121.8(10) . . ?
C122 C60 C220 120.3(10) . . ?
C220 C60 C64 117.5(9) . . ?
C1F C62 C134 119.9(10) . . ?
C34 C62 C1F 120.0(9) . . ?
C34 C62 C134 119.6(10) . . ?
C1G C63 C132 115.1(10) . . ?
C139 C63 C1G 123.6(11) . . ?
C139 C63 C132 121.2(13) . . ?
C96 C64 C60 115.7(10) . . ?
C96 C64 C170 125.0(11) . . ?
C170 C64 C60 119.0(9) . . ?
C89 C70 C294 123.2(10) . . ?
C146 C70 C89 119.1(10) . . ?
C146 C70 C294 117.5(11) . . ?
C37 C73 C50 116.4(11) . . ?
C37 C73 C92 117.6(12) . . ?
C50 C73 C92 125.4(11) . . ?
C77 C75 C93 120.8(10) . . ?
C263 C75 C77 119.8(10) . . ?
C263 C75 C93 119.2(10) . . ?
C75 C77 C80 119.5(10) . . ?
C151 C77 C75 121.2(10) . . ?
C151 C77 C80 118.5(10) . . ?
C33 C79 C34 122.9(10) . . ?
C33 C79 C161 119.5(9) . . ?
C34 C79 C161 117.6(10) . . ?
C90 C80 C77 118.2(9) . . ?
C178 C80 C77 119.4(10) . . ?
C178 C80 C90 122.5(10) . . ?
O5 C83 N7 120.1(11) . . ?
O5 C83 C84 120.2(12) . . ?
N7 C83 C84 119.7(11) . . ?
C85 C84 C83 120.8(11) . . ?
C85 C84 C200 117.4(10) . . ?
C200 C84 C83 121.7(11) . . ?
C84 C85 C86 119.9(10) . . ?
C84 C85 C90 119.5(10) . . ?
C86 C85 C90 120.5(10) . . ?
C85 C86 C87 117.8(10) . . ?
C185 C86 C85 121.0(10) . . ?
C185 C86 C87 121.1(11) . . ?
O8 C87 N7 115.0(11) . . ?
O8 C87 C86 120.2(12) . . ?
N7 C87 C86 124.7(12) . . ?
C94 C88 C97 120.1(11) . . ?
C154 C88 C94 121.6(11) . . ?
C154 C88 C97 118.2(11) . . ?
C213 C89 C70 122.4(9) . . ?
C213 C89 C259 118.5(10) . . ?
C259 C89 C70 119.1(10) . . ?
C80 C90 C85 120.2(10) . . ?
C80 C90 C169 120.3(9) . . ?
C85 C90 C169 119.3(10) . . ?
C27 C91 C25 121.9(11) . . ?
C35 C92 C73 118.7(11) . . ?
C35 C92 C137 114.8(11) . . ?
C137 C92 C73 124.5(12) . . ?
C154 C93 C75 121.7(10) . . ?
C169 C93 C75 118.7(10) . . ?
C169 C93 C154 119.7(11) . . ?
C88 C94 C176 122.5(12) . . ?
C113 C95 C34 117.6(11) . . ?
C113 C95 C158 122.6(12) . . ?
C158 C95 C34 119.8(11) . . ?
C64 C96 C33 120.6(10) . . ?
C248 C96 C33 116.2(10) . . ?
C248 C96 C64 123.1(10) . . ?
C88 C97 C147 116.0(10) . . ?
C88 C97 C212 118.5(11) . . ?
C212 C97 C147 124.5(11) . . ?
C47 C105 C1E 120.5(11) . . ?
C47 C105 C50 120.4(11) . . ?
C50 C105 C1E 119.1(10) . . ?
C157 C106 C170 119.7(10) . . ?
C179 C106 C157 119.9(11) . . ?
C179 C106 C170 120.0(10) . . ?
C202 C107 C19 122.8(10) . . ?
O21 C108 N9 114.9(10) . . ?
O21 C108 C109 124.0(12) . . ?
C109 C108 N9 120.2(11) . . ?
C108 C109 C110 120.9(11) . . ?
C108 C109 C191 121.1(11) . . ?
C191 C109 C110 118.0(10) . . ?
C109 C110 C181 121.0(10) . . ?
C111 C110 C109 118.6(10) . . ?
C111 C110 C181 120.0(10) . . ?
C110 C111 C112 119.1(11) . . ?
C294 C111 C110 120.4(10) . . ?
C294 C111 C112 120.3(10) . . ?
O22 C112 N9 117.8(11) . . ?
O22 C112 C111 120.5(11) . . ?
N9 C112 C111 121.4(11) . . ?
C160 C113 C95 123.1(11) . . ?
C327 C116 C1E 123.3(10) . . ?
C26 C117 C28 119.1(10) . . ?
C207 C117 C26 122.0(9) . . ?
C207 C117 C28 118.8(9) . . ?
C60 C122 C36 120.4(10) . . ?
C60 C122 C165 122.2(10) . . ?
C165 C122 C36 117.4(10) . . ?
C182 C126 C23 121.4(9) . . ?
C182 C126 C207 118.3(9) . . ?
C207 C126 C23 117.3(10) . . ?
C155 C132 C63 122.0(11) . . ?
C47 C133 C37 116.8(13) . . ?
C192 C134 C62 119.0(11) . . ?
C222 C134 C62 115.8(11) . . ?
C222 C134 C192 124.9(11) . . ?
C204 C137 C92 120.7(11) . . ?
C297 C137 C92 121.1(11) . . ?
C297 C137 C204 118.2(11) . . ?
C199 C138 C211 119.8(11) . . ?
C199 C138 C299 117.5(12) . . ?
C211 C138 C299 122.6(13) . . ?
C63 C139 C181 117.0(12) . . ?
C210 C139 C63 126.0(12) . . ?
C210 C139 C181 116.4(11) . . ?
C141 C140 C144 124.9(13) . . ?
C141 C140 C204 120.8(12) . . ?
C144 C140 C204 114.2(11) . . ?
O19 C141 N10 121.6(13) . . ?
O19 C141 C140 120.8(13) . . ?
C140 C141 N10 117.3(13) . . ?
O33 C142 N10 120.5(15) . . ?
O33 C142 C143 116.8(17) . . ?
N10 C142 C143 122.3(17) . . ?
C140 C144 C183 123.6(12) . . ?
C140 C144 C143 113.1(13) . . ?
C183 C144 C143 123.1(13) . . ?
C219 C145 C35 120.7(12) . . ?
C70 C146 C58 118.6(11) . . ?
C70 C146 C181 120.6(11) . . ?
C181 C146 C58 120.7(10) . . ?
C158 C147 C97 122.1(12) . . ?
C193 C147 C97 119.1(11) . . ?
C193 C147 C158 118.8(12) . . ?
C164 C150 C35 122.1(12) . . ?
C254 C150 C35 120.1(12) . . ?
C254 C150 C164 117.6(12) . . ?
C77 C151 C242 120.2(10) . . ?
C77 C151 C293 115.6(10) . . ?
C293 C151 C242 122.4(12) . . ?
C88 C154 C93 120.7(10) . . ?
C88 C154 C302 122.3(10) . . ?
C302 C154 C93 116.9(11) . . ?
C132 C155 C1B 122.5(11) . . ?
C259 C157 C106 121.7(10) . . ?
C95 C158 C147 123.6(13) . . ?
C192 C158 C95 117.8(11) . . ?
C192 C158 C147 118.5(12) . . ?
O7 C159 N11 118.4(11) . . ?
O7 C159 C160 121.4(11) . . ?
N11 C159 C160 120.1(11) . . ?
C113 C160 C159 121.1(11) . . ?
C113 C160 C161 118.0(10) . . ?
C161 C160 C159 120.6(10) . . ?
C160 C161 C79 121.6(10) . . ?
C160 C161 C162 118.0(10) . . ?
C162 C161 C79 120.2(9) . . ?
C163 C162 C161 121.3(10) . . ?
C248 C162 C161 116.4(10) . . ?
C248 C162 C163 122.0(10) . . ?
O11 C163 N11 117.2(10) . . ?
O11 C163 C162 123.2(11) . . ?
N11 C163 C162 117.9(10) . . ?
C150 C164 C198 123.9(14) . . ?
C53 C165 C122 125.2(11) . . ?
C296 C168 C211 121.4(13) . . ?
C93 C169 C90 121.3(10) . . ?
C93 C169 C212 120.9(10) . . ?
C212 C169 C90 117.8(9) . . ?
C106 C170 C64 118.1(9) . . ?
C106 C170 C213 116.3(10) . . ?
C213 C170 C64 125.6(9) . . ?
C94 C176 C193 118.7(13) . . ?
C80 C178 C208 122.0(10) . . ?
C200 C178 C80 114.1(11) . . ?
C200 C178 C208 124.0(11) . . ?
C220 C179 C106 121.4(11) . . ?
C110 C181 C139 119.1(11) . . ?
C146 C181 C110 119.4(10) . . ?
C146 C181 C139 121.0(11) . . ?
C236 C182 C126 120.1(10) . . ?
C279 C182 C126 114.5(10) . . ?
C279 C182 C236 125.3(11) . . ?
C144 C183 C211 120.1(11) . . ?
C144 C183 C297 119.7(11) . . ?
C297 C183 C211 119.9(11) . . ?
C86 C185 C212 120.1(11) . . ?
C210 C191 C109 120.3(11) . . ?
C134 C192 C158 120.7(11) . . ?
C252 C192 C134 123.3(13) . . ?
C252 C192 C158 115.7(11) . . ?
C176 C193 C147 119.4(13) . . ?
C176 C193 C256 122.5(13) . . ?
C256 C193 C147 118.0(13) . . ?
C198 C194 C195 115.4(12) . . ?
C198 C194 C199 124.1(11) . . ?
C199 C194 C195 119.7(12) . . ?
C194 C195 C196 120.1(13) . . ?
C209 C195 C194 116.5(13) . . ?
C209 C195 C196 121.6(13) . . ?
O27 C196 N13 122.6(15) . . ?
O27 C196 C195 116.1(15) . . ?
N13 C196 C195 120.4(13) . . ?
O26 C197 N13 117.6(14) . . ?
O26 C197 C198 119.9(14) . . ?
N13 C197 C198 122.5(14) . . ?
C194 C198 C164 114.9(12) . . ?
C197 C198 C164 122.6(13) . . ?
C197 C198 C194 121.4(13) . . ?
C138 C199 C194 121.6(11) . . ?
C138 C199 C254 122.1(11) . . ?
C194 C199 C254 116.3(11) . . ?
C178 C200 C84 125.8(11) . . ?
C58 C202 C213 118.3(10) . . ?
C107 C202 C58 119.4(10) . . ?
C107 C202 C213 121.7(11) . . ?
C137 C204 C140 124.3(12) . . ?
C126 C207 C117 119.7(9) . . ?
C289 C207 C117 117.4(9) . . ?
C289 C207 C126 122.4(11) . . ?
C178 C208 C234 125.3(11) . . ?
C242 C208 C178 117.0(11) . . ?
C242 C208 C234 117.3(12) . . ?
C299 C209 C195 123.9(14) . . ?
C191 C210 C139 123.8(11) . . ?
C138 C211 C168 122.6(12) . . ?
C138 C211 C183 119.4(11) . . ?
C168 C211 C183 117.6(12) . . ?
C169 C212 C97 117.6(10) . . ?
C169 C212 C185 120.8(10) . . ?
C185 C212 C97 121.5(11) . . ?
C89 C213 C170 120.8(9) . . ?
C89 C213 C202 117.1(10) . . ?
C170 C213 C202 121.5(10) . . ?
C145 C219 C37 117.6(14) . . ?
C179 C220 C60 120.0(10) . . ?
C55 C222 C134 126.3(12) . . ?
C232 C231 C236 122.2(12) . . ?
C231 C232 C233 117.9(13) . . ?
C232 C233 C234 122.1(11) . . ?
C330 C233 C232 120.4(12) . . ?
C330 C233 C234 117.1(11) . . ?
C208 C234 C233 114.4(13) . . ?
C235 C234 C208 123.9(13) . . ?
C235 C234 C233 117.4(11) . . ?
C234 C235 C289 118.5(11) . . ?
C236 C235 C234 119.9(11) . . ?
C236 C235 C289 121.3(11) . . ?
C182 C236 C235 118.9(11) . . ?
C231 C236 C182 121.4(11) . . ?
C231 C236 C235 119.5(11) . . ?
C208 C242 C151 121.2(12) . . ?
C288 C242 C151 122.7(12) . . ?
C288 C242 C208 116.0(11) . . ?
C96 C248 C162 125.3(10) . . ?
C256 C252 C192 125.4(13) . . ?
C150 C254 C199 122.9(12) . . ?
C150 C254 C297 119.8(10) . . ?
C199 C254 C297 117.2(11) . . ?
C252 C256 C193 118.1(13) . . ?
C157 C259 C89 119.2(10) . . ?
O13 C261 N17 120.1(11) . . ?
O13 C261 C262 121.2(12) . . ?
N17 C261 C262 118.5(12) . . ?
C263 C262 C261 121.5(11) . . ?
C263 C262 C302 117.7(10) . . ?
C302 C262 C261 120.0(10) . . ?
C75 C263 C262 121.2(11) . . ?
C75 C263 C264 121.1(10) . . ?
C264 C263 C262 117.6(10) . . ?
C265 C264 C263 117.7(12) . . ?
C293 C264 C263 116.5(11) . . ?
C293 C264 C265 125.7(13) . . ?
O20 C265 N17 116.4(12) . . ?
O20 C265 C264 118.6(13) . . ?
N17 C265 C264 124.9(13) . . ?
C325 C279 C182 125.1(11) . . ?
C330 C288 C242 125.3(13) . . ?
C207 C289 C235 116.0(10) . . ?
C317 C289 C207 120.6(12) . . ?
C317 C289 C235 121.7(11) . . ?
C264 C293 C151 125.7(12) . . ?
C111 C294 C70 121.9(11) . . ?
C168 C296 C143 126.2(16) . . ?
C137 C297 C183 119.8(11) . . ?
C137 C297 C254 119.5(11) . . ?
C183 C297 C254 120.6(11) . . ?
C209 C299 C138 120.3(14) . . ?
N13 C300 C7AA 129(3) . . ?
C154 C302 C262 122.7(10) . . ?
N1 C303 C2AA 120.4(11) . . ?
C289 C317 C29 122.4(12) . . ?
O30 C324 N20 122.0(11) . . ?
O30 C324 C325 117.9(11) . . ?
N20 C324 C325 119.7(11) . . ?
C279 C325 C324 123.2(11) . . ?
C279 C325 C326 115.4(11) . . ?
C326 C325 C324 119.6(10) . . ?
C23 C326 C325 121.4(10) . . ?
C23 C326 C327 120.4(10) . . ?
C325 C326 C327 118.1(10) . . ?
C116 C327 C326 116.8(10) . . ?
C116 C327 C328 122.1(10) . . ?
C328 C327 C326 120.8(11) . . ?
O16 C328 N20 121.8(10) . . ?
O16 C328 C327 119.0(11) . . ?
N20 C328 C327 118.8(11) . . ?
C288 C330 C233 117.8(13) . . ?
C142 C143 C144 120.4(16) . . ?
C142 C143 C296 128.2(18) . . ?
C296 C143 C144 111.3(17) . . ?
C1AA C0AA C316 111.8(14) . . ?
C303 C2AA C3AA 119.8(14) . . ?
C6AA C5AA C278 126.5(16) . . ?
C8AA C4AA C278 123.8(17) . . ?
C3BA C2BA C258 117.4(15) . . ?

loop_
_geom_bond_atom_site_label_1
_geom_bond_atom_site_label_2
_geom_bond_distance
_geom_bond_site_symmetry_2
_geom_bond_publ_flag
O2 C42 1.287(11) . ?
O3 C69 1.288(12) . ?
O4 C12 1.252(11) . ?
O9 C38 1.213(11) . ?
O12 C101 1.213(12) . ?
O14 C4 1.256(11) . ?
O15 C68 1.297(13) . ?
O17 C13 1.243(11) . ?
O18 C243 1.237(12) . ?
O24 C186 1.249(12) . ?
O28 C247 1.243(13) . ?
O31 C284 1.273(15) . ?
O32 C280 1.238(15) . ?
O34 C228 1.242(13) . ?
O35 C227 1.275(13) . ?
O36 C190 1.234(13) . ?
O37 C270 1.245(15) . ?
O38 C274 1.325(15) . ?
O39 C239 1.231(12) . ?
O40 C238 1.240(13) . ?
N2 C12 1.373(12) . ?
N2 C13 1.366(12) . ?
N2 C9AA 1.508(13) . ?
N4 C38 1.347(12) . ?
N4 C42 1.391(12) . ?
N4 C258 1.493(12) . ?
N6 C68 1.377(13) . ?
N6 C69 1.391(13) . ?
N6 C278 1.500(14) . ?
N8 C4 1.385(12) . ?
N8 C101 1.391(12) . ?
N8 C203 1.490(12) . ?
N12 C186 1.394(13) . ?
N12 C190 1.410(13) . ?
N12 C316 1.495(14) . ?
N14 C100 1.524(13) . ?
N14 C227 1.375(13) . ?
N14 C228 1.403(13) . ?
N15 C1 1.544(13) . ?
N15 C238 1.388(13) . ?
N15 C239 1.355(13) . ?
N16 C2 1.527(13) . ?
N16 C243 1.413(13) . ?
N16 C247 1.345(13) . ?
N18 C3 1.523(16) . ?
N18 C270 1.399(15) . ?
N18 C274 1.377(15) . ?
N19 C280 1.413(14) . ?
N19 C284 1.387(15) . ?
N19 C1BA 1.476(15) . ?
C6 C10 1.435(11) . ?
C6 C32 1.410(11) . ?
C6 C114 1.385(11) . ?
C8 C15 1.403(11) . ?
C8 C32 1.435(11) . ?
C8 C76 1.412(11) . ?
C10 C11 1.395(12) . ?
C10 C14 1.448(12) . ?
C11 C12 1.403(12) . ?
C11 C78 1.397(12) . ?
C13 C14 1.398(12) . ?
C14 C253 1.392(12) . ?
C15 C40 1.404(11) . ?
C15 C44 1.407(11) . ?
C16 C24 1.417(12) . ?
C16 C71 1.401(12) . ?
C16 C245 1.392(12) . ?
C18 C32 1.425(12) . ?
C18 C49 1.440(11) . ?
C18 C78 1.415(12) . ?
C20 C46 1.445(12) . ?
C20 C135 1.374(12) . ?
C20 C216 1.415(13) . ?
C21 C45 1.413(13) . ?
C21 C180 1.405(13) . ?
C21 C298 1.389(13) . ?
C22 C45 1.385(13) . ?
C22 C201 1.451(13) . ?
C22 C241 1.416(13) . ?
C24 C48 1.424(11) . ?
C24 C128 1.421(12) . ?
C38 C39 1.452(12) . ?
C39 C40 1.430(11) . ?
C39 C74 1.390(12) . ?
C40 C41 1.405(11) . ?
C41 C42 1.439(12) . ?
C41 C120 1.357(12) . ?
C43 C49 1.421(12) . ?
C43 C153 1.378(12) . ?
C44 C81 1.403(12) . ?
C44 C114 1.425(11) . ?
C45 C51 1.430(13) . ?
C46 C114 1.402(12) . ?
C46 C253 1.393(12) . ?
C48 C118 1.425(12) . ?
C48 C127 1.416(12) . ?
C49 C130 1.407(11) . ?
C51 C104 1.421(12) . ?
C51 C152 1.396(13) . ?
C57 C130 1.446(12) . ?
C57 C148 1.459(12) . ?
C57 C184 1.443(12) . ?
C59 C61 1.388(14) . ?
C59 C180 1.416(13) . ?
C61 C115 1.384(14) . ?
C65 C66 1.414(12) . ?
C65 C69 1.411(13) . ?
C65 C173 1.381(13) . ?
C66 C67 1.407(13) . ?
C66 C104 1.384(12) . ?
C67 C68 1.422(13) . ?
C67 C267 1.351(12) . ?
C71 C82 1.392(12) . ?
C71 C119 1.438(12) . ?
C72 C82 1.437(12) . ?
C72 C121 1.424(12) . ?
C72 C129 1.409(12) . ?
C74 C76 1.388(11) . ?
C76 C130 1.409(11) . ?
C81 C120 1.388(12) . ?
C81 C135 1.487(12) . ?
C82 C127 1.428(12) . ?
C98 C99 1.387(12) . ?
C98 C102 1.391(12) . ?
C98 C127 1.408(12) . ?
C99 C4 1.472(12) . ?
C99 C103 1.378(12) . ?
C101 C102 1.455(13) . ?
C102 C129 1.404(12) . ?
C103 C118 1.365(12) . ?
C104 C174 1.435(12) . ?
C115 C149 1.383(14) . ?
C115 C217 1.397(14) . ?
C118 C148 1.454(13) . ?
C119 C131 1.420(13) . ?
C119 C205 1.398(13) . ?
C121 C131 1.436(13) . ?
C121 C224 1.451(13) . ?
C123 C124 1.434(14) . ?
C123 C135 1.424(13) . ?
C123 C266 1.421(14) . ?
C124 C125 1.434(14) . ?
C124 C223 1.461(14) . ?
C125 C206 1.419(13) . ?
C125 C251 1.415(14) . ?
C128 C156 1.438(12) . ?
C128 C167 1.423(12) . ?
C131 C172 1.413(13) . ?
C136 C188 1.397(13) . ?
C136 C214 1.459(13) . ?
C136 C215 1.394(13) . ?
C148 C156 1.446(13) . ?
C149 C250 1.370(14) . ?
C152 C166 1.431(13) . ?
C152 C267 1.412(13) . ?
C153 C184 1.376(12) . ?
C156 C260 1.382(13) . ?
C166 C180 1.400(13) . ?
C166 C217 1.454(13) . ?
C167 C244 1.372(12) . ?
C171 C175 1.419(13) . ?
C171 C225 1.401(13) . ?
C171 C255 1.426(13) . ?
C172 C257 1.366(14) . ?
C173 C223 1.394(13) . ?
C174 C201 1.431(13) . ?
C174 C223 1.404(12) . ?
C175 C218 1.454(13) . ?
C175 C295 1.402(14) . ?
C177 C224 1.456(13) . ?
C177 C257 1.403(14) . ?
C177 C318 1.368(14) . ?
C184 C249 1.435(12) . ?
C186 C187 1.423(14) . ?
C187 C188 1.439(13) . ?
C187 C301 1.344(14) . ?
C188 C189 1.396(13) . ?
C189 C190 1.416(14) . ?
C189 C269 1.421(13) . ?
C201 C206 1.412(13) . ?
C205 C246 1.375(13) . ?
C206 C292 1.408(13) . ?
C214 C218 1.401(13) . ?
C214 C275 1.388(13) . ?
C215 C221 1.412(13) . ?
C215 C287 1.389(13) . ?
C216 C277 1.402(14) . ?
C217 C305 1.449(13) . ?
C218 C268 1.408(13) . ?
C221 C268 1.423(13) . ?
C221 C276 1.386(14) . ?
C224 C255 1.436(13) . ?
C225 C318 1.351(13) . ?
C226 C227 1.437(14) . ?
C226 C230 1.418(14) . ?
C226 C285 1.424(14) . ?
C228 C229 1.403(14) . ?
C229 C230 1.409(13) . ?
C229 C295 1.399(14) . ?
C230 C268 1.450(14) . ?
C237 C238 1.430(14) . ?
C237 C241 1.414(13) . ?
C237 C292 1.407(13) . ?
C239 C240 1.424(13) . ?
C240 C241 1.391(13) . ?
C240 C298 1.410(14) . ?
C243 C244 1.421(13) . ?
C244 C245 1.405(13) . ?
C245 C246 1.455(12) . ?
C246 C247 1.434(13) . ?
C249 C260 1.417(13) . ?
C250 C304 1.384(14) . ?
C251 C286 1.369(14) . ?
C255 C275 1.450(13) . ?
C258 C2BA 1.497(16) . ?
C266 C277 1.395(13) . ?
C266 C286 1.381(14) . ?
C269 C275 1.413(13) . ?
C270 C271 1.412(14) . ?
C271 C307 1.3900 . ?
C271 C272 1.3900 . ?
C307 C306 1.3900 . ?
C306 C309 1.3900 . ?
C309 C308 1.3900 . ?
C309 C310 1.441(10) . ?
C308 C272 1.3900 . ?
C308 C313 1.403(12) . ?
C272 C273 1.434(13) . ?
C273 C274 1.449(15) . ?
C273 C315 1.397(15) . ?
C276 C285 1.406(14) . ?
C278 C5AA 1.456(14) . ?
C278 C4AA 1.455(15) . ?
C280 C281 1.367(15) . ?
C281 C320 1.416(14) . ?
C281 C282 1.382(13) . ?
C284 C283 1.454(14) . ?
C287 C301 1.365(14) . ?
C304 C305 1.410(14) . ?
C304 C314 1.403(14) . ?
C305 C321 1.459(14) . ?
C312 C313 1.428(15) . ?
C312 C321 1.409(14) . ?
C312 C311 1.449(13) . ?
C313 C314 1.420(14) . ?
C314 C315 1.384(16) . ?
C316 C0AA 1.538(16) . ?
C320 C321 1.402(15) . ?
C322 C283 1.3900 . ?
C322 C323 1.3900 . ?
C283 C282 1.3900 . ?
C282 C311 1.3900 . ?
C311 C310 1.3900 . ?
C310 C323 1.3900 . ?
O1 C17 1.249(11) . ?
O5 C83 1.266(12) . ?
O6 C31 1.270(12) . ?
O7 C159 1.252(12) . ?
O8 C87 1.252(12) . ?
O10 C1C 1.250(12) . ?
O11 C163 1.223(11) . ?
O13 C261 1.226(12) . ?
O16 C328 1.228(12) . ?
O19 C141 1.218(13) . ?
O20 C265 1.262(14) . ?
O21 C108 1.253(12) . ?
O22 C112 1.234(12) . ?
O23 C30 1.227(11) . ?
O25 C52 1.240(13) . ?
O26 C197 1.260(14) . ?
O27 C196 1.291(14) . ?
O29 C56 1.227(12) . ?
O30 C324 1.191(12) . ?
O33 C142 1.244(14) . ?
N1 C17 1.421(12) . ?
N1 C1C 1.370(12) . ?
N1 C303 1.461(12) . ?
N3 C30 1.355(12) . ?
N3 C31 1.357(12) . ?
N3 C0BA 1.549(13) . ?
N5 C5 1.559(14) . ?
N5 C52 1.365(13) . ?
N5 C56 1.397(13) . ?
N7 C83 1.419(13) . ?
N7 C87 1.375(13) . ?
N7 C290 1.393(13) . ?
N9 C108 1.420(13) . ?
N9 C112 1.360(12) . ?
N9 C329 1.507(14) . ?
N10 C7 1.534(14) . ?
N10 C141 1.397(13) . ?
N10 C142 1.360(14) . ?
N11 C159 1.375(12) . ?
N11 C163 1.416(12) . ?
N11 C319 1.475(12) . ?
N13 C196 1.385(14) . ?
N13 C197 1.388(14) . ?
N13 C300 1.524(15) . ?
N17 C9 1.537(13) . ?
N17 C261 1.384(13) . ?
N17 C265 1.362(14) . ?
N20 C324 1.373(13) . ?
N20 C328 1.389(12) . ?
N20 C331 1.558(13) . ?
C17 C19 1.436(13) . ?
C19 C1A 1.399(12) . ?
C19 C107 1.406(13) . ?
C1A C1B 1.424(12) . ?
C1A C1G 1.403(12) . ?
C1B C1C 1.418(12) . ?
C1B C155 1.405(13) . ?
C1D C1E 1.411(12) . ?
C1D C23 1.398(12) . ?
C1D C26 1.418(12) . ?
C1E C105 1.437(12) . ?
C1E C116 1.405(12) . ?
C1F C36 1.408(11) . ?
C1F C54 1.424(12) . ?
C1F C62 1.426(12) . ?
C1G C58 1.448(12) . ?
C1G C63 1.397(12) . ?
C23 C126 1.445(13) . ?
C23 C326 1.401(12) . ?
C25 C26 1.391(12) . ?
C25 C50 1.431(12) . ?
C25 C91 1.430(12) . ?
C26 C117 1.434(12) . ?
C27 C28 1.395(12) . ?
C27 C31 1.432(12) . ?
C27 C91 1.393(13) . ?
C28 C29 1.397(12) . ?
C28 C117 1.439(12) . ?
C29 C30 1.427(12) . ?
C29 C317 1.401(13) . ?
C33 C36 1.409(12) . ?
C33 C79 1.384(12) . ?
C33 C96 1.437(12) . ?
C34 C62 1.406(12) . ?
C34 C79 1.407(12) . ?
C34 C95 1.416(13) . ?
C35 C92 1.437(13) . ?
C35 C145 1.390(13) . ?
C35 C150 1.428(13) . ?
C36 C122 1.424(12) . ?
C37 C73 1.417(14) . ?
C37 C133 1.453(14) . ?
C37 C219 1.418(14) . ?
C47 C105 1.400(13) . ?
C47 C133 1.357(14) . ?
C50 C73 1.455(13) . ?
C50 C105 1.409(12) . ?
C52 C53 1.424(13) . ?
C53 C54 1.419(13) . ?
C53 C165 1.377(13) . ?
C54 C55 1.420(12) . ?
C55 C56 1.418(13) . ?
C55 C222 1.378(13) . ?
C58 C146 1.423(12) . ?
C58 C202 1.403(12) . ?
C60 C64 1.458(12) . ?
C60 C122 1.393(12) . ?
C60 C220 1.424(12) . ?
C62 C134 1.432(12) . ?
C63 C132 1.441(13) . ?
C63 C139 1.404(12) . ?
C64 C96 1.442(12) . ?
C64 C170 1.437(12) . ?
C70 C89 1.424(12) . ?
C70 C146 1.420(12) . ?
C70 C294 1.443(12) . ?
C73 C92 1.459(13) . ?
C75 C77 1.425(12) . ?
C75 C93 1.422(13) . ?
C75 C263 1.398(12) . ?
C77 C80 1.452(12) . ?
C77 C151 1.416(13) . ?
C79 C161 1.437(12) . ?
C80 C90 1.398(12) . ?
C80 C178 1.398(12) . ?
C83 C84 1.464(13) . ?
C84 C85 1.392(12) . ?
C84 C200 1.400(13) . ?
C85 C86 1.396(13) . ?
C85 C90 1.401(12) . ?
C86 C87 1.442(13) . ?
C86 C185 1.368(13) . ?
C88 C94 1.402(13) . ?
C88 C97 1.421(13) . ?
C88 C154 1.394(13) . ?
C89 C213 1.395(12) . ?
C89 C259 1.418(12) . ?
C90 C169 1.453(12) . ?
C92 C137 1.442(13) . ?
C93 C154 1.429(13) . ?
C93 C169 1.386(12) . ?
C94 C176 1.385(13) . ?
C95 C113 1.406(13) . ?
C95 C158 1.423(13) . ?
C96 C248 1.381(12) . ?
C97 C147 1.468(13) . ?
C97 C212 1.452(13) . ?
C106 C157 1.394(12) . ?
C106 C170 1.410(12) . ?
C106 C179 1.398(12) . ?
C107 C202 1.381(12) . ?
C108 C109 1.380(13) . ?
C109 C110 1.412(12) . ?
C109 C191 1.402(13) . ?
C110 C111 1.403(12) . ?
C110 C181 1.425(12) . ?
C111 C112 1.427(13) . ?
C111 C294 1.368(12) . ?
C113 C160 1.382(12) . ?
C116 C327 1.409(13) . ?
C117 C207 1.435(13) . ?
C122 C165 1.415(12) . ?
C126 C182 1.420(13) . ?
C126 C207 1.424(12) . ?
C132 C155 1.378(13) . ?
C134 C192 1.406(13) . ?
C134 C222 1.385(13) . ?
C137 C204 1.427(13) . ?
C137 C297 1.401(13) . ?
C138 C199 1.400(13) . ?
C138 C211 1.402(13) . ?
C138 C299 1.423(14) . ?
C139 C181 1.440(13) . ?
C139 C210 1.387(13) . ?
C140 C141 1.392(13) . ?
C140 C144 1.408(13) . ?
C140 C204 1.427(13) . ?
C142 C143 1.36(2) . ?
C144 C183 1.410(13) . ?
C144 C143 1.50(2) . ?
C145 C219 1.375(14) . ?
C146 C181 1.417(12) . ?
C147 C158 1.466(13) . ?
C147 C193 1.437(14) . ?
C150 C164 1.402(14) . ?
C150 C254 1.379(13) . ?
C151 C242 1.429(13) . ?
C151 C293 1.408(13) . ?
C154 C302 1.405(13) . ?
C157 C259 1.378(13) . ?
C158 C192 1.411(13) . ?
C159 C160 1.443(13) . ?
C160 C161 1.399(12) . ?
C161 C162 1.430(12) . ?
C162 C163 1.435(12) . ?
C162 C248 1.400(12) . ?
C164 C198 1.431(14) . ?
C168 C211 1.416(14) . ?
C168 C296 1.369(15) . ?
C169 C212 1.410(12) . ?
C170 C213 1.437(12) . ?
C176 C193 1.406(14) . ?
C178 C200 1.397(13) . ?
C178 C208 1.428(14) . ?
C179 C220 1.386(13) . ?
C182 C236 1.419(13) . ?
C182 C279 1.386(12) . ?
C183 C211 1.432(13) . ?
C183 C297 1.416(13) . ?
C185 C212 1.411(13) . ?
C191 C210 1.380(13) . ?
C192 C252 1.399(13) . ?
C193 C256 1.405(15) . ?
C194 C195 1.421(14) . ?
C194 C198 1.411(14) . ?
C194 C199 1.409(13) . ?
C195 C196 1.468(14) . ?
C195 C209 1.406(15) . ?
C197 C198 1.401(14) . ?
C199 C254 1.431(13) . ?
C202 C213 1.490(12) . ?
C207 C289 1.409(13) . ?
C208 C234 1.448(15) . ?
C208 C242 1.418(14) . ?
C209 C299 1.347(14) . ?
C231 C232 1.390(14) . ?
C231 C236 1.414(14) . ?
C232 C233 1.416(14) . ?
C233 C234 1.447(14) . ?
C233 C330 1.423(14) . ?
C234 C235 1.433(13) . ?
C235 C236 1.424(13) . ?
C235 C289 1.460(13) . ?
C242 C288 1.381(14) . ?
C252 C256 1.365(14) . ?
C254 C297 1.427(13) . ?
C261 C262 1.435(13) . ?
C262 C263 1.421(13) . ?
C262 C302 1.426(13) . ?
C263 C264 1.417(13) . ?
C264 C265 1.396(14) . ?
C264 C293 1.396(13) . ?
C279 C325 1.380(13) . ?
C288 C330 1.355(14) . ?
C289 C317 1.390(13) . ?
C296 C143 1.43(2) . ?
C300 C7AA 1.524(18) . ?
C303 C2AA 1.486(15) . ?
C324 C325 1.443(13) . ?
C325 C326 1.418(13) . ?
C326 C327 1.428(13) . ?
C327 C328 1.423(13) . ?
C3AA C2AA 1.487(15) . ?
C1AA C0AA 1.507(16) . ?
C5AA C6AA 1.454(16) . ?
C4AA C8AA 1.433(16) . ?
C2BA C3BA 1.482(17) . ?

loop_
_exptl_oxdiff_crystal_face_indexfrac_h
_exptl_oxdiff_crystal_face_indexfrac_k
_exptl_oxdiff_crystal_face_indexfrac_l
_exptl_oxdiff_crystal_face_x
_exptl_oxdiff_crystal_face_y
_exptl_oxdiff_crystal_face_z
-0.0001 -1.0006 4.9995 0.1490 -0.0616 -0.0814
0.0002 4.9987 -0.9986 -0.1251 -0.1441 0.0485
-0.0002 -4.9987 0.9986 0.1251 0.1441 -0.0485
-5.0004 -0.9991 0.0004 -0.1014 0.0667 -0.1987
0.0001 1.0006 -4.9995 -0.1490 0.0616 0.0814
5.0004 0.9991 -0.0004 0.1014 -0.0667 0.1987

loop_
_smtbx_masks_void_nr
_smtbx_masks_void_average_x
_smtbx_masks_void_average_y
_smtbx_masks_void_average_z
_smtbx_masks_void_volume
_smtbx_masks_void_count_electrons
_smtbx_masks_void_content
1 -0.936 -0.731 -0.877 38815.3 7248.0 ?
